data_7240376
loop_
_publ_author_name
'Yang, Peng'
'Alshankiti, Buthainah'
'Khashab, Niveen M.'

_publ_section_title
;
 Intrinsically porous molecular building blocks for metal organic
 frameworks tailored by the bridging effect of counter cations
;
_journal_name_full CrystEngComm
_journal_paper_doi 10.1039/D0CE00397B
_journal_year 2020
_chemical_absolute_configuration unk
_chemical_formula_moiety 'C144 H156 K11.5 Mo20 Na3 O237 P8, 2(O)'
_chemical_formula_sum 'C144 H156 K11.5 Mo20 Na3 O239 P8'
_chemical_formula_weight 8395.86
_space_group_crystal_system monoclinic
_space_group_IT_number 4
_space_group_name_Hall 'P 2yb'
_space_group_name_H-M_alt 'P 1 21 1'
_atom_sites_solution_hydrogens geom
_atom_sites_solution_primary direct
_audit_creation_date 2019-07-11
_audit_creation_method
;
Olex2 1.2
(compiled 2018.05.29 svn.r3508 for OlexSys, GUI svn.r5506)
;
_audit_update_record
;
2020-02-12 deposited with the CCDC.	2020-04-07 downloaded from the CCDC.
;
_cell_angle_alpha 90
_cell_angle_beta 93.6564(18)
_cell_angle_gamma 90
_cell_formula_units_Z 2
_cell_length_a 16.3345(7)
_cell_length_b 43.3770(19)
_cell_length_c 22.8979(11)
_cell_measurement_reflns_used 9868
_cell_measurement_temperature 150(2)
_cell_measurement_theta_max 28.29
_cell_measurement_theta_min 2.29
_cell_volume 16191.1(13)
_computing_cell_refinement 'SAINT V8.38A (?, 2016)'
_computing_data_reduction 'SAINT V8.38A (?, 2016)'
_computing_molecular_graphics 'Olex2 (Dolomanov et al., 2009)'
_computing_publication_material 'Olex2 (Dolomanov et al., 2009)'
_computing_structure_refinement 'ShelXL (Sheldrick, 2015)'
_computing_structure_solution 'ShelXS (Sheldrick, 2008)'
_diffrn_ambient_temperature 150.0
_diffrn_measured_fraction_theta_full 0.999
_diffrn_measured_fraction_theta_max 0.999
_diffrn_measurement_device_type 'Bruker APEX-II CCD'
_diffrn_measurement_method '\f and \w scans'
_diffrn_radiation_type MoK\a
_diffrn_radiation_wavelength 0.71073
_diffrn_reflns_av_R_equivalents 0.0413
_diffrn_reflns_av_unetI/netI 0.0246
_diffrn_reflns_Laue_measured_fraction_full 0.999
_diffrn_reflns_Laue_measured_fraction_max 0.999
_diffrn_reflns_limit_h_max 19
_diffrn_reflns_limit_h_min -19
_diffrn_reflns_limit_k_max 51
_diffrn_reflns_limit_k_min -51
_diffrn_reflns_limit_l_max 27
_diffrn_reflns_limit_l_min -27
_diffrn_reflns_number 398850
_diffrn_reflns_point_group_measured_fraction_full 0.999
_diffrn_reflns_point_group_measured_fraction_max 0.999
_diffrn_reflns_theta_full 25.000
_diffrn_reflns_theta_max 25.000
_diffrn_reflns_theta_min 1.838
_diffrn_standards_number 0
_exptl_absorpt_coefficient_mu 1.053
_exptl_absorpt_correction_T_max 0.1525
_exptl_absorpt_correction_T_min 0.1146
_exptl_absorpt_correction_type multi-scan
_exptl_absorpt_process_details
'SADABS-2016/2 (Bruker,2016/2) was used for absorption correction. wR2(int) was 0.1162 before and 0.0556 after correction. The Ratio of minimum to maximum transmission is 0.7515. The \l/2 correction factor is Not present.'
_exptl_crystal_colour colourless
_exptl_crystal_colour_primary colourless
_exptl_crystal_density_diffrn 1.722
_exptl_crystal_description block
_exptl_crystal_F_000 8287
_exptl_crystal_size_max 0.25
_exptl_crystal_size_mid 0.24
_exptl_crystal_size_min 0.16
_refine_diff_density_max 3.323
_refine_diff_density_min -1.526
_refine_diff_density_rms 0.143
_refine_ls_abs_structure_details
;
 Refined as an inversion twin.
;
_refine_ls_abs_structure_Flack 0.03(3)
_refine_ls_extinction_method none
_refine_ls_goodness_of_fit_ref 1.028
_refine_ls_hydrogen_treatment constr
_refine_ls_matrix_type fullcycle
_refine_ls_number_parameters 3989
_refine_ls_number_reflns 56977
_refine_ls_number_restraints 13591
_refine_ls_restrained_S_all 0.981
_refine_ls_R_factor_all 0.0551
_refine_ls_R_factor_gt 0.0531
_refine_ls_shift/su_max 0.009
_refine_ls_shift/su_mean 0.000
_refine_ls_structure_factor_coef Fsqd
_refine_ls_weighting_details 'w=1/[\s^2^(Fo^2^)+(0.0973P)^2^+68.3801P] where P=(Fo^2^+2Fc^2^)/3'
_refine_ls_weighting_scheme calc
_refine_ls_wR_factor_gt 0.1458
_refine_ls_wR_factor_ref 0.1478
_reflns_Friedel_coverage 0.972
_reflns_Friedel_fraction_full 0.999
_reflns_Friedel_fraction_max 0.999
_reflns_number_gt 54833
_reflns_number_total 56977
_reflns_threshold_expression 'I > 2\s(I)'
_cod_data_source_file d0ce00397b2.cif
_cod_data_source_block 1_a_CCDC3
_cod_original_formula_sum 'C144 H156 K11.50 Mo20 Na3 O239 P8'
_cod_database_code 7240376
_shelx_shelxl_version_number 2018/1
_shelx_space_group_comment
;
The symmetry employed for this shelxl refinement is uniquely defined
by the following loop, which should always be used as a source of
symmetry information in preference to the above space-group names.
They are only intended as comments.
;
_shelx_estimated_absorpt_t_max 0.850
_shelx_estimated_absorpt_t_min 0.779
_olex2_refinement_description
;
1. Twinned data refinement
 Scales: 0.97(3)
 0.03(3)
2. Fixed Uiso
 At 1.2 times of:
  All C(H) groups, All C(H,H) groups
3. Uiso/Uaniso restraints and constraints
O9W \\sim O1 \\sim O2 \\sim O3 \\sim O4 \\sim O5 \\sim O6 \\sim O7 \\sim O8
\\sim O9 \\sim O10 \\sim O11 \\sim O12 \\sim O13 \\sim O14 \\sim O15 \\sim O16
\\sim O17 \\sim O18 \\sim O19 \\sim O20 \\sim O21 \\sim O22 \\sim O23 \\sim O24
\\sim O25 \\sim O26 \\sim O27 \\sim O28 \\sim O29 \\sim O30 \\sim O31 \\sim O32
\\sim O33 \\sim O34 \\sim O35 \\sim O36 \\sim O37 \\sim O38 \\sim O39 \\sim O40
\\sim O41 \\sim O42 \\sim O43 \\sim O44 \\sim O45 \\sim O46 \\sim O47 \\sim O48
\\sim O49 \\sim O50 \\sim O51 \\sim O52 \\sim O53 \\sim O54 \\sim O55 \\sim O56
\\sim O57 \\sim O58 \\sim O59 \\sim O60 \\sim O61 \\sim O62 \\sim O63 \\sim O64
\\sim O65 \\sim O66 \\sim O67 \\sim O68 \\sim O69 \\sim O70 \\sim O71 \\sim O72
\\sim O73 \\sim O74 \\sim O75 \\sim O76 \\sim O77 \\sim O78 \\sim O79 \\sim O80
\\sim O81 \\sim O82 \\sim O83 \\sim O84 \\sim O85 \\sim O86 \\sim O87 \\sim O88
\\sim O89 \\sim O90 \\sim O91 \\sim O92 \\sim O93 \\sim O94 \\sim O95 \\sim O96
\\sim O97 \\sim O98 \\sim O99 \\sim O100 \\sim O101 \\sim O102 \\sim O103 \\sim
O104 \\sim O105 \\sim O106 \\sim O107 \\sim O108 \\sim O109 \\sim O110 \\sim
O111 \\sim O112 \\sim O113 \\sim O114 \\sim O115 \\sim O116 \\sim O117 \\sim
O118 \\sim O119 \\sim O120 \\sim O121 \\sim O122 \\sim O123 \\sim O124 \\sim
O125 \\sim O126 \\sim O127 \\sim O128 \\sim O129 \\sim O130 \\sim O131 \\sim
O132 \\sim O133 \\sim O134 \\sim O135 \\sim O136 \\sim O137 \\sim O138 \\sim
O139 \\sim O140 \\sim O141 \\sim O142 \\sim O143 \\sim O144 \\sim O145 \\sim
O146 \\sim O147 \\sim O148 \\sim O149 \\sim O150 \\sim O151 \\sim O152 \\sim
O153 \\sim O154 \\sim O155 \\sim O156 \\sim O157 \\sim O158 \\sim O159 \\sim
O160 \\sim O161 \\sim O162 \\sim O163 \\sim O164 \\sim O165 \\sim O166 \\sim
O167 \\sim O168 \\sim O169 \\sim O170 \\sim O171 \\sim O172 \\sim O173 \\sim
O174 \\sim O175 \\sim O176 \\sim O177 \\sim O178 \\sim O179 \\sim O180 \\sim
O181 \\sim O182 \\sim O183 \\sim O184 \\sim O185 \\sim O186 \\sim O187 \\sim
O188 \\sim O189 \\sim O190 \\sim O191 \\sim O192 \\sim O193 \\sim O194 \\sim
O195 \\sim O196 \\sim O197 \\sim O198 \\sim O199 \\sim O200 \\sim O201 \\sim
O202 \\sim O203 \\sim O204 \\sim O205 \\sim O206 \\sim O207 \\sim O208 \\sim
O209 \\sim O210 \\sim O211 \\sim O212 \\sim O213 \\sim O214 \\sim O215 \\sim
O216 \\sim O217 \\sim O218 \\sim O2W \\sim O3W \\sim O4W \\sim O5W \\sim O6W
\\sim O7W \\sim O8W \\sim O11W \\sim O12W \\sim O13W \\sim O14W \\sim O15W
\\sim O16W \\sim O17W \\sim O18W \\sim O19W \\sim O20W \\sim O21W \\sim O22W
\\sim O25W \\sim O26W \\sim O1WB \\sim O1WA \\sim O23W \\sim O24W \\sim O10W:
within 5A with sigma of 0.01 and sigma for terminal atoms of 0.02
K1 \\sim K2 \\sim K3 \\sim K4 \\sim K6 \\sim K7 \\sim K8 \\sim K9 \\sim K10
\\sim K12 \\sim K13 \\sim K14 \\sim K15 \\sim K16 \\sim K17 \\sim K18 \\sim K20
\\sim K21 \\sim K22 \\sim K11 \\sim K5 \\sim K19: within 5A with sigma of 0.01
and sigma for terminal atoms of 0.02
Na1 \\sim Na2 \\sim Na3 \\sim Na4: within 5A with sigma of 0.01 and sigma for
terminal atoms of 0.02
C1 \\sim C2 \\sim C3 \\sim C4 \\sim C5 \\sim C6 \\sim C7 \\sim C8 \\sim C9
\\sim C10 \\sim C11 \\sim C12 \\sim C13 \\sim C14 \\sim C15 \\sim C16 \\sim C17
\\sim C18 \\sim C19 \\sim C20 \\sim C21 \\sim C22 \\sim C23 \\sim C24 \\sim C25
\\sim C26 \\sim C27 \\sim C28 \\sim C29 \\sim C30 \\sim C31 \\sim C32 \\sim C33
\\sim C34 \\sim C35 \\sim C36 \\sim C37 \\sim C38 \\sim C39 \\sim C40 \\sim C41
\\sim C42 \\sim C43 \\sim C44 \\sim C45 \\sim C46 \\sim C47 \\sim C48 \\sim C49
\\sim C50 \\sim C51 \\sim C52 \\sim C53 \\sim C54 \\sim C55 \\sim C56 \\sim C57
\\sim C58 \\sim C59 \\sim C60 \\sim C61 \\sim C62 \\sim C63 \\sim C64 \\sim C65
\\sim C66 \\sim C67 \\sim C68 \\sim C69 \\sim C70 \\sim C71 \\sim C72 \\sim C73
\\sim C74 \\sim C75 \\sim C76 \\sim C77 \\sim C78 \\sim C79 \\sim C80 \\sim C81
\\sim C82 \\sim C83 \\sim C84 \\sim C85 \\sim C86 \\sim C87 \\sim C88 \\sim C89
\\sim C90 \\sim C91 \\sim C92 \\sim C93 \\sim C94 \\sim C95 \\sim C96 \\sim C97
\\sim C98 \\sim C99 \\sim C100 \\sim C101 \\sim C102 \\sim C103 \\sim C104
\\sim C105 \\sim C106 \\sim C107 \\sim C108 \\sim C109 \\sim C110 \\sim C111
\\sim C112 \\sim C113 \\sim C114 \\sim C115 \\sim C116 \\sim C117 \\sim C118
\\sim C119 \\sim C120 \\sim C121 \\sim C122 \\sim C123 \\sim C124 \\sim C125
\\sim C126 \\sim C127 \\sim C128 \\sim C129 \\sim C130 \\sim C131 \\sim C132
\\sim C133 \\sim C134 \\sim C135 \\sim C136 \\sim C137 \\sim C138 \\sim C139
\\sim C140 \\sim C141 \\sim C142 \\sim C143 \\sim C144: within 5A with sigma of
0.01 and sigma for terminal atoms of 0.02
Uanis(Mo15) \\sim Ueq, Uanis(Mo9) \\sim Ueq: with sigma of 0.0001 and sigma for
terminal atoms of 0.00002
Uanis(Mo4) \\sim Ueq: with sigma of 0.0001 and sigma for terminal atoms of
0.0002
Uanis(Mo12) \\sim Ueq, Uanis(Mo13) \\sim Ueq: with sigma of 0.0001 and sigma
for terminal atoms of 0.0002
Uanis(O20W) \\sim Ueq: with sigma of 0.001 and sigma for terminal atoms of 0.002
Uanis(K19) \\sim Ueq: with sigma of 0.001 and sigma for terminal atoms of 0.002
Uanis(K11) \\sim Ueq: with sigma of 0.001 and sigma for terminal atoms of 0.002
Uanis(O9W) \\sim Ueq: with sigma of 0.01 and sigma for terminal atoms of 0.02
Uanis(K5) \\sim Ueq: with sigma of 0.001 and sigma for terminal atoms of 0.002
Uanis(K18) \\sim Ueq: with sigma of 0.001 and sigma for terminal atoms of 0.002
Uanis(O18W) \\sim Ueq: with sigma of 0.001 and sigma for terminal atoms of 0.002
Uanis(O21W) \\sim Ueq: with sigma of 0.001 and sigma for terminal atoms of 0.002
Uanis(K14) \\sim Ueq: with sigma of 0.001 and sigma for terminal atoms of 0.002
Uanis(Na3) \\sim Ueq: with sigma of 0.001 and sigma for terminal atoms of 0.002
Uanis(O2W) \\sim Ueq: with sigma of 0.001 and sigma for terminal atoms of 0.002
4. Others
 Fixed Sof: K6(0.5) K8(0.5) K9(0.5) K10(0.5) K12(0.5) K13(0.5) K14(0.5)
 K15(0.25) K16(0.25) K17(0.25) K18(0.5) K20(0.25) K21(0.25) K22(0.25) K11(0.25)
 Na3(0.5) O102(0.5) O112(0.5) O117(0.5) O133(0.5) O156(0.5) O189(0.5) O213(0.5)
 O214(0.5) O215(0.5) O216(0.5) O217(0.5) O218(0.5) K5(0.5) K19(0.25) Na4(0.5)
5.a Ternary CH refined with riding coordinates:
 C1(H1), C2(H2), C3(H3), C4(H4), C5(H5), C6(H6), C8(H8), C9(H9), C10(H10),
 C11(H11), C12(H12), C13(H13), C14(H14), C16(H16), C18(H18), C19(H19), C20(H20),
  C21(H21), C22(H22), C23(H23), C24(H24), C25(H25), C26(H26), C27(H27),
 C29(H29), C30(H30), C31(H31), C32(H32), C34(H34), C35(H35), C36(H36), C37(H37),
  C38(H38), C40(H40), C41(H41), C42(H42), C43(H43), C44(H44), C45(H45),
 C46(H46), C47(H47), C48(H48), C49(H49), C52(H52), C53(H53), C54(H54), C55(H55),
  C56(H56), C59(H59), C60(H60), C61(H61), C62(H62), C63(H63), C65(H65),
 C66(H66), C67(H67), C68(H68), C69(H69), C72(H72), C73(H73), C74(H74), C75(H75),
  C76(H76), C77(H77), C78(H78), C79(H79), C80(H80), C81(H81), C83(H83),
 C84(H84), C85(H85), C86(H86), C87(H87), C88(H88), C89(H89), C90(H90), C91(H91),
  C92(H92), C93(H93), C95(H95), C96(H96), C97(H97), C98(H98), C100(H100),
 C101(H101), C102(H102), C103(H103), C104(H104), C106(H106), C107(H107),
 C108(H108), C109(H109), C111(H111), C112(H112), C113(H113), C114(H114),
 C115(H115), C116(H116), C117(H117), C118(H118), C119(H119), C121(H121),
 C123(H123), C124(H124), C125(H125), C126(H126), C128(H128), C129(H129),
 C130(H130), C131(H131), C132(H132), C133(H133), C135(H135), C136(H136),
 C137(H137), C139(H139), C141(H141), C142(H142), C143(H143), C144(H144)
5.b Secondary CH2 refined with riding coordinates:
 C7(H7a,H7b), C15(H15a,H15b), C17(H17a,H17b), C28(H28a,H28b), C50(H50a,H50b),
 C57(H57a,H57b), C58(H58a,H58b), C64(H64a,H64b), C70(H70a,H70b), C71(H71a,H71b),
  C94(H94a,H94b), C99(H99a,H99b), C110(H11a,H11b), C120(H12a,H12b), C122(H12c,
 H12d), C127(H12e,H12f), C134(H13a,H13b), C138(H13c,H13d)
;
_olex2_submission_special_instructions 'No special instructions were received'

loop_
_space_group_symop_operation_xyz
'x, y, z'
'-x, y+1/2, -z'

loop_
_atom_site_label
_atom_site_type_symbol
_atom_site_fract_x
_atom_site_fract_y
_atom_site_fract_z
_atom_site_U_iso_or_equiv
_atom_site_adp_type
_atom_site_occupancy
_atom_site_site_symmetry_order
_atom_site_calc_flag
_atom_site_refinement_flags_posn
_atom_site_refinement_flags_adp
_atom_site_refinement_flags_occupancy
_atom_site_disorder_assembly
_atom_site_disorder_group
C1 C 0.5461(8) 1.0822(3) 0.3213(6) 0.040 Uani 1 1 d . U . . .
H1 H 0.537194 1.059894 0.329762 0.048 Uiso 1 1 calc R . . . .
C2 C 0.5432(7) 1.0860(3) 0.4293(6) 0.038 Uani 1 1 d . U . . .
H2 H 0.532992 1.063330 0.425289 0.046 Uiso 1 1 calc R . . . .
C3 C 0.5202(7) 1.1060(3) 0.5493(6) 0.035 Uani 1 1 d . U . . .
H3 H 0.506224 1.102260 0.590591 0.042 Uiso 1 1 calc R . . . .
C4 C 0.6167(7) 1.0917(3) 0.4711(6) 0.036 Uani 1 1 d . U . . .
H4 H 0.634735 1.113558 0.466891 0.043 Uiso 1 1 calc R . . . .
C5 C 0.5182(7) 1.1584(3) 0.5868(5) 0.032 Uani 1 1 d . U . . .
H5 H 0.502195 1.146926 0.622174 0.038 Uiso 1 1 calc R . . . .
C6 C 0.4485(7) 1.1776(3) 0.5643(5) 0.032 Uani 1 1 d . U . . .
H6 H 0.462252 1.187392 0.526597 0.039 Uiso 1 1 calc R . . . .
C7 C 0.3675(7) 1.1601(3) 0.5549(6) 0.037 Uani 1 1 d . U . . .
H7A H 0.322032 1.175094 0.549103 0.045 Uiso 1 1 calc R . . . .
H7B H 0.368804 1.147559 0.518791 0.045 Uiso 1 1 calc R . . . .
C8 C 0.5016(6) 1.2218(2) 0.6191(5) 0.026 Uani 1 1 d . U . . .
H8 H 0.487009 1.238045 0.647639 0.031 Uiso 1 1 calc R . . . .
C9 C 0.5743(6) 1.2029(2) 0.6448(5) 0.028 Uani 1 1 d . U . . .
H9 H 0.558048 1.193194 0.681937 0.033 Uiso 1 1 calc R . . . .
C10 C 0.5961(6) 1.1772(3) 0.6027(5) 0.029 Uani 1 1 d . U . . .
H10 H 0.614769 1.186813 0.566226 0.035 Uiso 1 1 calc R . . . .
C11 C 0.5141(6) 1.2680(2) 0.5586(5) 0.027 Uani 1 1 d . U . . .
H11 H 0.499064 1.277775 0.595994 0.033 Uiso 1 1 calc R . . . .
C12 C 0.4450(6) 1.2725(2) 0.5124(5) 0.024 Uani 1 1 d . U . . .
H12 H 0.455963 1.259551 0.477694 0.028 Uiso 1 1 calc R . . . .
C13 C 0.5145(6) 1.3155(2) 0.4709(4) 0.022 Uani 1 1 d . U . . .
H13 H 0.506662 1.337219 0.457188 0.027 Uiso 1 1 calc R . . . .
C14 C 0.5845(6) 1.3142(2) 0.5166(4) 0.023 Uani 1 1 d . U . . .
H14 H 0.573839 1.328847 0.549066 0.028 Uiso 1 1 calc R . . . .
C15 C 0.3612(7) 1.2644(3) 0.5323(5) 0.031 Uani 1 1 d . U . . .
H15A H 0.318643 1.271966 0.503063 0.037 Uiso 1 1 calc R . . . .
H15B H 0.356115 1.241673 0.534488 0.037 Uiso 1 1 calc R . . . .
C16 C 0.5944(6) 1.2810(2) 0.5415(4) 0.023 Uani 1 1 d . U . . .
H16 H 0.616659 1.267468 0.510960 0.028 Uiso 1 1 calc R . . . .
C17 C 0.3765(6) 1.3067(3) 0.3451(5) 0.031 Uani 1 1 d . U . . .
H17A H 0.334574 1.299888 0.314814 0.037 Uiso 1 1 calc R . . . .
H17B H 0.364001 1.296909 0.382557 0.037 Uiso 1 1 calc R . . . .
C18 C 0.4603(6) 1.2960(3) 0.3284(5) 0.026 Uani 1 1 d . U . . .
H18 H 0.463446 1.273058 0.332562 0.031 Uiso 1 1 calc R . . . .
C19 C 0.5411(6) 1.2950(2) 0.2453(5) 0.024 Uani 1 1 d . U . . .
H19 H 0.539817 1.299423 0.202388 0.029 Uiso 1 1 calc R . . . .
C20 C 0.6111(6) 1.3127(2) 0.2766(4) 0.023 Uani 1 1 d . U . . .
H20 H 0.599455 1.335204 0.272011 0.027 Uiso 1 1 calc R . . . .
C21 C 0.6144(6) 1.3049(2) 0.3417(4) 0.021 Uani 1 1 d . U . . .
H21 H 0.628142 1.282576 0.346473 0.025 Uiso 1 1 calc R . . . .
C22 C 0.5303(6) 1.3104(2) 0.3654(4) 0.023 Uani 1 1 d . U . . .
H22 H 0.520560 1.333058 0.368378 0.027 Uiso 1 1 calc R . . . .
C23 C 0.5494(6) 1.2420(2) 0.2089(4) 0.024 Uani 1 1 d . U . . .
H23 H 0.539693 1.253328 0.171027 0.029 Uiso 1 1 calc R . . . .
C24 C 0.6286(6) 1.2246(2) 0.2084(5) 0.025 Uani 1 1 d . U . . .
H24 H 0.641819 1.215832 0.248237 0.030 Uiso 1 1 calc R . . . .
C25 C 0.6219(6) 1.1979(3) 0.1637(5) 0.029 Uani 1 1 d . U . . .
H25 H 0.614170 1.206207 0.123014 0.035 Uiso 1 1 calc R . . . .
C26 C 0.5500(7) 1.1781(3) 0.1776(5) 0.034 Uani 1 1 d . U . . .
H26 H 0.544451 1.161303 0.147648 0.041 Uiso 1 1 calc R . . . .
C27 C 0.4759(6) 1.2199(3) 0.2174(5) 0.030 Uani 1 1 d . U . . .
H27 H 0.483227 1.210252 0.257058 0.036 Uiso 1 1 calc R . . . .
C28 C 0.3943(6) 1.2344(3) 0.2112(5) 0.031 Uani 1 1 d . U . . .
H28A H 0.392953 1.252556 0.237358 0.038 Uiso 1 1 calc R . . . .
H28B H 0.383114 1.241592 0.170391 0.038 Uiso 1 1 calc R . . . .
C29 C 0.5530(7) 1.1319(3) 0.2392(6) 0.037 Uani 1 1 d . U . . .
H29 H 0.542273 1.121961 0.200055 0.045 Uiso 1 1 calc R . . . .
C30 C 0.6321(7) 1.1181(3) 0.2709(6) 0.039 Uani 1 1 d . U . . .
H30 H 0.644451 1.129745 0.308028 0.047 Uiso 1 1 calc R . . . .
C31 C 0.6214(8) 1.0857(3) 0.2853(6) 0.043 Uani 1 1 d . U . . .
H31 H 0.612470 1.073655 0.248220 0.051 Uiso 1 1 calc R . . . .
C32 C 0.4796(8) 1.1255(3) 0.2786(6) 0.042 Uani 1 1 d . U . . .
H32 H 0.486991 1.137648 0.315637 0.051 Uiso 1 1 calc R . . . .
C33 C 0.3948(9) 1.1337(3) 0.2460(7) 0.049 Uani 1 1 d . U . . .
C34 C 0.8338(7) 1.3786(3) 0.0656(5) 0.032 Uani 1 1 d . U . . .
H34 H 0.823104 1.401318 0.064377 0.039 Uiso 1 1 calc R . . . .
C35 C 0.8467(7) 1.3681(3) 0.0051(5) 0.033 Uani 1 1 d . U . . .
H35 H 0.854091 1.345245 0.005246 0.040 Uiso 1 1 calc R . . . .
C36 C 0.9262(7) 1.3837(3) -0.0168(6) 0.035 Uani 1 1 d . U . . .
H36 H 0.935400 1.376396 -0.057283 0.042 Uiso 1 1 calc R . . . .
C37 C 0.9867(7) 1.3870(3) 0.0798(6) 0.038 Uani 1 1 d . U . . .
H37 H 0.977874 1.409834 0.077418 0.045 Uiso 1 1 calc R . . . .
C38 C 0.9116(7) 1.3730(3) 0.1052(5) 0.032 Uani 1 1 d . U . . .
H38 H 0.920205 1.350259 0.110077 0.038 Uiso 1 1 calc R . . . .
C39 C 1.0663(8) 1.3816(3) 0.1152(6) 0.045 Uani 1 1 d . U . . .
C40 C 0.9104(7) 1.3683(3) 0.2113(5) 0.032 Uani 1 1 d . U . . .
H40 H 0.914168 1.346104 0.200226 0.038 Uiso 1 1 calc R . . . .
C41 C 0.8335(6) 1.3735(3) 0.2461(5) 0.028 Uani 1 1 d . U . . .
H41 H 0.840136 1.361220 0.283033 0.034 Uiso 1 1 calc R . . . .
C42 C 0.8261(6) 1.4058(3) 0.2616(5) 0.028 Uani 1 1 d . U . . .
H42 H 0.816775 1.418291 0.225058 0.034 Uiso 1 1 calc R . . . .
C43 C 0.9055(6) 1.4166(2) 0.2948(5) 0.028 Uani 1 1 d . U . . .
H43 H 0.909443 1.407452 0.334976 0.033 Uiso 1 1 calc R . . . .
C44 C 0.9813(7) 1.4082(3) 0.2631(5) 0.031 Uani 1 1 d . U . . .
H44 H 0.982876 1.421356 0.227302 0.037 Uiso 1 1 calc R . . . .
C45 C 0.9106(6) 1.4635(3) 0.3541(5) 0.029 Uani 1 1 d . U . . .
H45 H 0.914989 1.446927 0.384537 0.035 Uiso 1 1 calc R . . . .
C46 C 0.8340(6) 1.4839(3) 0.3631(5) 0.029 Uani 1 1 d . U . . .
H46 H 0.839545 1.494093 0.402381 0.035 Uiso 1 1 calc R . . . .
C47 C 0.8264(6) 1.5080(2) 0.3154(5) 0.029 Uani 1 1 d . U . . .
H47 H 0.814918 1.498033 0.276355 0.034 Uiso 1 1 calc R . . . .
C48 C 0.9077(6) 1.5265(3) 0.3162(5) 0.030 Uani 1 1 d . U . . .
H48 H 0.913385 1.539752 0.351920 0.036 Uiso 1 1 calc R . . . .
C49 C 0.9816(6) 1.5055(2) 0.3140(5) 0.028 Uani 1 1 d . U . . .
H49 H 0.978752 1.495135 0.274890 0.033 Uiso 1 1 calc R . . . .
C50 C 1.0624(7) 1.5220(3) 0.3217(5) 0.032 Uani 1 1 d . U . . .
H50A H 1.107303 1.506678 0.325350 0.038 Uiso 1 1 calc R . . . .
H50B H 1.070410 1.534716 0.286543 0.038 Uiso 1 1 calc R . . . .
C51 C 1.0603(7) 1.4139(3) 0.3022(6) 0.038 Uani 1 1 d . U . . .
C52 C 0.9276(7) 1.4337(3) -0.0674(6) 0.035 Uani 1 1 d . U . . .
H52 H 0.935272 1.420023 -0.101762 0.042 Uiso 1 1 calc R . . . .
C53 C 0.8505(7) 1.4533(3) -0.0788(6) 0.036 Uani 1 1 d . U . . .
H53 H 0.837049 1.463633 -0.041564 0.044 Uiso 1 1 calc R . . . .
C54 C 0.8642(8) 1.4777(3) -0.1249(6) 0.041 Uani 1 1 d . U . . .
H54 H 0.874284 1.467189 -0.162666 0.049 Uiso 1 1 calc R . . . .
C55 C 0.9406(8) 1.4964(3) -0.1050(6) 0.041 Uani 1 1 d . U . . .
H55 H 0.950402 1.512950 -0.134037 0.050 Uiso 1 1 calc R . . . .
C56 C 1.0018(8) 1.4529(3) -0.0551(6) 0.041 Uani 1 1 d . U . . .
H56 H 0.996766 1.463157 -0.016355 0.050 Uiso 1 1 calc R . . . .
C57 C 1.0842(8) 1.4356(3) -0.0525(6) 0.046 Uani 1 1 d . U . . .
H57A H 1.129772 1.450533 -0.046683 0.055 Uiso 1 1 calc R . . . .
H57B H 1.086933 1.421285 -0.018733 0.055 Uiso 1 1 calc R . . . .
C58 C 0.6906(7) 0.9984(3) 0.7228(5) 0.033 Uani 1 1 d . U . . .
H58A H 0.734133 1.010435 0.744594 0.040 Uiso 1 1 calc R . . . .
H58B H 0.692630 0.977159 0.738431 0.040 Uiso 1 1 calc R . . . .
C59 C 0.6104(7) 1.0120(2) 0.7344(5) 0.029 Uani 1 1 d . U . . .
H59 H 0.599442 1.008527 0.776370 0.035 Uiso 1 1 calc R . . . .
C60 C 0.5387(7) 0.9986(2) 0.6951(5) 0.029 Uani 1 1 d . U . . .
H60 H 0.551702 0.998353 0.652979 0.035 Uiso 1 1 calc R . . . .
C61 C 0.4601(7) 1.0159(2) 0.7038(5) 0.029 Uani 1 1 d . U . . .
H61 H 0.443464 1.012611 0.744614 0.035 Uiso 1 1 calc R . . . .
C62 C 0.5431(7) 0.9427(2) 0.6819(5) 0.028 Uani 1 1 d . U . . .
H62 H 0.551758 0.949938 0.641279 0.033 Uiso 1 1 calc R . . . .
C63 C 0.6088(6) 0.9176(2) 0.7630(5) 0.028 Uani 1 1 d . U . . .
H63 H 0.604611 0.936181 0.788585 0.034 Uiso 1 1 calc R . . . .
C64 C 0.6897(7) 0.9010(3) 0.7792(6) 0.034 Uani 1 1 d . U . . .
H64A H 0.735888 0.915146 0.772673 0.041 Uiso 1 1 calc R . . . .
H64B H 0.692220 0.895759 0.821370 0.041 Uiso 1 1 calc R . . . .
C65 C 0.5335(6) 0.8968(2) 0.7698(5) 0.027 Uani 1 1 d . U . . .
H65 H 0.543049 0.876050 0.752432 0.032 Uiso 1 1 calc R . . . .
C66 C 0.4561(6) 0.9104(2) 0.7430(5) 0.028 Uani 1 1 d . U . . .
H66 H 0.440782 0.928746 0.766278 0.034 Uiso 1 1 calc R . . . .
C67 C 0.4716(6) 0.9207(2) 0.6796(5) 0.028 Uani 1 1 d . U . . .
H67 H 0.485890 0.902149 0.656426 0.034 Uiso 1 1 calc R . . . .
C68 C 0.5415(7) 0.8654(2) 0.8584(5) 0.029 Uani 1 1 d . U . . .
H68 H 0.553096 0.849295 0.828736 0.034 Uiso 1 1 calc R . . . .
C69 C 0.4657(7) 1.1022(3) 0.4491(6) 0.039 Uani 1 1 d . U . . .
H69 H 0.470154 1.124947 0.442884 0.047 Uiso 1 1 calc R . . . .
C70 C 0.3902(8) 1.0903(3) 0.4170(7) 0.047 Uani 1 1 d . U . . .
H70A H 0.396561 1.091361 0.374321 0.056 Uiso 1 1 calc R . . . .
H70B H 0.381919 1.068403 0.427524 0.056 Uiso 1 1 calc R . . . .
C71 C 1.0740(7) 1.5824(3) 0.1649(7) 0.042 Uani 1 1 d . U . . .
H71A H 1.073775 1.579195 0.122137 0.051 Uiso 1 1 calc R . . . .
H71B H 1.084824 1.604553 0.172896 0.051 Uiso 1 1 calc R . . . .
C72 C 0.9928(7) 1.5740(3) 0.1855(6) 0.034 Uani 1 1 d . U . . .
H72 H 0.986784 1.551105 0.184668 0.041 Uiso 1 1 calc R . . . .
C73 C 0.9156(6) 1.5763(2) 0.2696(6) 0.031 Uani 1 1 d . U . . .
H73 H 0.918647 1.582387 0.311808 0.037 Uiso 1 1 calc R . . . .
C74 C 0.8445(7) 1.5930(3) 0.2383(6) 0.034 Uani 1 1 d . U . . .
H74 H 0.854026 1.615707 0.240686 0.041 Uiso 1 1 calc R . . . .
C75 C 0.8400(7) 1.5827(3) 0.1742(6) 0.034 Uani 1 1 d . U . . .
H75 H 0.827693 1.560155 0.171999 0.041 Uiso 1 1 calc R . . . .
C76 C 0.9203(7) 1.5891(3) 0.1458(6) 0.037 Uani 1 1 d . U . . .
H76 H 0.929171 1.611706 0.140983 0.044 Uiso 1 1 calc R . . . .
C77 C 0.9359(7) 1.5913(3) 0.0418(6) 0.038 Uani 1 1 d . U . . .
H77 H 0.943083 1.613394 0.053201 0.046 Uiso 1 1 calc R . . . .
C78 C 0.9336(7) 1.5422(3) -0.0420(6) 0.040 Uani 1 1 d . U . . .
H78 H 0.946017 1.551835 -0.080114 0.048 Uiso 1 1 calc R . . . .
C79 C 0.8546(7) 1.5549(3) -0.0223(6) 0.039 Uani 1 1 d . U . . .
H79 H 0.837171 1.542766 0.011893 0.047 Uiso 1 1 calc R . . . .
C80 C 0.8652(7) 1.5879(3) -0.0053(6) 0.038 Uani 1 1 d . U . . .
H80 H 0.878254 1.600117 -0.040568 0.046 Uiso 1 1 calc R . . . .
C81 C 1.0052(7) 1.5477(3) 0.0030(6) 0.040 Uani 1 1 d . U . . .
H81 H 0.996071 1.535262 0.038722 0.048 Uiso 1 1 calc R . . . .
C82 C 1.0888(9) 1.5402(3) -0.0172(7) 0.050 Uani 1 1 d . U . . .
C83 C 0.9122(7) 1.2404(3) 0.2279(5) 0.029 Uani 1 1 d . U . . .
H83 H 0.889197 1.237713 0.266989 0.035 Uiso 1 1 calc R . . . .
C84 C 0.9254(6) 1.2741(2) 0.2184(5) 0.025 Uani 1 1 d . U . . .
H84 H 0.942312 1.276886 0.177486 0.030 Uiso 1 1 calc R . . . .
C85 C 0.9932(6) 1.2860(3) 0.2589(5) 0.027 Uani 1 1 d . U . . .
H85 H 1.002437 1.308312 0.250438 0.032 Uiso 1 1 calc R . . . .
C86 C 1.0599(7) 1.2377(3) 0.2658(5) 0.031 Uani 1 1 d . U . . .
H86 H 1.048271 1.235809 0.308005 0.038 Uiso 1 1 calc R . . . .
C87 C 0.9927(7) 1.2228(3) 0.2283(5) 0.029 Uani 1 1 d . U . . .
H87 H 1.010064 1.220736 0.187424 0.035 Uiso 1 1 calc R . . . .
C88 C 0.9994(7) 1.1660(3) 0.2208(6) 0.035 Uani 1 1 d . U . . .
H88 H 1.009441 1.171465 0.179450 0.042 Uiso 1 1 calc R . . . .
C89 C 0.9279(7) 1.1433(3) 0.2221(5) 0.034 Uani 1 1 d . U . . .
H89 H 0.943277 1.124380 0.200430 0.041 Uiso 1 1 calc R . . . .
C90 C 0.8765(6) 1.2647(3) 0.6331(5) 0.027 Uani 1 1 d . U . . .
H90 H 0.881267 1.283324 0.658839 0.033 Uiso 1 1 calc R . . . .
C91 C 0.8760(6) 1.2756(2) 0.5715(4) 0.025 Uani 1 1 d . U . . .
H91 H 0.866224 1.257346 0.545287 0.030 Uiso 1 1 calc R . . . .
C92 C 0.9575(6) 1.2900(3) 0.5577(5) 0.027 Uani 1 1 d . U . . .
H92 H 0.965240 1.309877 0.579371 0.033 Uiso 1 1 calc R . . . .
C93 C 1.0279(7) 1.2681(3) 0.5757(5) 0.029 Uani 1 1 d . U . . .
H93 H 1.022627 1.248796 0.551762 0.035 Uiso 1 1 calc R . . . .
C94 C 1.1116(7) 1.2825(3) 0.5688(6) 0.036 Uani 1 1 d . U . . .
H94A H 1.115524 1.289689 0.528002 0.043 Uiso 1 1 calc R . . . .
H94B H 1.119175 1.300533 0.595135 0.043 Uiso 1 1 calc R . . . .
C95 C 0.9514(7) 1.2445(3) 0.6484(5) 0.028 Uani 1 1 d . U . . .
H95 H 0.953224 1.239525 0.691088 0.034 Uiso 1 1 calc R . . . .
C96 C 0.9669(7) 1.1243(3) 0.6196(5) 0.033 Uani 1 1 d . U . . .
H96 H 0.974987 1.101837 0.628325 0.040 Uiso 1 1 calc R . . . .
C97 C 0.8898(7) 1.1356(3) 0.6471(5) 0.033 Uani 1 1 d . U . . .
H97 H 0.897332 1.133451 0.690633 0.040 Uiso 1 1 calc R . . . .
C98 C 1.0301(7) 1.1725(3) 0.6249(5) 0.031 Uani 1 1 d . U . . .
H98 H 1.027952 1.173659 0.581259 0.037 Uiso 1 1 calc R . . . .
C99 C 1.1068(7) 1.1877(3) 0.6489(6) 0.039 Uani 1 1 d . U . . .
H99A H 1.101417 1.210337 0.644078 0.046 Uiso 1 1 calc R . . . .
H99B H 1.114947 1.183271 0.691277 0.046 Uiso 1 1 calc R . . . .
C100 C 0.9526(6) 1.1883(3) 0.6467(5) 0.029 Uani 1 1 d . U . . .
H100 H 0.959129 1.191951 0.689866 0.035 Uiso 1 1 calc R . . . .
C101 C 0.8762(7) 1.1694(3) 0.6314(5) 0.031 Uani 1 1 d . U . . .
H101 H 0.862907 1.170902 0.588230 0.037 Uiso 1 1 calc R . . . .
C102 C 0.4738(7) 1.0503(3) 0.6935(5) 0.031 Uani 1 1 d . U . . .
H102 H 0.488516 1.053473 0.652238 0.037 Uiso 1 1 calc R . . . .
C103 C 0.5439(7) 1.0619(3) 0.7347(5) 0.031 Uani 1 1 d . U . . .
H103 H 0.553116 1.084366 0.727826 0.037 Uiso 1 1 calc R . . . .
C104 C 0.6004(7) 0.8927(3) 0.9429(5) 0.033 Uani 1 1 d . U . . .
H104 H 0.588402 0.912386 0.921322 0.039 Uiso 1 1 calc R . . . .
C105 C 0.6787(8) 0.8968(3) 0.9778(6) 0.045 Uani 1 1 d . U . . .
C106 C 0.5272(7) 0.8855(3) 0.9780(5) 0.031 Uani 1 1 d . U . . .
H106 H 0.538021 0.866645 1.002255 0.037 Uiso 1 1 calc R . . . .
C107 C 0.4491(7) 0.8812(3) 0.9376(5) 0.028 Uani 1 1 d . U . . .
H107 H 0.434160 0.900993 0.917185 0.034 Uiso 1 1 calc R . . . .
C108 C 0.4665(7) 0.8557(3) 0.8921(5) 0.030 Uani 1 1 d . U . . .
H108 H 0.479700 0.836048 0.913421 0.036 Uiso 1 1 calc R . . . .
C109 C 0.9765(6) 1.3088(2) 0.3560(5) 0.026 Uani 1 1 d . U . . .
H109 H 0.986227 1.328217 0.333906 0.031 Uiso 1 1 calc R . . . .
C110 C 1.1330(7) 1.3091(3) 0.3755(5) 0.036 Uani 1 1 d . U . . .
H11A H 1.139757 1.295863 0.340980 0.043 Uiso 1 1 calc R . . . .
H11B H 1.135209 1.330904 0.362778 0.043 Uiso 1 1 calc R . . . .
C111 C 1.0491(6) 1.3026(3) 0.4005(4) 0.026 Uani 1 1 d . U . . .
H111 H 1.046884 1.281022 0.415883 0.031 Uiso 1 1 calc R . . . .
C112 C 0.9742(6) 1.3254(3) 0.4763(5) 0.027 Uani 1 1 d . U . . .
H112 H 0.978445 1.340220 0.509700 0.033 Uiso 1 1 calc R . . . .
C113 C 0.9042(6) 1.3350(2) 0.4319(4) 0.024 Uani 1 1 d . U . . .
H113 H 0.917744 1.355342 0.414293 0.029 Uiso 1 1 calc R . . . .
C114 C 0.8975(6) 1.3109(2) 0.3848(4) 0.024 Uani 1 1 d . U . . .
H114 H 0.884355 1.290498 0.402217 0.029 Uiso 1 1 calc R . . . .
C115 C 0.9124(7) 1.1340(3) 0.2831(5) 0.033 Uani 1 1 d . U . . .
H115 H 0.892698 1.152259 0.304715 0.040 Uiso 1 1 calc R . . . .
C116 C 0.9925(7) 1.1219(3) 0.3145(6) 0.035 Uani 1 1 d . U . . .
H116 H 1.006356 1.101438 0.297639 0.042 Uiso 1 1 calc R . . . .
C117 C 1.0486(7) 1.1101(3) 0.4907(6) 0.033 Uani 1 1 d . U . . .
H117 H 1.046635 1.131541 0.474857 0.040 Uiso 1 1 calc R . . . .
C118 C 0.9693(6) 1.1035(3) 0.5209(5) 0.030 Uani 1 1 d . U . . .
H118 H 0.974824 1.083719 0.543138 0.036 Uiso 1 1 calc R . . . .
C119 C 0.8957(7) 1.1022(3) 0.4786(5) 0.032 Uani 1 1 d . U . . .
H119 H 0.885439 1.123138 0.461491 0.038 Uiso 1 1 calc R . . . .
C120 C 1.1245(7) 1.1063(3) 0.5303(6) 0.037 Uani 1 1 d . U . . .
H12A H 1.172819 1.109795 0.507115 0.044 Uiso 1 1 calc R . . . .
H12B H 1.124834 1.122408 0.560836 0.044 Uiso 1 1 calc R . . . .
C121 C 1.0635(7) 1.1436(3) 0.3089(6) 0.037 Uani 1 1 d . U . . .
H121 H 1.053462 1.162660 0.331904 0.044 Uiso 1 1 calc R . . . .
C122 C 1.1434(7) 1.2223(3) 0.2550(6) 0.039 Uani 1 1 d . U . . .
H12C H 1.142326 1.200614 0.268317 0.047 Uiso 1 1 calc R . . . .
H12D H 1.151206 1.222253 0.212463 0.047 Uiso 1 1 calc R . . . .
C123 C 0.5982(7) 1.0860(3) 0.5347(6) 0.036 Uani 1 1 d . U . . .
H123 H 0.585891 1.063614 0.540214 0.043 Uiso 1 1 calc R . . . .
C124 C 0.5171(7) 1.0259(3) 1.1353(6) 0.035 Uani 1 1 d . U . . .
H124 H 0.522723 1.018396 1.176681 0.042 Uiso 1 1 calc R . . . .
C125 C 0.5137(7) 0.9704(3) 1.1156(6) 0.033 Uani 1 1 d . U . . .
H125 H 0.519822 0.969483 1.159322 0.040 Uiso 1 1 calc R . . . .
C126 C 0.5881(7) 0.9568(3) 1.0901(6) 0.035 Uani 1 1 d . U . . .
H126 H 0.587361 0.961580 1.047369 0.042 Uiso 1 1 calc R . . . .
C127 C 0.6663(8) 0.9692(3) 1.1210(6) 0.043 Uani 1 1 d . U . . .
H12E H 0.663522 0.991986 1.121870 0.051 Uiso 1 1 calc R . . . .
H12F H 0.669955 0.961786 1.161947 0.051 Uiso 1 1 calc R . . . .
C128 C 0.4366(7) 0.9540(3) 1.0938(6) 0.033 Uani 1 1 d . U . . .
H128 H 0.428293 0.958110 1.050850 0.040 Uiso 1 1 calc R . . . .
C129 C 0.4457(7) 0.9191(3) 1.1016(5) 0.032 Uani 1 1 d . U . . .
H129 H 0.452183 0.914852 1.144543 0.038 Uiso 1 1 calc R . . . .
C130 C 0.5215(7) 0.9072(3) 1.0748(5) 0.032 Uani 1 1 d . U . . .
H130 H 0.528217 0.884748 1.083420 0.039 Uiso 1 1 calc R . . . .
C131 C 0.5196(7) 1.1003(3) 0.9545(6) 0.035 Uani 1 1 d . U . . .
H131 H 0.523795 1.116946 0.984809 0.042 Uiso 1 1 calc R . . . .
C132 C 0.5075(7) 1.0701(3) 1.0433(6) 0.036 Uani 1 1 d . U . . .
H132 H 0.511905 1.091284 1.060315 0.043 Uiso 1 1 calc R . . . .
C133 C 0.4501(7) 1.1076(3) 0.9112(6) 0.035 Uani 1 1 d . U . . .
H133 H 0.462361 1.128103 0.893708 0.042 Uiso 1 1 calc R . . . .
C134 C 0.6662(8) 1.0686(3) 1.0558(7) 0.046 Uani 1 1 d . U . . .
H13A H 0.711796 1.056814 1.075667 0.055 Uiso 1 1 calc R . . . .
H13B H 0.676334 1.069734 1.013653 0.055 Uiso 1 1 calc R . . . .
C135 C 0.5862(7) 1.0515(3) 1.0628(6) 0.038 Uani 1 1 d . U . . .
H135 H 0.586801 1.032136 1.039118 0.045 Uiso 1 1 calc R . . . .
C136 C 0.4313(7) 1.0554(3) 1.0618(6) 0.037 Uani 1 1 d . U . . .
H136 H 0.420532 1.036290 1.038014 0.044 Uiso 1 1 calc R . . . .
C137 C 0.4454(7) 1.0841(3) 0.8607(6) 0.034 Uani 1 1 d . U . . .
H137 H 0.431000 1.063475 0.876768 0.040 Uiso 1 1 calc R . . . .
C138 C 0.6836(7) 1.0754(3) 0.8585(6) 0.039 Uani 1 1 d . U . . .
H13C H 0.685162 1.060666 0.825612 0.047 Uiso 1 1 calc R . . . .
H13D H 0.696705 1.096166 0.843704 0.047 Uiso 1 1 calc R . . . .
C139 C 0.5942(7) 1.0757(3) 0.8823(6) 0.035 Uani 1 1 d . U . . .
H139 H 0.583687 1.055240 0.900627 0.042 Uiso 1 1 calc R . . . .
C140 C 1.1406(8) 1.1299(3) 0.3313(7) 0.046 Uani 1 1 d . U . . .
C141 C 0.9095(7) 1.0796(3) 0.4294(5) 0.032 Uani 1 1 d . U . . .
H141 H 0.917645 1.058563 0.446734 0.039 Uiso 1 1 calc R . . . .
C142 C 0.9877(7) 1.0888(3) 0.4004(6) 0.035 Uani 1 1 d . U . . .
H142 H 0.998389 1.073631 0.368937 0.041 Uiso 1 1 calc R . . . .
C143 C 0.4384(7) 1.0467(3) 1.1256(6) 0.037 Uani 1 1 d . U . . .
H143 H 0.444512 1.065656 1.150250 0.044 Uiso 1 1 calc R . . . .
C144 C 0.5286(7) 1.0816(3) 0.8347(5) 0.032 Uani 1 1 d . U . . .
H144 H 0.540798 1.101290 0.814260 0.038 Uiso 1 1 calc R . . . .
K1 K 0.71828(14) 1.29968(6) 0.12116(10) 0.028 Uani 1 1 d . U . . .
K2 K 0.70456(14) 1.38578(6) 0.40018(11) 0.033 Uani 1 1 d . U . . .
K3 K 0.7031(2) 1.23481(9) 0.76998(14) 0.054 Uani 1 1 d . U . . .
K4 K 0.2854(2) 1.16098(7) 0.90315(17) 0.056 Uani 1 1 d . U . . .
K6 K 0.6202(3) 1.31969(13) 0.6822(2) 0.035 Uani 0.5 1 d . U P . .
K7 K 0.7202(3) 0.95661(13) 0.5681(3) 0.091 Uani 1 1 d . U . . .
K8 K 0.3085(3) 1.35548(14) 0.4600(2) 0.037 Uani 0.5 1 d . U P . .
K9 K 0.7556(3) 1.39292(15) 0.7311(2) 0.042 Uani 0.5 1 d . U P . .
K10 K 0.7049(4) 1.16615(17) 0.9133(3) 0.056 Uani 0.5 1 d . U P . .
K12 K 0.7008(4) 1.52507(17) 0.4692(3) 0.058 Uani 0.5 1 d . U P . .
K13 K 0.1982(4) 1.37123(17) 0.6208(4) 0.063 Uani 0.5 1 d . U P . .
K14 K 1.1256(5) 1.33279(17) 1.0069(3) 0.059 Uani 0.5 1 d . U P . .
K15 K 0.2003(5) 1.2993(2) 0.8436(4) 0.030 Uani 0.25 1 d . U P . .
K16 K 0.3068(6) 1.0796(2) 0.5964(5) 0.031 Uani 0.25 1 d . U P . .
K17 K 0.2007(6) 1.0633(2) 0.4039(5) 0.037 Uani 0.25 1 d . U P . .
K18 K 0.7628(6) 1.4976(2) 0.7436(5) 0.086 Uani 0.5 1 d . U P . .
O9W O 0.7822(7) 0.9716(3) 0.2870(6) 0.074 Uani 1 1 d . U . . .
K20 K 0.6413(8) 1.1326(3) 0.7351(6) 0.052 Uani 0.25 1 d . U P . .
K21 K 0.7626(8) 1.0470(3) 0.6085(8) 0.066 Uani 0.25 1 d . U P . .
K22 K 0.8126(6) 1.0172(3) 0.3805(6) 0.041 Uani 0.25 1 d . U P . .
K11 K 0.4023(8) 1.1337(3) 0.0973(6) 0.053 Uani 0.25 1 d . U P . .
Mo1 Mo 0.97208(7) 1.43405(3) 0.73237(5) 0.042 Uani 1 1 d . . . . .
Mo2 Mo 0.96087(8) 1.50491(3) 0.67470(5) 0.044 Uani 1 1 d . . . . .
Mo3 Mo 0.95887(6) 1.49997(2) 0.52743(5) 0.031 Uani 1 1 d . . . . .
Mo4 Mo 0.92067(5) 1.41818(2) 0.49706(4) 0.022 Uani 1 1 d . U . . .
Mo5 Mo 0.96060(6) 1.38157(2) 0.62336(4) 0.028 Uani 1 1 d . . . . .
Mo6 Mo 0.95099(5) 1.27693(2) 1.04954(4) 0.025 Uani 1 1 d . . . . .
Mo7 Mo 0.97177(6) 1.30402(2) 0.90008(4) 0.026 Uani 1 1 d . . . . .
Mo8 Mo 0.96909(5) 1.23949(2) 0.81933(3) 0.022 Uani 1 1 d . . . . .
Mo9 Mo 1.00311(5) 1.17872(2) 0.90767(4) 0.024 Uani 1 1 d . U . . .
Mo10 Mo 1.00251(6) 1.20202(2) 1.04837(4) 0.028 Uani 1 1 d . . . . .
Mo11 Mo 0.49193(5) 1.26651(2) 1.02719(4) 0.023 Uani 1 1 d . . . . .
Mo12 Mo 0.44376(5) 1.31413(2) 0.89889(4) 0.023 Uani 1 1 d . U . . .
Mo13 Mo 0.47423(5) 1.26867(2) 0.78178(4) 0.021 Uani 1 1 d . U . . .
Mo14 Mo 0.49039(5) 1.19521(2) 0.82947(4) 0.024 Uani 1 1 d . . . . .
Mo15 Mo 0.49128(6) 1.19421(2) 0.97704(4) 0.025 Uani 1 1 d . U . . .
Mo16 Mo 0.43781(9) 1.41559(3) 0.72050(5) 0.055 Uani 1 1 d . . . . .
Mo17 Mo 0.46523(8) 1.48695(3) 0.66772(8) 0.062 Uani 1 1 d . . . . .
Mo18 Mo 0.48260(6) 1.48358(2) 0.52212(7) 0.049 Uani 1 1 d . . . . .
Mo19 Mo 0.48920(5) 1.40877(2) 0.48370(4) 0.026 Uani 1 1 d . . . . .
Mo20 Mo 0.41933(6) 1.36549(2) 0.60861(4) 0.025 Uani 1 1 d . . . . .
Na1 Na 0.6617(3) 1.34743(10) 0.9386(2) 0.032 Uani 1 1 d . U . . .
Na2 Na 0.3000(4) 1.21772(16) 0.7697(3) 0.062 Uani 1 1 d . U . . .
Na3 Na 0.2637(5) 1.26685(19) 0.6658(3) 0.025 Uani 0.5 1 d . U P . .
O1 O 0.9412(5) 1.14741(19) 0.9152(4) 0.037 Uani 1 1 d . U . . .
O2 O 1.0845(5) 1.16404(18) 0.8728(4) 0.033 Uani 1 1 d . U . . .
O3 O 0.9393(4) 1.19857(17) 0.8461(3) 0.027 Uani 1 1 d . U . . .
O4 O 1.0587(4) 1.22654(17) 0.8990(3) 0.025 Uani 1 1 d . U . . .
O5 O 1.1811(5) 1.23799(19) 0.9704(3) 0.031 Uani 1 1 d . U . . .
O6 O 1.0902(4) 1.28097(17) 0.9315(3) 0.027 Uani 1 1 d . U . . .
O7 O 1.0393(4) 1.24383(17) 1.0034(3) 0.026 Uani 1 1 d . U . . .
O8 O 1.0045(5) 1.42271(17) 0.5802(3) 0.029 Uani 1 1 d . U . . .
O9 O 1.1516(5) 1.43339(19) 0.6143(4) 0.035 Uani 1 1 d . U . . .
O10 O 1.0704(5) 1.47293(18) 0.5581(4) 0.032 Uani 1 1 d . U . . .
O11 O 1.0385(5) 1.46070(19) 0.6610(4) 0.035 Uani 1 1 d . U . . .
O12 O 0.3854(5) 1.3799(2) 0.6818(4) 0.038 Uani 1 1 d . U . . .
O13 O 0.3241(5) 1.40154(19) 0.5830(4) 0.034 Uani 1 1 d . U . . .
O14 O 0.2694(5) 1.4549(2) 0.5620(4) 0.040 Uani 1 1 d . U . . .
O15 O 0.4087(5) 1.44166(19) 0.5385(4) 0.036 Uani 1 1 d . U . . .
O16 O 0.3761(5) 1.4458(2) 0.6446(4) 0.038 Uani 1 1 d . U . . .
O17 O 0.4986(5) 1.34145(19) 0.6323(4) 0.036 Uani 1 1 d . U . . .
O18 O 0.3418(5) 1.3402(2) 0.5921(4) 0.037 Uani 1 1 d . U . . .
O19 O 0.5018(5) 1.4068(2) 0.6405(4) 0.036 Uani 1 1 d . U . . .
O20 O 0.4518(5) 1.37695(18) 0.5344(3) 0.031 Uani 1 1 d . U . . .
O21 O 0.4054(5) 1.4102(2) 0.4356(4) 0.038 Uani 1 1 d . U . . .
O22 O 0.5590(5) 1.38906(19) 0.4448(3) 0.032 Uani 1 1 d . U . . .
O23 O 0.5845(5) 1.41184(19) 0.5553(4) 0.035 Uani 1 1 d . U . . .
O24 O 0.5280(5) 1.4508(2) 0.4775(4) 0.039 Uani 1 1 d . U . . .
O25 O 0.5621(6) 1.5086(2) 0.5221(5) 0.052 Uani 1 1 d . U . . .
O26 O 0.5430(5) 1.4598(2) 0.6059(4) 0.042 Uani 1 1 d . U . . .
O27 O 0.4279(5) 1.4985(2) 0.5900(5) 0.045 Uani 1 1 d . U . . .
O28 O 0.8685(6) 1.51834(19) 0.5108(4) 0.041 Uani 1 1 d . U . . .
O29 O 1.0216(6) 1.51774(19) 0.4818(4) 0.041 Uani 1 1 d . U . . .
O30 O 0.8929(5) 1.47677(18) 0.6060(3) 0.032 Uani 1 1 d . U . . .
O31 O 0.8186(5) 1.43498(18) 0.5513(3) 0.030 Uani 1 1 d . U . . .
O32 O 1.0047(5) 1.40568(19) 0.4631(3) 0.033 Uani 1 1 d . U . . .
O33 O 0.9349(5) 1.46190(17) 0.4910(3) 0.030 Uani 1 1 d . U . . .
O34 O 0.8446(5) 1.41100(17) 0.4448(3) 0.029 Uani 1 1 d . U . . .
O35 O 0.7594(5) 1.4594(2) 0.6389(4) 0.042 Uani 1 1 d . U . . .
O36 O 0.9197(6) 1.4730(2) 0.7257(4) 0.042 Uani 1 1 d . U . . .
O37 O 1.0537(6) 1.4407(3) 0.7804(4) 0.052 Uani 1 1 d . U . . .
O38 O 0.9046(6) 1.4154(2) 0.7754(4) 0.049 Uani 1 1 d . U . . .
O39 O 0.8797(5) 1.4240(2) 0.6519(4) 0.036 Uani 1 1 d . U . . .
O40 O 1.0159(5) 1.3998(2) 0.6913(4) 0.036 Uani 1 1 d . U . . .
O41 O 0.8959(5) 1.3568(2) 0.6541(4) 0.040 Uani 1 1 d . U . . .
O42 O 1.0406(5) 1.3584(2) 0.6067(4) 0.038 Uani 1 1 d . U . . .
O43 O 0.9019(5) 1.38308(18) 0.5475(3) 0.031 Uani 1 1 d . U . . .
O44 O 0.8764(5) 1.3172(2) 0.8763(4) 0.039 Uani 1 1 d . U . . .
O45 O 1.0288(5) 1.33669(19) 0.8947(4) 0.035 Uani 1 1 d . U . . .
O46 O 0.9577(5) 1.30126(18) 0.9809(3) 0.029 Uani 1 1 d . U . . .
O47 O 1.0011(4) 1.28252(18) 0.8320(3) 0.028 Uani 1 1 d . U . . .
O48 O 1.0431(5) 1.23063(19) 0.7734(3) 0.030 Uani 1 1 d . U . . .
O49 O 0.8825(5) 1.24424(19) 0.7734(3) 0.030 Uani 1 1 d . U . . .
O50 O 0.9123(4) 1.25454(17) 0.8983(3) 0.025 Uani 1 1 d . U . . .
O51 O 0.9161(4) 1.20692(17) 0.9628(3) 0.027 Uani 1 1 d . U . . .
O52 O 0.7849(4) 1.22250(17) 0.9107(3) 0.028 Uani 1 1 d . U . . .
O53 O 0.8467(4) 1.25598(17) 0.9914(3) 0.025 Uani 1 1 d . U . . .
O54 O 0.3964(5) 1.26071(19) 0.7304(4) 0.035 Uani 1 1 d . U . . .
O55 O 0.5461(5) 1.2863(2) 0.7430(4) 0.037 Uani 1 1 d . U . . .
O56 O 0.5307(5) 1.22926(18) 0.7878(3) 0.030 Uani 1 1 d . U . . .
O57 O 0.5267(5) 1.27400(18) 0.8720(3) 0.029 Uani 1 1 d . U . . .
O58 O 0.6725(4) 1.25636(17) 0.8768(3) 0.028 Uani 1 1 d . U . . .
O59 O 0.5975(4) 1.26501(17) 0.9695(3) 0.028 Uani 1 1 d . U . . .
O60 O 0.5642(4) 1.21913(17) 0.9057(3) 0.026 Uani 1 1 d . U . . .
O61 O 0.5716(5) 1.16868(19) 0.9863(4) 0.036 Uani 1 1 d . U . . .
O62 O 0.5306(5) 1.22440(18) 1.0315(3) 0.031 Uani 1 1 d . U . . .
O63 O 0.4450(4) 1.18205(17) 0.9004(3) 0.029 Uani 1 1 d . U . . .
O64 O 0.4176(5) 1.1812(2) 0.7803(4) 0.037 Uani 1 1 d . U . . .
O65 O 0.4013(5) 1.23578(18) 0.8432(3) 0.029 Uani 1 1 d . U . . .
O66 O 0.3422(4) 1.27804(18) 0.9025(3) 0.028 Uani 1 1 d . U . . .
O67 O 0.4610(5) 1.29993(18) 0.9774(3) 0.032 Uani 1 1 d . U . . .
O68 O 0.3689(5) 1.34085(19) 0.9048(4) 0.037 Uani 1 1 d . U . . .
O69 O 0.5289(5) 1.33653(19) 0.8973(4) 0.033 Uani 1 1 d . U . . .
O70 O 0.4228(5) 1.30317(19) 0.8173(3) 0.033 Uani 1 1 d . U . . .
O71 O 0.2850(5) 1.22429(19) 0.9027(4) 0.034 Uani 1 1 d . U . . .
O72 O 0.4219(4) 1.23676(17) 0.9544(3) 0.027 Uani 1 1 d . U . . .
O73 O 0.5718(5) 1.16989(19) 0.8250(4) 0.035 Uani 1 1 d . U . . .
O74 O 1.0544(5) 1.18250(18) 0.9858(3) 0.031 Uani 1 1 d . U . . .
O75 O 0.9376(5) 1.1731(2) 1.0687(4) 0.038 Uani 1 1 d . U . . .
O76 O 1.0849(5) 1.2000(2) 1.0985(3) 0.036 Uani 1 1 d . U . . .
O77 O 0.5603(5) 1.28304(19) 1.0782(4) 0.033 Uani 1 1 d . U . . .
O78 O 0.4041(5) 1.2632(2) 1.0644(4) 0.037 Uani 1 1 d . U . . .
O79 O 0.9917(5) 1.51925(19) 0.6008(4) 0.038 Uani 1 1 d . U . . .
O80 O 0.9425(5) 1.23558(18) 1.0810(3) 0.030 Uani 1 1 d . U . . .
O81 O 0.8747(5) 1.29477(18) 1.0846(3) 0.029 Uani 1 1 d . U . . .
O82 O 1.0381(5) 1.29011(19) 1.0891(3) 0.033 Uani 1 1 d . U . . .
O83 O 0.8832(6) 1.5308(2) 0.6854(4) 0.051 Uani 1 1 d . U . . .
O84 O 0.4147(5) 1.17798(19) 1.0139(4) 0.036 Uani 1 1 d . U . . .
O85 O 0.4125(6) 1.4990(2) 0.4733(5) 0.053 Uani 1 1 d . U . . .
O86 O 0.6469(5) 1.4237(2) 0.6544(4) 0.041 Uani 1 1 d . U . . .
O87 O 0.5023(8) 1.3966(3) 0.7678(5) 0.065 Uani 1 1 d . U . . .
O88 O 0.3585(8) 1.4266(3) 0.7609(5) 0.063 Uani 1 1 d . U . . .
O89 O 0.4997(6) 1.4537(2) 0.7179(4) 0.052 Uani 1 1 d . U . . .
O90 O 0.3906(7) 1.5033(3) 0.7051(5) 0.065 Uani 1 1 d . U . . .
O91 O 0.5474(7) 1.5126(3) 0.6790(6) 0.072 Uani 1 1 d . U . . .
O92 O 1.0430(6) 1.5191(2) 0.7179(4) 0.051 Uani 1 1 d . U . . .
O93 O 0.7715(5) 1.5855(2) 0.2648(4) 0.042 Uani 1 1 d . U . . .
O94 O 0.7761(5) 1.59964(19) 0.1401(4) 0.040 Uani 1 1 d . U . . .
O95 O 0.9151(5) 1.57374(18) 0.0902(4) 0.037 Uani 1 1 d . U . . .
O96 O 1.1392(6) 1.5639(3) 0.1942(5) 0.056 Uani 1 1 d . U . . .
O97 O 0.9912(5) 1.58465(19) 0.2450(4) 0.037 Uani 1 1 d . U . . .
O98 O 0.8996(5) 1.54509(18) 0.2657(4) 0.032 Uani 1 1 d . U . . .
O99 O 0.7919(5) 1.5999(2) 0.0176(4) 0.039 Uani 1 1 d . U . . .
O100 O 0.7922(5) 1.5527(2) -0.0703(4) 0.042 Uani 1 1 d . U . . .
O101 O 1.0089(5) 1.5797(2) 0.0191(5) 0.043 Uani 1 1 d . U . . .
O102 O 1.1565(12) 1.5473(5) 0.0208(10) 0.051 Uani 0.5 1 d . U P A 2
O103 O 0.9243(6) 1.5098(2) -0.0497(4) 0.045 Uani 1 1 d . U . . .
O104 O 0.7972(6) 1.4973(2) -0.1339(5) 0.052 Uani 1 1 d . U . . .
O105 O 0.7839(5) 1.4324(2) -0.0976(4) 0.045 Uani 1 1 d . U . . .
O106 O 0.9116(5) 1.4156(2) -0.0175(4) 0.037 Uani 1 1 d . U . . .
O107 O 1.0096(6) 1.4769(2) -0.0983(5) 0.049 Uani 1 1 d . U . . .
O108 O 1.0938(7) 1.4185(3) -0.1050(5) 0.065 Uani 1 1 d . U . . .
O109 O 0.7784(5) 1.37592(18) -0.0346(3) 0.031 Uani 1 1 d . U . . .
O110 O 0.7665(5) 1.36427(18) 0.0873(3) 0.031 Uani 1 1 d . U . . .
O111 O 0.9008(5) 1.38634(18) 0.1606(4) 0.032 Uani 1 1 d . U . . .
O112 O 1.0769(11) 1.3517(4) 0.1279(8) 0.044 Uani 0.5 1 d . U P B 2
O113 O 0.9936(5) 1.3758(2) 0.0207(4) 0.040 Uani 1 1 d . U . . .
O114 O 0.7631(5) 1.36216(19) 0.2125(3) 0.031 Uani 1 1 d . U . . .
O115 O 0.7578(4) 1.41016(18) 0.2978(3) 0.030 Uani 1 1 d . U . . .
O116 O 0.9811(5) 1.37687(19) 0.2459(4) 0.033 Uani 1 1 d . U . . .
O117 O 1.0721(10) 1.3935(4) 0.3515(7) 0.036 Uani 0.5 1 d . U P C 2
O118 O 0.8999(5) 1.45027(17) 0.2988(3) 0.029 Uani 1 1 d . U . . .
O119 O 0.7622(5) 1.46448(17) 0.3591(3) 0.030 Uani 1 1 d . U . . .
O120 O 0.7626(5) 1.52874(18) 0.3271(4) 0.035 Uani 1 1 d . U . . .
O121 O 0.9815(5) 1.48194(18) 0.3584(3) 0.031 Uani 1 1 d . U . . .
O122 O 1.0668(5) 1.54216(18) 0.3742(4) 0.036 Uani 1 1 d . U . . .
O123 O 0.3996(5) 0.93469(18) 0.6523(3) 0.032 Uani 1 1 d . U . . .
O124 O 0.3940(5) 0.88825(17) 0.7443(4) 0.035 Uani 1 1 d . U . . .
O125 O 0.5201(5) 0.89372(17) 0.8300(3) 0.030 Uani 1 1 d . U . . .
O126 O 0.6987(7) 0.8743(2) 0.7468(5) 0.057 Uani 1 1 d . U . . .
O127 O 0.6145(5) 0.92738(18) 0.7042(3) 0.029 Uani 1 1 d . U . . .
O128 O 0.5241(5) 0.96807(16) 0.7161(3) 0.028 Uani 1 1 d . U . . .
O129 O 0.3974(5) 0.85085(18) 0.8526(3) 0.033 Uani 1 1 d . U . . .
O130 O 0.3852(5) 0.87170(19) 0.9720(3) 0.034 Uani 1 1 d . U . . .
O131 O 0.5104(5) 0.91164(19) 1.0153(3) 0.034 Uani 1 1 d . U . . .
O132 O 0.6103(5) 0.8686(2) 0.8995(4) 0.037 Uani 1 1 d . U . . .
O133 O 0.7107(11) 0.8680(5) 1.0012(8) 0.046 Uani 0.5 1 d . U P D 2
O134 O 0.3663(5) 0.96470(19) 1.1202(4) 0.038 Uani 1 1 d . U . . .
O135 O 0.3749(5) 0.90310(18) 1.0793(4) 0.034 Uani 1 1 d . U . . .
O136 O 0.5929(5) 0.92392(19) 1.0991(4) 0.035 Uani 1 1 d . U . . .
O137 O 0.7357(7) 0.9606(3) 1.0950(6) 0.072 Uani 1 1 d . U . . .
O138 O 0.5034(5) 1.00120(18) 1.0971(4) 0.034 Uani 1 1 d . U . . .
O139 O 0.3683(6) 1.0295(2) 1.1411(4) 0.044 Uani 1 1 d . U . . .
O140 O 0.3637(5) 1.07692(19) 1.0496(4) 0.036 Uani 1 1 d . U . . .
O141 O 0.5857(5) 1.04330(19) 1.1226(4) 0.040 Uani 1 1 d . U . . .
O142 O 0.5007(5) 1.07236(18) 0.9815(4) 0.034 Uani 1 1 d . U . . .
O143 O 0.6653(8) 1.0990(3) 1.0793(8) 0.089 Uani 1 1 d . U . . .
O144 O 0.3738(5) 1.11063(18) 0.9377(4) 0.035 Uani 1 1 d . U . . .
O145 O 0.3838(5) 1.0925(2) 0.8166(4) 0.042 Uani 1 1 d . U . . .
O146 O 0.5951(5) 1.09880(18) 0.9264(4) 0.031 Uani 1 1 d . U . . .
O147 O 0.7399(7) 1.0673(3) 0.9012(5) 0.064 Uani 1 1 d . U . . .
O148 O 0.5233(5) 1.05718(18) 0.7934(4) 0.034 Uani 1 1 d . U . . .
O149 O 0.4023(5) 1.0683(2) 0.7035(4) 0.039 Uani 1 1 d . U . . .
O150 O 0.3962(5) 1.00443(19) 0.6623(4) 0.034 Uani 1 1 d . U . . .
O151 O 0.6159(5) 1.04512(18) 0.7237(4) 0.034 Uani 1 1 d . U . . .
O152 O 0.7080(5) 0.9975(2) 0.6632(4) 0.041 Uani 1 1 d . U . . .
O153 O 0.8546(6) 1.1555(2) 0.1933(4) 0.044 Uani 1 1 d . U . . .
O154 O 0.8519(6) 1.1102(2) 0.2832(4) 0.046 Uani 1 1 d . U . . .
O155 O 0.9770(5) 1.11803(18) 0.3756(4) 0.034 Uani 1 1 d . U . . .
O156 O 1.1608(12) 1.1023(5) 0.3017(10) 0.053 Uani 0.5 1 d . U P E 1
O157 O 1.0703(5) 1.1520(2) 0.2481(4) 0.042 Uani 1 1 d . U . . .
O158 O 0.9746(5) 1.19254(17) 0.2513(3) 0.031 Uani 1 1 d . U . . .
O159 O 0.8426(5) 1.07850(18) 0.3880(4) 0.036 Uani 1 1 d . U . . .
O160 O 0.8250(5) 1.0926(2) 0.5077(4) 0.037 Uani 1 1 d . U . . .
O161 O 1.0558(5) 1.08875(19) 0.4433(4) 0.036 Uani 1 1 d . U . . .
O162 O 1.1333(5) 1.0770(2) 0.5582(5) 0.046 Uani 1 1 d . U . . .
O163 O 0.9535(4) 1.12826(17) 0.5602(4) 0.031 Uani 1 1 d . U . . .
O164 O 0.8203(5) 1.11794(19) 0.6261(4) 0.038 Uani 1 1 d . U . . .
O165 O 0.8100(4) 1.18288(18) 0.6610(4) 0.030 Uani 1 1 d . U . . .
O166 O 1.0344(5) 1.14067(19) 0.6422(4) 0.036 Uani 1 1 d . U . . .
O167 O 0.9412(5) 1.21683(18) 0.6164(3) 0.029 Uani 1 1 d . U . . .
O168 O 1.1748(6) 1.1776(3) 0.6208(5) 0.059 Uani 1 1 d . U . . .
O169 O 0.8529(4) 1.29144(17) 0.2239(3) 0.028 Uani 1 1 d . U . . .
O170 O 0.8543(4) 1.22698(18) 0.1838(3) 0.029 Uani 1 1 d . U . . .
O171 O 1.0666(4) 1.26933(18) 0.2506(3) 0.030 Uani 1 1 d . U . . .
O172 O 1.2096(8) 1.2375(4) 0.2843(7) 0.081 Uani 1 1 d . U . . .
O173 O 0.9697(4) 1.28299(17) 0.3163(3) 0.025 Uani 1 1 d . U . . .
O174 O 0.8289(4) 1.33755(18) 0.4596(3) 0.028 Uani 1 1 d . U . . .
O175 O 0.8362(4) 1.31866(19) 0.3396(3) 0.028 Uani 1 1 d . U . . .
O176 O 1.0477(5) 1.32498(18) 0.4481(3) 0.030 Uani 1 1 d . U . . .
O177 O 1.1977(7) 1.3033(3) 0.4186(5) 0.063 Uani 1 1 d . U . . .
O178 O 0.9539(4) 1.29567(17) 0.4965(3) 0.026 Uani 1 1 d . U . . .
O179 O 0.8099(5) 1.29675(19) 0.5599(3) 0.033 Uani 1 1 d . U . . .
O180 O 0.8033(5) 1.24955(18) 0.6451(3) 0.032 Uani 1 1 d . U . . .
O181 O 1.0249(5) 1.26056(19) 0.6363(3) 0.033 Uani 1 1 d . U . . .
O182 O 1.1722(6) 1.2606(3) 0.5826(5) 0.056 Uani 1 1 d . U . . .
O183 O 0.6914(4) 1.24678(17) 0.1957(3) 0.028 Uani 1 1 d . U . . .
O184 O 0.6939(5) 1.17961(19) 0.1698(4) 0.035 Uani 1 1 d . U . . .
O185 O 0.5644(5) 1.16448(19) 0.2322(4) 0.036 Uani 1 1 d . U . . .
O186 O 0.4764(5) 1.19575(19) 0.1736(4) 0.033 Uani 1 1 d . U . . .
O187 O 0.3331(6) 1.2128(2) 0.2257(5) 0.057 Uani 1 1 d . U . . .
O188 O 0.5569(4) 1.26338(16) 0.2550(3) 0.023 Uani 1 1 d . U . . .
O189 O 0.3774(11) 1.1186(5) 0.2075(9) 0.047 Uani 0.5 1 d . U P F 1
O190 O 0.4763(6) 1.0942(2) 0.2915(5) 0.051 Uani 1 1 d . U . . .
O191 O 0.5639(5) 1.0984(2) 0.3750(4) 0.045 Uani 1 1 d . U . . .
O192 O 0.6939(6) 1.0746(2) 0.3173(5) 0.046 Uani 1 1 d . U . . .
O193 O 0.6977(6) 1.1235(3) 0.2327(5) 0.055 Uani 1 1 d . U . . .
O194 O 0.3714(6) 1.3397(2) 0.3514(4) 0.049 Uani 1 1 d . U . . .
O195 O 0.4651(4) 1.30395(18) 0.2676(3) 0.028 Uani 1 1 d . U . . .
O196 O 0.6871(4) 1.30635(17) 0.2523(3) 0.024 Uani 1 1 d . U . . .
O197 O 0.6759(4) 1.32221(17) 0.3728(3) 0.025 Uani 1 1 d . U . . .
O198 O 0.5337(4) 1.29702(16) 0.4236(3) 0.023 Uani 1 1 d . U . . .
O199 O 0.3473(6) 1.2775(2) 0.5886(4) 0.045 Uani 1 1 d . U . . .
O200 O 0.4408(4) 1.30485(17) 0.4941(3) 0.027 Uani 1 1 d . U . . .
O201 O 0.6598(4) 1.32208(17) 0.4922(3) 0.026 Uani 1 1 d . U . . .
O202 O 0.6513(5) 1.2811(2) 0.5926(4) 0.036 Uani 1 1 d . U . . .
O203 O 0.5269(5) 1.23586(17) 0.5678(3) 0.029 Uani 1 1 d . U . . .
O204 O 0.3514(6) 1.1400(3) 0.6035(5) 0.055 Uani 1 1 d . U . . .
O205 O 0.4341(4) 1.20201(18) 0.6075(3) 0.030 Uani 1 1 d . U . . .
O206 O 0.6444(5) 1.22170(19) 0.6583(4) 0.032 Uani 1 1 d . U . . .
O207 O 0.6586(5) 1.15766(18) 0.6261(4) 0.034 Uani 1 1 d . U . . .
O208 O 0.5398(5) 1.13622(18) 0.5418(4) 0.034 Uani 1 1 d . U . . .
O209 O 0.3209(7) 1.1079(3) 0.4312(6) 0.070 Uani 1 1 d . U . . .
O210 O 0.4545(5) 1.0959(2) 0.5096(5) 0.044 Uani 1 1 d . U . . .
O211 O 0.6642(5) 1.0948(2) 0.5746(4) 0.040 Uani 1 1 d . U . . .
O212 O 0.6816(5) 1.0717(2) 0.4550(4) 0.043 Uani 1 1 d . U . . .
O213 O 1.0970(14) 1.5575(6) -0.0837(12) 0.069 Uani 0.5 1 d . U P A 1
O214 O 1.1381(12) 1.3821(5) 0.0877(9) 0.053 Uani 0.5 1 d . U P B 1
O215 O 0.7440(11) 0.8974(5) 0.9554(9) 0.049 Uani 0.5 1 d . U P D 1
O216 O 1.2045(14) 1.1504(6) 0.3108(12) 0.070 Uani 0.5 1 d . U P E 2
O217 O 0.3368(14) 1.1292(6) 0.2760(12) 0.067 Uani 0.5 1 d . U P F 2
O218 O 1.1238(12) 1.4081(5) 0.2710(10) 0.056 Uani 0.5 1 d . U P C 1
O2W O 0.8823(9) 0.9611(4) 0.5635(7) 0.087 Uani 1 1 d . U . . .
O3W O 0.2143(5) 1.1624(2) 1.0073(5) 0.045 Uani 1 1 d . U . . .
O4W O 0.2128(6) 1.1770(2) 0.7930(5) 0.051 Uani 1 1 d . U . . .
O5W O 0.1989(6) 1.2539(2) 0.7552(5) 0.052 Uani 1 1 d . U . . .
O6W O 0.2943(6) 1.2147(2) 0.6682(4) 0.049 Uani 1 1 d . U . . .
O7W O 0.7179(5) 1.30680(17) 0.9985(3) 0.029 Uani 1 1 d . U . . .
O8W O 0.7205(5) 1.23577(19) 0.0553(3) 0.034 Uani 1 1 d . U . . .
O11W O 0.7164(5) 1.3796(2) 0.5306(4) 0.036 Uani 1 1 d . U . . .
O12W O 0.7059(5) 1.3187(2) 0.8586(4) 0.038 Uani 1 1 d . U . . .
O13W O 0.7311(5) 1.2891(2) 0.7213(4) 0.041 Uani 1 1 d . U . . .
O14W O 0.6317(6) 1.3519(2) 0.7656(4) 0.049 Uani 1 1 d . U . . .
O15W O 0.7197(6) 1.3499(2) 0.6377(4) 0.048 Uani 1 1 d . U . . .
O16W O 1.2594(5) 1.2987(2) 1.0031(4) 0.037 Uani 1 1 d . U . . .
O17W O 0.7026(5) 1.4587(2) 0.4678(4) 0.042 Uani 1 1 d . U . . .
O18W O 0.8453(7) 1.3364(3) 0.7587(5) 0.064 Uani 1 1 d . U . . .
O19W O 0.6641(7) 1.4476(3) 0.7667(5) 0.059 Uani 1 1 d . U . . .
O20W O 0.8561(8) 0.9923(3) 0.1712(6) 0.078 Uani 1 1 d . U . . .
O21W O 0.3188(7) 1.3446(3) 0.7661(5) 0.057 Uani 1 1 d . U . . .
O22W O 0.2515(7) 1.3947(3) 0.3711(6) 0.070 Uani 1 1 d . U . . .
O25W O 0.7942(6) 1.1788(2) 0.7882(4) 0.048 Uani 1 1 d . U . . .
O26W O 0.7605(6) 1.0880(3) 0.7198(5) 0.055 Uani 1 1 d . U . . .
P1 P 0.36222(14) 1.24397(6) 0.90101(11) 0.021 Uani 1 1 d . . . . .
P2 P 0.59114(15) 1.25342(5) 0.90602(11) 0.019 Uani 1 1 d . . . . .
P3 P 0.86563(14) 1.23511(6) 0.94165(11) 0.019 Uani 1 1 d . . . . .
P4 P 1.09262(15) 1.24723(6) 0.94985(11) 0.021 Uani 1 1 d . . . . .
P5 P 0.83779(16) 1.44852(7) 0.61211(13) 0.028 Uani 1 1 d . . . . .
P6 P 1.06758(16) 1.44746(6) 0.60372(12) 0.025 Uani 1 1 d . . . . .
P7 P 0.34530(16) 1.43556(6) 0.58355(13) 0.027 Uani 1 1 d . . . . .
P8 P 0.57032(17) 1.42579(7) 0.61426(14) 0.034 Uani 1 1 d . . . . .
O1WB O 0.3019(9) 1.0180(4) 0.3535(9) 0.097 Uani 1 1 d . U . G 2
O1WA O 0.2771(8) 1.0095(3) 0.4392(7) 0.087 Uani 1 1 d . U . H 1
O23W O 0.6918(5) 1.13714(19) 0.9907(4) 0.036 Uani 1 1 d . U . . .
K5 K 0.2981(6) 1.5149(2) 0.5592(4) 0.076 Uani 0.5 1 d . U P . .
K19 K 0.7559(8) 1.1737(3) 0.0585(6) 0.054 Uani 0.25 1 d . U P . .
O24W O 0.7195(8) 0.7158(3) 0.9391(7) 0.080 Uani 1 1 d . U . . .
Na4 Na 0.8137(8) 1.1143(4) 0.9613(9) 0.088 Uani 0.5 1 d . U P . .
O10W O 0.8597(9) 1.1168(3) 1.0704(6) 0.078 Uani 1 1 d . U . . .

loop_
_atom_site_aniso_label
_atom_site_aniso_U_11
_atom_site_aniso_U_22
_atom_site_aniso_U_33
_atom_site_aniso_U_23
_atom_site_aniso_U_13
_atom_site_aniso_U_12
C1 0.033 0.036 0.050 -0.003 0.003 -0.003
C2 0.031 0.034 0.051 -0.002 0.008 -0.005
C3 0.028 0.029 0.048 -0.005 0.008 -0.002
C4 0.028 0.031 0.050 -0.007 0.006 -0.001
C5 0.027 0.028 0.041 -0.003 0.010 -0.005
C6 0.024 0.032 0.041 -0.004 0.008 -0.002
C7 0.030 0.035 0.047 -0.007 0.004 -0.002
C8 0.025 0.024 0.030 -0.003 0.008 -0.002
C9 0.023 0.027 0.033 0.000 0.004 -0.005
C10 0.024 0.027 0.037 -0.004 0.005 -0.003
C11 0.024 0.026 0.032 0.002 0.005 -0.005
C12 0.018 0.024 0.029 0.003 0.005 -0.002
C13 0.017 0.023 0.027 0.001 0.006 0.003
C14 0.019 0.027 0.024 0.002 0.007 0.000
C15 0.024 0.031 0.039 0.004 0.003 -0.003
C16 0.019 0.023 0.028 0.005 0.003 -0.003
C17 0.020 0.039 0.033 -0.002 0.002 0.001
C18 0.020 0.033 0.025 -0.001 0.002 0.003
C19 0.022 0.026 0.023 0.003 0.001 0.002
C20 0.017 0.028 0.022 0.002 0.001 0.003
C21 0.017 0.027 0.020 0.002 0.002 0.002
C22 0.016 0.027 0.027 0.004 0.004 0.003
C23 0.018 0.029 0.025 -0.003 0.001 0.001
C24 0.019 0.030 0.025 -0.003 0.001 -0.001
C25 0.022 0.033 0.033 -0.005 0.003 0.003
C26 0.026 0.036 0.039 -0.005 0.003 0.003
C27 0.020 0.033 0.035 -0.003 0.001 -0.001
C28 0.022 0.034 0.038 -0.005 0.000 0.003
C29 0.029 0.038 0.046 -0.004 0.003 0.002
C30 0.032 0.037 0.048 -0.003 0.009 -0.001
C31 0.036 0.039 0.053 -0.003 0.005 0.003
C32 0.033 0.039 0.055 0.000 0.006 -0.004
C33 0.038 0.048 0.061 0.004 0.005 0.000
C34 0.024 0.032 0.041 -0.001 0.001 0.005
C35 0.024 0.034 0.041 0.000 0.002 0.005
C36 0.027 0.033 0.044 -0.010 0.002 0.003
C37 0.029 0.041 0.043 -0.003 -0.002 0.000
C38 0.024 0.034 0.036 -0.003 -0.003 0.003
C39 0.033 0.050 0.051 -0.002 -0.002 0.005
C40 0.024 0.033 0.038 0.002 -0.003 -0.001
C41 0.023 0.029 0.033 0.004 -0.003 -0.002
C42 0.023 0.029 0.034 0.001 0.000 0.001
C43 0.024 0.025 0.034 0.001 -0.002 0.002
C44 0.025 0.030 0.037 -0.002 -0.002 0.000
C45 0.023 0.025 0.038 0.001 -0.006 -0.002
C46 0.023 0.028 0.036 0.000 0.003 -0.003
C47 0.020 0.024 0.042 0.000 0.000 -0.005
C48 0.020 0.025 0.045 0.001 0.003 -0.004
C49 0.022 0.024 0.037 0.001 0.001 0.001
C50 0.021 0.027 0.047 0.004 0.003 -0.005
C51 0.027 0.040 0.046 -0.004 -0.001 0.000
C52 0.028 0.033 0.045 -0.006 0.009 0.003
C53 0.030 0.032 0.048 -0.007 0.009 -0.002
C54 0.035 0.037 0.052 -0.004 0.009 0.000
C55 0.037 0.035 0.054 -0.003 0.016 0.002
C56 0.033 0.040 0.052 -0.003 0.011 0.000
C57 0.036 0.048 0.054 0.000 0.005 -0.002
C58 0.027 0.029 0.043 0.000 0.006 -0.001
C59 0.026 0.022 0.040 0.000 0.008 0.001
C60 0.028 0.023 0.038 0.002 0.009 0.001
C61 0.026 0.023 0.040 0.001 0.005 0.000
C62 0.029 0.024 0.031 -0.002 0.008 0.002
C63 0.027 0.023 0.033 -0.001 -0.001 -0.001
C64 0.029 0.029 0.043 0.000 -0.001 -0.001
C65 0.026 0.021 0.033 -0.001 0.002 -0.002
C66 0.027 0.020 0.037 -0.002 -0.004 -0.003
C67 0.025 0.022 0.037 -0.006 0.003 0.002
C68 0.029 0.022 0.034 -0.003 -0.003 -0.002
C69 0.031 0.037 0.051 -0.005 0.006 -0.002
C70 0.036 0.046 0.058 -0.009 0.006 -0.007
C71 0.028 0.039 0.059 0.006 0.001 -0.004
C72 0.025 0.027 0.051 0.002 0.000 -0.005
C73 0.021 0.024 0.048 0.000 0.003 -0.007
C74 0.022 0.029 0.051 0.003 0.001 -0.002
C75 0.022 0.027 0.053 0.003 0.002 -0.006
C76 0.026 0.029 0.055 0.004 0.003 -0.003
C77 0.030 0.030 0.055 0.003 0.006 -0.007
C78 0.031 0.032 0.057 -0.003 0.010 -0.001
C79 0.032 0.033 0.053 -0.006 0.008 -0.005
C80 0.029 0.028 0.057 -0.002 0.003 -0.002
C81 0.029 0.033 0.059 -0.002 0.009 0.000
C82 0.037 0.046 0.069 -0.002 0.009 -0.002
C83 0.026 0.032 0.030 -0.003 0.006 0.003
C84 0.020 0.027 0.029 0.005 0.002 -0.002
C85 0.020 0.034 0.027 0.006 0.007 0.004
C86 0.028 0.035 0.032 0.004 0.006 0.002
C87 0.024 0.031 0.033 0.001 0.008 0.005
C88 0.030 0.035 0.040 0.003 0.010 0.007
C89 0.032 0.034 0.038 0.002 0.008 0.003
C90 0.026 0.029 0.028 -0.004 0.005 -0.003
C91 0.023 0.028 0.025 -0.002 0.001 -0.001
C92 0.025 0.033 0.024 -0.001 0.006 -0.003
C93 0.027 0.032 0.029 0.001 0.004 -0.001
C94 0.029 0.041 0.038 0.006 0.002 0.000
C95 0.027 0.030 0.027 0.001 0.004 -0.004
C96 0.024 0.032 0.043 0.004 -0.001 0.008
C97 0.027 0.031 0.040 0.005 -0.002 0.001
C98 0.022 0.032 0.039 0.001 0.000 0.002
C99 0.030 0.040 0.046 -0.004 -0.002 0.004
C100 0.023 0.031 0.033 -0.001 0.004 0.002
C101 0.025 0.033 0.035 0.004 0.003 0.001
C102 0.026 0.027 0.041 0.001 0.003 -0.001
C103 0.025 0.024 0.043 0.002 0.004 -0.001
C104 0.031 0.029 0.038 0.000 0.000 -0.004
C105 0.042 0.044 0.048 -0.005 -0.005 -0.004
C106 0.028 0.029 0.035 0.003 0.000 -0.003
C107 0.029 0.024 0.032 0.001 0.002 -0.006
C108 0.031 0.023 0.036 0.001 -0.002 -0.003
C109 0.020 0.030 0.028 -0.001 0.004 0.001
C110 0.025 0.045 0.037 -0.001 0.005 0.002
C111 0.020 0.033 0.025 0.004 0.004 -0.001
C112 0.025 0.029 0.028 -0.001 0.004 0.000
C113 0.022 0.026 0.025 0.000 0.010 0.002
C114 0.020 0.028 0.025 0.006 0.003 0.002
C115 0.026 0.033 0.042 0.003 0.011 0.003
C116 0.030 0.031 0.044 0.008 0.010 0.009
C117 0.024 0.030 0.047 0.001 0.003 0.003
C118 0.021 0.028 0.042 0.003 0.005 0.005
C119 0.025 0.027 0.045 0.002 0.004 0.002
C120 0.020 0.038 0.051 0.001 -0.003 0.007
C121 0.029 0.037 0.045 0.006 0.006 0.001
C122 0.030 0.040 0.047 0.000 0.003 0.003
C123 0.028 0.031 0.050 -0.004 0.009 -0.004
C124 0.035 0.027 0.043 -0.001 0.001 -0.006
C125 0.031 0.029 0.040 0.003 -0.004 -0.004
C126 0.033 0.030 0.042 0.001 -0.001 -0.007
C127 0.036 0.038 0.055 0.002 0.003 -0.003
C128 0.030 0.028 0.041 0.000 -0.002 -0.006
C129 0.030 0.029 0.036 0.003 0.000 -0.008
C130 0.032 0.025 0.040 -0.001 -0.001 -0.003
C131 0.027 0.030 0.049 0.000 0.007 0.000
C132 0.030 0.030 0.048 0.003 0.005 -0.003
C133 0.028 0.027 0.049 0.000 0.004 -0.001
C134 0.036 0.039 0.063 0.006 0.003 -0.003
C135 0.033 0.030 0.051 0.005 0.004 -0.003
C136 0.031 0.033 0.047 -0.001 0.003 -0.003
C137 0.027 0.026 0.049 0.002 0.005 0.000
C138 0.027 0.038 0.051 -0.004 0.003 0.005
C139 0.027 0.029 0.049 -0.002 0.005 -0.004
C140 0.034 0.048 0.056 0.009 0.004 0.003
C141 0.025 0.028 0.044 0.000 0.007 0.008
C142 0.027 0.032 0.046 0.005 0.007 0.005
C143 0.034 0.031 0.046 -0.002 -0.001 -0.006
C144 0.025 0.025 0.045 -0.002 0.004 0.001
K1 0.025 0.032 0.028 -0.001 0.006 0.000
K2 0.022 0.043 0.034 -0.002 0.004 -0.009
K3 0.047 0.066 0.050 -0.007 0.003 0.000
K4 0.051 0.040 0.078 0.008 0.010 0.001
K6 0.025 0.048 0.031 0.009 0.001 0.001
K7 0.049 0.097 0.129 -0.048 0.005 -0.004
K8 0.022 0.055 0.033 -0.007 0.002 0.007
K9 0.028 0.059 0.038 0.015 -0.009 -0.009
K10 0.038 0.060 0.068 0.018 -0.013 -0.010
K12 0.034 0.065 0.077 0.024 0.019 0.000
K13 0.031 0.056 0.103 -0.010 0.017 0.003
K14 0.058 0.059 0.060 -0.004 0.003 0.002
K15 0.014 0.048 0.029 0.017 0.005 0.005
K16 0.025 0.022 0.044 0.010 -0.016 -0.007
K17 0.021 0.031 0.060 0.002 0.007 0.006
K18 0.085 0.087 0.085 -0.001 0.008 0.001
O9W 0.041 0.094 0.085 0.025 -0.028 0.002
K20 0.056 0.052 0.048 0.008 0.001 -0.008
K21 0.037 0.039 0.124 0.030 0.022 0.008
K22 0.017 0.044 0.063 0.001 -0.001 -0.007
K11 0.054 0.052 0.052 0.000 0.004 -0.001
Mo1 0.043 0.058 0.025 -0.006 0.000 0.000
Mo2 0.048 0.038 0.045 -0.021 -0.002 0.005
Mo3 0.034 0.018 0.041 0.001 -0.004 -0.004
Mo4 0.022 0.021 0.022 0.000 0.001 0.000
Mo5 0.025 0.026 0.031 0.007 -0.003 -0.004
Mo6 0.022 0.034 0.018 -0.003 0.004 0.006
Mo7 0.028 0.025 0.027 0.004 0.009 0.007
Mo8 0.022 0.029 0.015 0.002 0.003 0.004
Mo9 0.024 0.024 0.024 0.000 0.002 0.001
Mo10 0.027 0.036 0.020 0.008 0.004 0.010
Mo11 0.025 0.024 0.021 -0.001 0.001 0.002
Mo12 0.023 0.023 0.024 0.000 0.001 0.000
Mo13 0.021 0.022 0.021 0.000 0.001 0.000
Mo14 0.024 0.021 0.027 -0.004 0.003 0.001
Mo15 0.026 0.025 0.026 0.000 0.001 0.000
Mo16 0.077 0.061 0.025 -0.016 -0.001 0.032
Mo17 0.047 0.040 0.098 -0.035 -0.010 0.014
Mo18 0.025 0.025 0.099 0.014 0.019 0.005
Mo19 0.021 0.033 0.025 0.008 0.005 0.004
Mo20 0.029 0.026 0.021 0.004 0.009 0.007
Na1 0.031 0.027 0.036 -0.007 -0.003 0.004
Na2 0.041 0.068 0.076 -0.002 -0.005 0.000
Na3 0.024 0.027 0.025 0.002 0.002 0.001
O1 0.038 0.030 0.043 0.002 0.002 0.002
O2 0.036 0.030 0.033 -0.003 0.006 0.010
O3 0.027 0.028 0.025 -0.002 -0.002 0.002
O4 0.024 0.029 0.023 0.001 0.003 0.005
O5 0.024 0.043 0.025 -0.005 0.003 0.004
O6 0.025 0.030 0.026 -0.002 0.005 0.004
O7 0.023 0.032 0.024 0.001 0.007 0.005
O8 0.029 0.027 0.031 -0.002 0.001 0.000
O9 0.026 0.037 0.041 -0.002 0.002 -0.001
O10 0.027 0.032 0.037 0.000 0.004 -0.006
O11 0.031 0.036 0.038 -0.006 -0.001 0.000
O12 0.038 0.041 0.037 0.005 0.014 0.010
O13 0.027 0.036 0.038 0.002 0.006 0.005
O14 0.030 0.039 0.052 0.006 0.005 0.006
O15 0.029 0.033 0.046 0.004 0.005 0.002
O16 0.034 0.036 0.045 -0.007 0.006 0.006
O17 0.038 0.036 0.034 0.006 0.007 0.008
O18 0.033 0.035 0.045 0.004 0.014 0.004
O19 0.031 0.038 0.038 -0.007 0.004 0.007
O20 0.027 0.033 0.034 0.002 0.005 0.006
O21 0.029 0.047 0.041 0.006 0.006 0.004
O22 0.029 0.038 0.031 0.007 0.006 0.001
O23 0.027 0.037 0.039 -0.003 0.001 0.006
O24 0.028 0.036 0.053 0.009 0.009 0.004
O25 0.038 0.040 0.079 0.005 0.010 0.001
O26 0.032 0.038 0.055 -0.005 0.002 0.003
O27 0.033 0.039 0.064 -0.001 0.009 0.009
O28 0.040 0.030 0.053 -0.003 -0.004 0.001
O29 0.047 0.027 0.048 0.005 0.000 -0.014
O30 0.032 0.030 0.034 -0.005 0.004 0.001
O31 0.025 0.030 0.035 -0.001 0.001 -0.002
O32 0.034 0.036 0.030 -0.011 0.008 0.001
O33 0.032 0.022 0.035 0.001 -0.001 -0.005
O34 0.030 0.028 0.027 -0.001 -0.002 -0.008
O35 0.037 0.043 0.046 -0.006 0.004 0.003
O36 0.042 0.047 0.039 -0.009 0.002 0.005
O37 0.054 0.064 0.038 -0.007 -0.008 0.004
O38 0.051 0.054 0.043 0.000 0.006 -0.003
O39 0.033 0.040 0.036 -0.002 0.004 -0.003
O40 0.032 0.042 0.034 0.004 -0.002 0.001
O41 0.037 0.043 0.040 0.011 -0.005 -0.006
O42 0.033 0.038 0.041 0.001 -0.004 0.001
O43 0.031 0.028 0.034 0.003 -0.003 -0.005
O44 0.040 0.041 0.036 0.005 0.002 0.013
O45 0.034 0.032 0.039 0.000 0.008 0.000
O46 0.030 0.032 0.024 -0.003 0.006 0.005
O47 0.026 0.034 0.025 0.004 0.007 0.005
O48 0.029 0.037 0.024 0.002 0.002 0.002
O49 0.029 0.038 0.022 0.005 0.000 0.006
O50 0.024 0.028 0.023 0.002 0.004 0.004
O51 0.027 0.030 0.025 0.003 0.004 0.008
O52 0.025 0.029 0.030 0.000 0.004 0.004
O53 0.025 0.030 0.021 0.004 0.005 0.006
O54 0.029 0.038 0.037 0.004 0.003 0.001
O55 0.035 0.040 0.037 0.008 0.009 0.002
O56 0.026 0.031 0.033 0.003 0.009 0.002
O57 0.028 0.031 0.029 0.002 0.002 0.001
O58 0.025 0.030 0.031 0.001 0.005 0.000
O59 0.025 0.028 0.031 0.000 0.001 0.002
O60 0.024 0.026 0.027 0.002 0.003 -0.001
O61 0.035 0.031 0.041 0.002 -0.003 -0.001
O62 0.032 0.030 0.031 -0.003 -0.004 0.001
O63 0.026 0.027 0.035 -0.001 0.003 -0.004
O64 0.031 0.039 0.041 -0.003 0.002 -0.002
O65 0.026 0.032 0.031 -0.001 0.006 0.000
O66 0.023 0.031 0.029 0.002 0.003 0.002
O67 0.034 0.028 0.033 0.001 -0.004 0.001
O68 0.036 0.034 0.042 0.004 0.004 0.009
O69 0.030 0.031 0.040 0.001 0.002 0.000
O70 0.032 0.033 0.034 0.003 0.003 -0.001
O71 0.028 0.034 0.039 -0.002 0.005 -0.004
O72 0.027 0.025 0.030 0.000 0.002 0.002
O73 0.030 0.033 0.042 -0.003 0.003 0.004
O74 0.030 0.030 0.033 0.004 0.002 0.007
O75 0.037 0.040 0.037 0.012 0.007 0.001
O76 0.036 0.049 0.022 0.002 0.003 0.013
O77 0.032 0.033 0.034 -0.001 -0.006 0.002
O78 0.030 0.044 0.037 -0.002 0.010 -0.004
O79 0.037 0.031 0.046 -0.007 -0.004 -0.002
O80 0.029 0.036 0.024 0.005 0.005 0.007
O81 0.028 0.037 0.024 -0.003 0.007 0.007
O82 0.029 0.040 0.029 -0.010 0.001 0.003
O83 0.052 0.045 0.055 -0.019 0.003 0.011
O84 0.037 0.031 0.040 0.004 0.005 -0.002
O85 0.041 0.046 0.072 0.017 0.012 0.006
O86 0.035 0.042 0.046 -0.004 -0.001 0.007
O87 0.078 0.068 0.046 -0.011 -0.008 0.017
O88 0.081 0.066 0.046 -0.009 0.024 0.025
O89 0.052 0.051 0.052 -0.015 -0.005 0.010
O90 0.065 0.053 0.076 -0.029 -0.003 0.021
O91 0.057 0.058 0.099 -0.032 -0.012 0.008
O92 0.050 0.048 0.054 -0.023 -0.001 0.000
O93 0.027 0.036 0.064 0.000 0.007 -0.005
O94 0.028 0.034 0.059 0.016 -0.004 0.003
O95 0.027 0.024 0.061 0.005 -0.001 -0.003
O96 0.030 0.065 0.072 0.017 -0.003 0.000
O97 0.024 0.032 0.053 0.006 -0.003 -0.004
O98 0.025 0.027 0.043 0.005 -0.006 -0.004
O99 0.030 0.034 0.055 -0.001 0.007 0.005
O100 0.032 0.033 0.061 -0.013 0.004 0.004
O101 0.027 0.032 0.071 -0.002 0.004 -0.004
O102 0.039 0.041 0.075 -0.005 0.010 -0.004
O103 0.041 0.034 0.064 -0.006 0.017 -0.005
O104 0.047 0.038 0.072 -0.001 0.018 0.005
O105 0.035 0.037 0.062 -0.004 0.004 0.001
O106 0.032 0.036 0.045 -0.011 0.009 -0.002
O107 0.043 0.042 0.065 -0.005 0.026 0.000
O108 0.050 0.067 0.080 0.001 0.008 0.026
O109 0.026 0.029 0.037 -0.005 -0.006 -0.002
O110 0.025 0.032 0.034 0.001 -0.003 -0.004
O111 0.027 0.031 0.036 -0.002 -0.004 0.000
O112 0.036 0.047 0.048 -0.014 -0.009 0.000
O113 0.033 0.047 0.040 -0.006 0.003 0.006
O114 0.029 0.037 0.027 0.002 0.000 -0.001
O115 0.022 0.036 0.031 0.001 0.002 -0.006
O116 0.029 0.034 0.036 -0.004 -0.008 0.001
O117 0.035 0.035 0.035 -0.001 -0.011 0.004
O118 0.031 0.026 0.029 0.003 -0.003 0.000
O119 0.032 0.029 0.030 0.005 0.000 -0.011
O120 0.025 0.027 0.053 -0.001 0.002 -0.001
O121 0.026 0.030 0.036 0.002 0.000 -0.004
O122 0.032 0.028 0.049 -0.003 0.003 -0.007
O123 0.035 0.030 0.030 0.003 -0.006 0.006
O124 0.034 0.018 0.052 0.007 -0.008 -0.006
O125 0.033 0.027 0.030 0.001 0.002 0.000
O126 0.061 0.047 0.061 -0.013 -0.008 0.018
O127 0.025 0.034 0.030 -0.001 0.004 0.006
O128 0.032 0.020 0.032 -0.002 0.008 0.000
O129 0.035 0.029 0.033 -0.001 -0.004 -0.007
O130 0.032 0.040 0.031 0.002 -0.002 -0.012
O131 0.033 0.031 0.035 0.001 -0.006 -0.006
O132 0.033 0.037 0.041 0.000 -0.005 0.004
O133 0.042 0.050 0.045 0.007 -0.003 0.000
O134 0.037 0.031 0.048 0.001 0.013 -0.004
O135 0.032 0.027 0.042 0.006 -0.003 -0.011
O136 0.031 0.036 0.037 0.004 -0.005 -0.006
O137 0.056 0.080 0.081 -0.018 0.010 -0.006
O138 0.038 0.026 0.036 0.002 -0.001 -0.003
O139 0.048 0.040 0.046 -0.003 0.005 -0.013
O140 0.031 0.031 0.046 0.004 0.002 0.000
O141 0.041 0.031 0.049 -0.002 0.000 -0.011
O142 0.035 0.023 0.045 -0.002 0.005 -0.005
O143 0.051 0.066 0.148 0.005 -0.001 -0.012
O144 0.032 0.029 0.045 -0.001 0.004 0.000
O145 0.030 0.041 0.055 -0.006 0.000 0.004
O146 0.024 0.026 0.045 -0.004 0.007 -0.005
O147 0.053 0.060 0.077 -0.005 0.003 -0.001
O148 0.032 0.028 0.045 -0.003 0.009 -0.005
O149 0.030 0.032 0.056 -0.004 -0.002 0.002
O150 0.025 0.034 0.043 -0.005 -0.002 -0.001
O151 0.029 0.026 0.048 -0.001 0.008 -0.002
O152 0.038 0.038 0.049 0.004 0.016 0.009
O153 0.046 0.046 0.040 -0.002 -0.002 -0.002
O154 0.042 0.040 0.057 0.011 0.005 -0.009
O155 0.026 0.028 0.049 0.006 0.011 0.006
O156 0.035 0.054 0.070 0.010 0.004 0.015
O157 0.032 0.044 0.051 0.014 0.015 0.010
O158 0.030 0.026 0.037 0.002 0.012 0.001
O159 0.029 0.029 0.051 -0.003 0.003 0.003
O160 0.023 0.037 0.051 0.001 0.006 -0.004
O161 0.022 0.033 0.052 0.009 0.006 0.007
O162 0.032 0.041 0.065 0.007 -0.006 0.004
O163 0.023 0.026 0.042 0.000 0.000 0.006
O164 0.029 0.031 0.053 0.007 0.002 -0.001
O165 0.018 0.029 0.043 -0.001 0.003 0.004
O166 0.024 0.030 0.053 -0.001 -0.003 0.007
O167 0.026 0.030 0.031 0.002 -0.002 0.001
O168 0.026 0.062 0.089 -0.021 0.001 0.004
O169 0.023 0.032 0.027 -0.001 0.002 0.006
O170 0.020 0.035 0.031 -0.011 0.000 -0.004
O171 0.025 0.034 0.033 0.000 0.005 0.001
O172 0.051 0.096 0.098 -0.016 0.006 0.009
O173 0.022 0.029 0.025 -0.001 0.004 -0.005
O174 0.025 0.031 0.030 -0.001 0.006 0.003
O175 0.022 0.043 0.020 0.011 0.001 0.002
O176 0.028 0.036 0.025 -0.004 0.003 -0.007
O177 0.052 0.076 0.059 -0.001 -0.007 0.001
O178 0.028 0.027 0.023 0.001 -0.002 -0.004
O179 0.028 0.039 0.032 0.002 0.007 0.008
O180 0.032 0.032 0.035 0.006 0.010 0.004
O181 0.030 0.041 0.028 0.006 0.000 -0.002
O182 0.043 0.064 0.059 0.004 -0.007 0.001
O183 0.024 0.029 0.031 -0.002 0.004 0.001
O184 0.033 0.035 0.038 -0.003 0.009 0.006
O185 0.031 0.031 0.048 0.001 0.005 -0.005
O186 0.024 0.034 0.041 -0.008 0.002 -0.002
O187 0.032 0.054 0.086 -0.013 0.016 -0.004
O188 0.022 0.025 0.023 0.004 0.003 0.004
O189 0.032 0.049 0.062 0.007 0.007 -0.005
O190 0.036 0.042 0.076 0.004 0.003 -0.005
O191 0.033 0.038 0.063 -0.002 0.008 -0.005
O192 0.039 0.036 0.063 0.007 0.004 0.004
O193 0.039 0.061 0.067 0.013 0.024 0.012
O194 0.037 0.058 0.051 -0.004 0.007 0.007
O195 0.022 0.039 0.024 0.001 0.003 0.007
O196 0.019 0.031 0.022 0.000 0.004 -0.002
O197 0.021 0.029 0.023 -0.001 0.001 -0.004
O198 0.019 0.027 0.025 0.001 0.006 0.004
O199 0.041 0.046 0.048 0.003 0.016 0.004
O200 0.021 0.028 0.032 0.004 0.008 0.006
O201 0.021 0.030 0.027 0.002 0.006 0.000
O202 0.032 0.042 0.034 0.012 0.001 -0.003
O203 0.029 0.029 0.031 0.006 0.010 0.007
O204 0.043 0.056 0.068 -0.004 0.011 -0.005
O205 0.023 0.030 0.036 0.001 0.006 0.000
O206 0.027 0.036 0.034 0.006 -0.001 -0.003
O207 0.024 0.029 0.047 0.007 -0.003 0.001
O208 0.023 0.030 0.048 0.000 0.006 0.003
O209 0.046 0.068 0.095 -0.013 -0.003 0.006
O210 0.024 0.039 0.067 -0.005 0.003 -0.005
O211 0.028 0.034 0.058 -0.002 0.004 0.004
O212 0.029 0.039 0.063 -0.013 0.006 0.003
O213 0.051 0.063 0.095 -0.020 0.018 -0.010
O214 0.042 0.062 0.055 -0.008 -0.005 -0.003
O215 0.038 0.059 0.050 -0.010 -0.003 -0.013
O216 0.045 0.075 0.090 0.019 0.007 -0.010
O217 0.051 0.068 0.081 0.004 -0.003 -0.003
O218 0.046 0.057 0.065 -0.020 -0.006 -0.004
O2W 0.083 0.091 0.086 -0.004 0.009 -0.003
O3W 0.027 0.040 0.065 -0.001 -0.016 0.004
O4W 0.046 0.056 0.053 0.003 0.010 -0.006
O5W 0.041 0.059 0.056 -0.002 0.012 -0.002
O6W 0.037 0.054 0.056 -0.006 0.013 -0.004
O7W 0.029 0.028 0.030 0.001 0.001 0.000
O8W 0.033 0.040 0.030 0.011 0.004 0.003
O11W 0.031 0.038 0.039 -0.008 0.006 0.004
O12W 0.039 0.040 0.036 0.003 -0.001 0.004
O13W 0.038 0.043 0.042 0.005 0.009 0.004
O14W 0.053 0.048 0.046 0.000 0.000 0.005
O15W 0.045 0.050 0.050 0.008 0.000 -0.003
O16W 0.031 0.042 0.040 -0.016 0.013 0.006
O17W 0.027 0.054 0.044 0.010 0.002 0.001
O18W 0.065 0.066 0.061 0.005 0.004 -0.004
O19W 0.067 0.062 0.050 -0.004 0.015 0.004
O20W 0.074 0.079 0.083 -0.007 0.006 0.001
O21W 0.056 0.058 0.058 0.006 0.004 0.003
O22W 0.059 0.078 0.069 0.008 -0.013 -0.011
O25W 0.044 0.044 0.055 0.002 -0.004 -0.005
O26W 0.049 0.056 0.061 0.013 0.002 -0.010
P1 0.014 0.026 0.022 -0.001 0.002 0.001
P2 0.018 0.017 0.021 0.000 0.000 0.002
P3 0.015 0.022 0.021 0.002 0.003 0.003
P4 0.017 0.027 0.020 0.002 0.006 0.002
P5 0.019 0.033 0.031 -0.004 0.004 0.003
P6 0.017 0.023 0.034 -0.004 0.000 -0.001
P7 0.017 0.024 0.040 0.004 0.007 0.005
P8 0.022 0.033 0.045 -0.012 -0.007 0.007
O1WB 0.058 0.077 0.154 -0.015 -0.014 -0.008
O1WA 0.060 0.072 0.125 -0.019 -0.016 0.010
O23W 0.033 0.031 0.045 0.002 0.004 -0.004
K5 0.074 0.075 0.079 0.002 0.006 0.000
K19 0.054 0.054 0.055 -0.001 0.002 0.000
O24W 0.054 0.089 0.095 0.015 -0.015 0.019
Na4 0.034 0.074 0.160 -0.050 0.038 -0.008
O10W 0.079 0.073 0.082 0.001 0.001 -0.009

loop_
_atom_type_symbol
_atom_type_description
_atom_type_scat_dispersion_real
_atom_type_scat_dispersion_imag
_atom_type_scat_source
C C 0.0033 0.0016 'International Tables Vol C Tables 4.2.6.8 and 6.1.1.4'
H H 0.0000 0.0000 'International Tables Vol C Tables 4.2.6.8 and 6.1.1.4'
K K 0.2009 0.2494 'International Tables Vol C Tables 4.2.6.8 and 6.1.1.4'
Mo Mo -1.6832 0.6857 'International Tables Vol C Tables 4.2.6.8 and 6.1.1.4'
Na Na 0.0362 0.0249 'International Tables Vol C Tables 4.2.6.8 and 6.1.1.4'
O O 0.0106 0.0060 'International Tables Vol C Tables 4.2.6.8 and 6.1.1.4'
P P 0.1023 0.0942 'International Tables Vol C Tables 4.2.6.8 and 6.1.1.4'

loop_
_geom_angle_atom_site_label_1
_geom_angle_atom_site_label_2
_geom_angle_atom_site_label_3
_geom_angle
_geom_angle_site_symmetry_1
_geom_angle_site_symmetry_3
_geom_angle_publ_flag
O190 C1 C31 111.0(11) . . ?
O190 C1 O191 110.7(11) . . ?
O191 C1 C31 106.7(10) . . ?
C4 C2 C69 112.1(11) . . ?
O191 C2 C4 105.6(10) . . ?
O191 C2 C69 109.4(11) . . ?
O208 C3 C123 107.4(9) . . ?
O208 C3 O210 112.8(10) . . ?
O210 C3 C123 106.1(9) . . ?
C2 C4 C123 112.3(10) . . ?
O212 C4 C2 108.1(10) . . ?
O212 C4 C123 109.9(10) . . ?
C6 C5 C10 113.2(10) . . ?
O208 C5 C6 109.8(10) . . ?
O208 C5 C10 106.3(8) . . ?
C5 C6 C7 114.2(10) . . ?
C5 C6 O205 108.8(9) . . ?
O205 C6 C7 106.1(9) . . ?
O204 C7 C6 112.8(11) . . ?
O203 C8 C9 106.9(8) . . ?
O203 C8 O205 112.0(9) . . ?
O205 C8 C9 109.0(8) . . ?
C8 C9 C10 110.7(9) . . ?
O206 C9 C8 111.8(9) . . ?
O206 C9 C10 109.8(8) . . ?
C9 C10 C5 108.3(9) . . ?
O207 C10 C5 110.1(9) . . ?
O207 C10 C9 113.1(9) . . ?
C16 C11 C12 113.3(9) . . ?
O203 C11 C12 109.1(9) . . ?
O203 C11 C16 106.6(8) . . ?
C11 C12 C15 114.2(9) . . ?
O200 C12 C11 110.1(8) . . ?
O200 C12 C15 106.5(8) . . ?
O198 C13 C14 108.8(8) . . ?
O198 C13 O200 110.0(8) . . ?
O200 C13 C14 110.5(8) . . ?
C13 C14 C16 110.3(8) . . ?
O201 C14 C13 110.8(8) . . ?
O201 C14 C16 107.0(8) . . ?
O199 C15 C12 112.0(9) . . ?
C11 C16 C14 111.8(8) . . ?
O202 C16 C11 108.4(8) . . ?
O202 C16 C14 110.0(8) . . ?
O194 C17 C18 113.0(9) . . ?
C22 C18 C17 113.1(9) . . ?
O195 C18 C17 106.0(8) . . ?
O195 C18 C22 110.8(8) . . ?
O188 C19 C20 107.0(8) . . ?
O188 C19 O195 111.3(8) . . ?
O195 C19 C20 109.8(8) . . ?
C19 C20 C21 109.2(8) . . ?
O196 C20 C19 111.6(8) . . ?
O196 C20 C21 111.3(8) . . ?
C20 C21 C22 109.6(8) . . ?
O197 C21 C20 110.8(8) . . ?
O197 C21 C22 111.6(8) . . ?
C18 C22 C21 113.8(8) . . ?
O198 C22 C18 109.4(8) . . ?
O198 C22 C21 106.4(8) . . ?
C24 C23 C27 111.2(9) . . ?
O188 C23 C24 107.7(8) . . ?
O188 C23 C27 110.1(8) . . ?
C23 C24 C25 111.0(8) . . ?
O183 C24 C23 106.8(8) . . ?
O183 C24 C25 112.7(8) . . ?
C24 C25 K19 131.0(7) . . ?
C26 C25 C24 108.2(9) . . ?
C26 C25 K19 120.1(7) . . ?
O184 C25 C24 109.4(9) . . ?
O184 C25 C26 108.2(9) . . ?
O184 C25 K19 49.6(5) . . ?
O185 C26 C25 110.0(9) . . ?
O185 C26 O186 112.3(9) . . ?
O186 C26 C25 110.3(10) . . ?
C28 C27 C23 115.0(10) . . ?
O186 C27 C23 108.7(8) . . ?
O186 C27 C28 106.7(9) . . ?
O187 C28 C27 109.9(10) . . ?
C30 C29 C32 107.7(11) . . ?
O185 C29 C30 108.7(10) . . ?
O185 C29 C32 110.4(10) . . ?
C31 C30 C29 111.6(11) . . ?
O193 C30 C29 106.3(11) . . ?
O193 C30 C31 113.5(11) . . ?
C30 C31 C1 109.4(11) . . ?
O192 C31 C1 110.8(11) . . ?
O192 C31 C30 109.5(11) . . ?
C29 C32 C33 111.6(11) . . ?
O190 C32 C29 109.7(11) . . ?
O190 C32 C33 106.1(11) . . ?
O189 C33 C32 114.4(16) . . ?
O217 C33 C32 112.9(17) . . ?
C35 C34 C38 110.0(9) . . ?
O110 C34 C35 111.1(10) . . ?
O110 C34 C38 111.3(10) . . ?
C34 C35 C36 109.5(10) . . ?
O109 C35 C34 111.6(9) . . ?
O109 C35 C36 108.8(9) . . ?
O106 C36 C35 106.5(9) . . ?
O113 C36 C35 109.5(10) . . ?
O113 C36 O106 112.1(10) . . ?
C39 C37 C38 115.0(11) . . ?
O113 C37 C38 109.5(10) . . ?
O113 C37 C39 109.6(10) . . ?
C37 C38 C34 111.6(10) . . ?
O111 C38 C34 108.5(9) . . ?
O111 C38 C37 109.2(9) . . ?
C37 C39 K14 88.9(8) . 1_554 ?
O112 C39 C37 111.3(13) . . ?
O214 C39 C37 119.2(14) . . ?
O214 C39 K14 52.4(10) . 1_554 ?
O111 C40 C41 107.1(9) . . ?
O111 C40 O116 111.4(9) . . ?
O116 C40 C41 109.6(9) . . ?
C42 C41 C40 110.4(9) . . ?
O114 C41 C40 109.0(9) . . ?
O114 C41 C42 112.7(9) . . ?
C41 C42 C43 109.5(9) . . ?
O115 C42 C41 110.3(9) . . ?
O115 C42 C43 109.6(9) . . ?
C44 C43 C42 112.3(9) . . ?
O118 C43 C42 106.3(8) . . ?
O118 C43 C44 108.9(9) . . ?
C43 C44 C51 111.2(9) . . ?
O116 C44 C43 112.1(9) . . ?
O116 C44 C51 107.6(9) . . ?
O118 C45 C46 107.5(9) . . ?
O118 C45 O121 110.7(9) . . ?
O121 C45 C46 109.4(9) . . ?
C47 C46 C45 109.1(9) . . ?
O119 C46 C45 108.4(9) . . ?
O119 C46 C47 109.2(9) . . ?
C46 C47 C48 108.5(9) . . ?
O120 C47 C46 109.1(9) . . ?
O120 C47 C48 108.2(8) . . ?
C49 C48 C47 111.9(9) . . ?
O98 C48 C47 104.4(9) . . ?
O98 C48 C49 110.6(9) . . ?
C50 C49 C48 113.9(9) . . ?
O121 C49 C48 111.5(9) . . ?
O121 C49 C50 107.1(9) . . ?
C49 C50 K21 157.3(9) . 2_756 ?
O122 C50 C49 111.8(9) . . ?
O122 C50 K21 55.3(5) . 2_756 ?
O117 C51 C44 115.0(12) . . ?
O218 C51 C44 108.2(13) . . ?
C56 C52 C53 112.1(10) . . ?
O106 C52 C53 104.6(9) . . ?
O106 C52 C56 110.2(11) . . ?
C54 C53 C52 110.4(10) . . ?
O105 C53 C52 107.2(9) . . ?
O105 C53 C54 111.5(11) . . ?
C53 C54 C55 108.2(11) . . ?
C53 C54 K18 134.1(8) . 1_554 ?
C55 C54 K18 117.7(9) . 1_554 ?
O104 C54 C53 112.3(10) . . ?
O104 C54 C55 109.8(10) . . ?
O104 C54 K18 52.3(7) . 1_554 ?
O103 C55 C54 106.4(10) . . ?
O107 C55 C54 110.3(10) . . ?
O107 C55 O103 109.9(12) . . ?
C52 C56 C57 115.8(11) . . ?
O107 C56 C52 112.3(11) . . ?
O107 C56 C57 105.3(10) . . ?
O108 C57 C56 111.3(12) . . ?
O152 C58 C59 114.9(10) . . ?
C58 C59 C60 113.1(9) . . ?
O151 C59 C58 107.3(9) . . ?
O151 C59 C60 109.0(9) . . ?
C61 C60 C59 110.6(9) . . ?
O128 C60 C59 106.8(9) . . ?
O128 C60 C61 104.7(8) . . ?
C60 C61 C102 109.4(9) . . ?
O150 C61 C60 108.8(9) . . ?
O150 C61 C102 109.9(9) . . ?
O127 C62 C67 109.7(9) . . ?
O128 C62 C67 108.5(8) . . ?
O128 C62 O127 112.1(9) . . ?
C64 C63 C65 112.4(9) . . ?
O127 C63 C64 105.2(9) . . ?
O127 C63 C65 111.8(9) . . ?
O126 C64 C63 112.5(10) . . ?
C66 C65 C63 112.8(9) . . ?
O125 C65 C63 109.1(9) . . ?
O125 C65 C66 105.0(9) . . ?
C65 C66 C67 108.3(9) . . ?
O124 C66 C65 108.5(9) . . ?
O124 C66 C67 112.3(9) . . ?
C62 C67 C66 108.8(9) . . ?
O123 C67 C62 111.1(9) . . ?
O123 C67 C66 110.6(8) . . ?
O125 C68 C108 106.4(9) . . ?
O125 C68 O132 112.0(9) . . ?
O132 C68 C108 108.3(9) . . ?
C70 C69 C2 111.5(11) . . ?
O210 C69 C2 110.7(11) . . ?
O210 C69 C70 105.0(10) . . ?
O209 C70 C69 110.3(11) . . ?
O96 C71 C72 111.1(11) . . ?
C71 C72 C76 111.6(10) . . ?
O97 C72 C71 107.1(10) . . ?
O97 C72 C76 110.6(9) . . ?
O97 C73 C74 110.3(9) . . ?
O98 C73 C74 107.6(9) . . ?
O98 C73 O97 112.8(9) . . ?
C73 C74 C75 107.7(10) . . ?
O93 C74 C73 109.5(10) . . ?
O93 C74 C75 110.8(9) . . ?
C76 C75 C74 111.5(10) . . ?
O94 C75 C74 110.9(10) . . ?
O94 C75 C76 106.6(10) . . ?
C75 C76 C72 108.2(10) . . ?
O95 C76 C72 108.5(9) . . ?
O95 C76 C75 107.0(9) . . ?
O95 C77 C80 107.2(9) . . ?
O95 C77 O101 110.4(10) . . ?
O101 C77 C80 108.6(11) . . ?
C79 C78 C81 112.0(11) . . ?
O103 C78 C79 108.2(10) . . ?
O103 C78 C81 108.1(11) . . ?
C80 C79 C78 110.2(10) . . ?
O100 C79 C78 108.8(11) . . ?
O100 C79 C80 109.0(11) . . ?
C79 C80 C77 110.1(11) . . ?
O99 C80 C77 108.3(10) . . ?
O99 C80 C79 111.1(10) . . ?
C82 C81 C78 115.3(12) . . ?
O101 C81 C78 110.2(10) . . ?
O101 C81 C82 105.4(10) . . ?
C81 C82 O213 107.6(13) . . ?
O102 C82 C81 117.2(15) . . ?
C84 C83 C87 111.0(9) . . ?
O170 C83 C84 112.5(9) . . ?
O170 C83 C87 109.1(9) . . ?
C85 C84 C83 110.8(9) . . ?
O169 C84 C83 112.1(8) . . ?
O169 C84 C85 110.8(9) . . ?
O171 C85 C84 109.9(9) . . ?
O173 C85 C84 108.4(8) . . ?
O173 C85 O171 111.3(8) . . ?
C87 C86 C122 109.9(10) . . ?
O171 C86 C87 110.1(9) . . ?
O171 C86 C122 107.1(9) . . ?
C86 C87 C83 112.9(9) . . ?
O158 C87 C83 105.1(8) . . ?
O158 C87 C86 110.1(9) . . ?
O157 C88 C89 108.7(10) . . ?
O157 C88 O158 112.4(10) . . ?
O158 C88 C89 105.7(9) . . ?
C115 C89 C88 111.7(10) . . ?
O153 C89 C88 111.9(10) . . ?
O153 C89 C115 110.1(9) . . ?
C91 C90 C95 110.8(9) . . ?
O180 C90 C91 112.3(9) . . ?
O180 C90 C95 111.4(9) . . ?
C90 C91 C92 112.0(9) . . ?
O179 C91 C90 109.8(8) . . ?
O179 C91 C92 111.1(9) . . ?
C91 C92 C93 110.1(9) . . ?
O178 C92 C91 107.0(8) . . ?
O178 C92 C93 111.0(9) . . ?
C94 C93 C92 112.4(9) . . ?
O181 C93 C92 109.3(9) . . ?
O181 C93 C94 106.4(9) . . ?
O182 C94 C93 108.9(10) . . ?
O167 C95 C90 107.6(9) . . ?
O167 C95 O181 112.8(9) . . ?
O181 C95 C90 110.2(9) . . ?
O163 C96 C97 106.6(9) . . ?
O163 C96 O166 112.2(10) . . ?
O166 C96 C97 109.8(10) . . ?
C101 C97 C96 108.9(10) . . ?
O164 C97 C96 110.4(10) . . ?
O164 C97 C101 109.6(9) . . ?
C99 C98 C100 111.8(10) . . ?
O166 C98 C99 107.5(9) . . ?
O166 C98 C100 111.3(9) . . ?
O168 C99 C98 111.5(11) . . ?
C101 C100 C98 111.2(9) . . ?
O167 C100 C98 108.2(9) . . ?
O167 C100 C101 106.1(9) . . ?
C100 C101 C97 111.2(9) . . ?
O165 C101 C97 112.5(9) . . ?
O165 C101 C100 107.6(9) . . ?
C103 C102 C61 109.7(9) . . ?
O149 C102 C61 112.2(9) . . ?
O149 C102 C103 108.1(9) . . ?
O148 C103 C102 108.9(9) . . ?
O151 C103 C102 108.7(9) . . ?
O151 C103 O148 110.1(9) . . ?
C105 C104 C106 115.1(11) . . ?
O132 C104 C105 109.0(10) . . ?
O132 C104 C106 109.9(9) . . ?
O133 C105 C104 112.2(13) . . ?
O215 C105 C104 122.0(15) . . ?
C104 C106 C107 111.0(9) . . ?
O131 C106 C104 109.7(9) . . ?
O131 C106 C107 105.6(9) . . ?
C106 C107 C108 108.0(9) . . ?
O130 C107 C106 108.5(9) . . ?
O130 C107 C108 109.8(9) . . ?
C68 C108 C107 109.1(9) . . ?
O129 C108 C68 110.2(9) . . ?
O129 C108 C107 111.2(9) . . ?
C114 C109 C111 111.8(9) . . ?
O173 C109 C111 107.8(8) . . ?
O173 C109 C114 107.0(8) . . ?
O177 C110 C111 110.4(10) . . ?
C109 C111 C110 112.8(9) . . ?
O176 C111 C109 109.2(8) . . ?
O176 C111 C110 102.1(8) . . ?
O176 C112 C113 108.8(8) . . ?
O176 C112 O178 111.6(9) . . ?
O178 C112 C113 106.5(8) . . ?
C114 C113 C112 107.5(8) . . ?
O174 C113 C112 110.8(8) . . ?
O174 C113 C114 110.4(8) . . ?
C109 C114 C113 109.6(9) . . ?
O175 C114 C109 106.3(8) . . ?
O175 C114 C113 111.7(8) . . ?
C89 C115 C116 109.8(9) . . ?
O154 C115 C89 111.0(10) . . ?
O154 C115 C116 108.7(10) . . ?
C121 C116 C115 112.6(10) . . ?
O155 C116 C115 107.2(9) . . ?
O155 C116 C121 109.7(10) . . ?
C120 C117 C118 113.4(10) . . ?
O161 C117 C118 109.6(9) . . ?
O161 C117 C120 106.4(9) . . ?
C119 C118 C117 112.4(10) . . ?
O163 C118 C117 109.7(9) . . ?
O163 C118 C119 105.4(8) . . ?
C118 C119 C141 110.8(9) . . ?
O160 C119 C118 110.4(10) . . ?
O160 C119 C141 108.6(9) . . ?
C117 C120 K16 163.7(9) . 1_655 ?
O162 C120 C117 115.1(10) . . ?
O162 C120 K16 56.3(5) . 1_655 ?
C140 C121 C116 111.7(11) . . ?
O157 C121 C116 110.2(10) . . ?
O157 C121 C140 108.8(10) . . ?
O172 C122 C86 112.3(11) . . ?
C4 C123 C3 108.7(10) . . ?
O211 C123 C3 107.6(9) . . ?
O211 C123 C4 112.4(9) . . ?
O138 C124 C143 104.8(9) . . ?
O138 C124 O141 112.5(10) . . ?
O141 C124 C143 108.6(9) . . ?
C126 C125 C128 111.5(10) . . ?
O138 C125 C126 109.8(10) . . ?
O138 C125 C128 105.6(9) . . ?
C125 C126 C127 111.0(10) . . ?
O136 C126 C125 111.7(10) . . ?
O136 C126 C127 104.3(10) . . ?
O137 C127 C126 113.4(12) . . ?
C125 C128 C129 110.9(10) . . ?
O134 C128 C125 112.8(10) . . ?
O134 C128 C129 110.7(9) . . ?
C130 C129 C128 111.5(9) . . ?
O135 C129 C128 111.8(9) . . ?
O135 C129 C130 111.1(10) . . ?
O131 C130 C129 107.2(9) . . ?
O131 C130 O136 111.2(9) . . ?
O136 C130 C129 109.6(9) . . ?
O142 C131 C133 107.2(10) . . ?
O142 C131 O146 112.2(9) . . ?
O146 C131 C133 110.6(10) . . ?
C136 C132 C135 112.8(10) . . ?
O142 C132 C135 109.4(10) . . ?
O142 C132 C136 107.6(10) . . ?
C131 C133 C137 111.0(10) . . ?
O144 C133 C131 112.6(10) . . ?
O144 C133 C137 112.1(9) . . ?
O143 C134 C135 112.4(12) . . ?
C134 C135 C132 114.6(10) . . ?
O141 C135 C132 110.6(10) . . ?
O141 C135 C134 106.5(11) . . ?
C132 C136 C143 111.7(11) . . ?
C132 C136 K11 77.2(7) . 1_556 ?
C143 C136 K11 91.2(7) . 1_556 ?
O140 C136 C132 107.9(10) . . ?
O140 C136 C143 110.9(10) . . ?
O140 C136 K11 47.0(6) . 1_556 ?
C144 C137 C133 109.7(10) . . ?
O145 C137 C133 111.2(9) . . ?
O145 C137 C144 110.3(10) . . ?
O147 C138 C139 110.7(11) . . ?
C144 C139 C138 112.3(10) . . ?
O146 C139 C138 106.2(9) . . ?
O146 C139 C144 111.7(9) . . ?
C121 C140 K17 136.5(9) . 1_655 ?
C121 C140 O216 104.9(14) . . ?
O156 C140 C121 113.5(14) . . ?
O156 C140 K17 57.1(10) . 1_655 ?
C119 C141 C142 108.6(10) . . ?
O159 C141 C119 112.2(9) . . ?
O159 C141 C142 110.6(10) . . ?
O155 C142 C141 109.1(9) . . ?
O155 C142 O161 110.6(10) . . ?
O161 C142 C141 109.5(10) . . ?
C136 C143 C124 107.1(10) . . ?
O139 C143 C124 109.0(10) . . ?
O139 C143 C136 111.0(10) . . ?
C139 C144 C137 109.9(10) . . ?
O148 C144 C137 107.2(9) . . ?
O148 C144 C139 111.6(9) . . ?
O77 K1 O110 113.4(2) 1_554 . ?
O77 K1 O129 71.5(2) 1_554 2_656 ?
O77 K1 O169 145.2(2) 1_554 . ?
O77 K1 O183 80.4(2) 1_554 . ?
O77 K1 O196 99.2(2) 1_554 . ?
O77 K1 O7W 74.7(2) 1_554 1_554 ?
O77 K1 O8W 69.1(2) 1_554 . ?
O81 K1 O77 136.7(2) 1_554 1_554 ?
O81 K1 O110 74.4(2) 1_554 . ?
O81 K1 O129 136.7(2) 1_554 2_656 ?
O81 K1 O169 66.3(2) 1_554 . ?
O81 K1 O183 107.2(2) 1_554 . ?
O81 K1 O196 121.1(2) 1_554 . ?
O81 K1 O7W 69.4(2) 1_554 1_554 ?
O81 K1 O8W 75.4(2) 1_554 . ?
O110 K1 O169 96.7(2) . . ?
O110 K1 O196 103.0(2) . . ?
O110 K1 O8W 132.8(2) . . ?
O129 K1 O110 62.9(2) 2_656 . ?
O129 K1 O169 110.8(2) 2_656 . ?
O129 K1 O196 65.9(2) 2_656 . ?
O129 K1 O8W 140.5(2) 2_656 . ?
O169 K1 O8W 103.3(2) . . ?
O183 K1 O110 158.8(2) . . ?
O183 K1 O129 110.2(2) . 2_656 ?
O183 K1 O169 66.1(2) . . ?
O183 K1 O196 57.6(2) . . ?
O183 K1 O8W 66.1(2) . . ?
O196 K1 O169 55.48(19) . . ?
O196 K1 O8W 123.6(2) . . ?
O7W K1 O110 68.1(2) 1_554 . ?
O7W K1 O129 99.0(2) 1_554 2_656 ?
O7W K1 O169 135.6(2) 1_554 . ?
O7W K1 O183 132.7(2) 1_554 . ?
O7W K1 O196 164.9(2) 1_554 . ?
O7W K1 O8W 67.7(2) 1_554 . ?
O22 K2 O34 126.6(3) . . ?
O22 K2 O115 130.2(3) . . ?
O22 K2 O123 66.9(2) . 2_656 ?
O22 K2 O174 115.9(2) . . ?
O22 K2 O197 89.9(2) . . ?
O22 K2 O11W 67.8(2) . . ?
O34 K2 O115 81.9(2) . . ?
O34 K2 O123 108.7(2) . 2_656 ?
O34 K2 O174 66.2(2) . . ?
O34 K2 O197 126.9(2) . . ?
O34 K2 O11W 69.9(2) . . ?
O115 K2 O123 65.2(2) . 2_656 ?
O115 K2 O174 113.0(2) . . ?
O115 K2 O197 103.8(2) . . ?
O115 K2 O11W 151.3(2) . . ?
O123 K2 O174 174.9(2) 2_656 . ?
O123 K2 O11W 118.2(2) 2_656 . ?
O197 K2 O123 121.7(2) . 2_656 ?
O197 K2 O174 63.1(2) . . ?
O197 K2 O11W 97.6(2) . . ?
O11W K2 O174 60.8(2) . . ?
O49 K3 O55 130.1(2) . . ?
O56 K3 O49 169.8(2) . . ?
O56 K3 O55 49.7(2) . . ?
O58 K3 O49 99.7(2) . . ?
O58 K3 O55 76.0(2) . . ?
O58 K3 O56 70.2(2) . . ?
O58 K3 O206 147.9(3) . . ?
O58 K3 O25W 106.6(3) . . ?
O206 K3 O49 110.0(2) . . ?
O206 K3 O55 75.7(2) . . ?
O206 K3 O56 80.1(2) . . ?
O206 K3 O25W 96.2(3) . . ?
O13W K3 O49 72.0(3) . . ?
O13W K3 O55 59.6(2) . . ?
O13W K3 O56 109.3(3) . . ?
O13W K3 O58 96.9(3) . . ?
O13W K3 O206 81.5(3) . . ?
O13W K3 O25W 135.3(3) . . ?
O25W K3 O49 67.0(3) . . ?
O25W K3 O55 162.7(3) . . ?
O25W K3 O56 114.3(3) . . ?
O2 K4 K11 121.8(2) 1_455 1_556 ?
O63 K4 K11 77.6(2) . 1_556 ?
O63 K4 O2 154.7(2) . 1_455 ?
O63 K4 O84 51.8(2) . . ?
O63 K4 O94 125.7(3) . 2_646 ?
O63 K4 O4W 104.1(3) . . ?
O71 K4 K11 104.3(3) . 1_556 ?
O71 K4 O2 87.6(2) . 1_455 ?
O71 K4 O63 70.8(2) . . ?
O71 K4 O84 77.2(2) . . ?
O71 K4 O94 152.6(3) . 2_646 ?
O71 K4 O4W 75.4(3) . . ?
O84 K4 K11 32.1(2) . 1_556 ?
O84 K4 O2 137.2(2) . 1_455 ?
O94 K4 K11 100.9(3) 2_646 1_556 ?
O94 K4 O2 70.1(2) 2_646 1_455 ?
O94 K4 O84 130.0(3) 2_646 . ?
O144 K4 K11 50.7(3) . 1_556 ?
O144 K4 O2 126.6(3) . 1_455 ?
O144 K4 O63 77.7(3) . . ?
O144 K4 O71 143.9(3) . . ?
O144 K4 O84 69.5(2) . . ?
O144 K4 O94 62.7(3) . 2_646 ?
O144 K4 O3W 90.7(3) . . ?
O144 K4 O4W 130.5(3) . . ?
O3W K4 K11 50.9(2) . 1_556 ?
O3W K4 O2 73.2(2) . 1_455 ?
O3W K4 O63 117.9(3) . . ?
O3W K4 O71 88.8(3) . . ?
O3W K4 O84 66.8(2) . . ?
O3W K4 O94 99.1(3) . 2_646 ?
O3W K4 O4W 127.1(3) . . ?
O4W K4 K11 178.0(3) . 1_556 ?
O4W K4 O2 56.3(3) . 1_455 ?
O4W K4 O84 148.6(3) . . ?
O4W K4 O94 79.0(3) . 2_646 ?
O17 K6 K9 104.2(3) . . ?
O17 K6 O202 94.0(3) . . ?
O55 K6 K9 127.7(3) . . ?
O55 K6 O17 94.6(3) . . ?
O55 K6 O202 101.1(3) . . ?
O202 K6 K9 125.1(2) . . ?
O13W K6 K9 86.7(3) . . ?
O13W K6 O17 168.5(4) . . ?
O13W K6 O55 81.1(3) . . ?
O13W K6 O202 76.5(3) . . ?
O14W K6 K9 44.6(3) . . ?
O14W K6 O17 99.9(4) . . ?
O14W K6 O55 84.5(4) . . ?
O14W K6 O202 164.5(4) . . ?
O14W K6 O13W 90.4(4) . . ?
O14W K6 O15W 89.9(4) . . ?
O15W K6 K9 45.3(3) . . ?
O15W K6 O17 98.4(4) . . ?
O15W K6 O55 166.6(4) . . ?
O15W K6 O202 81.4(3) . . ?
O15W K6 O13W 86.7(4) . . ?
Mo18 K7 K8 97.97(11) 2_646 2_646 ?
Mo18 K7 Mo19 49.22(6) 2_646 2_646 ?
Mo19 K7 K8 51.91(9) 2_646 2_646 ?
O14 K7 K8 81.0(2) 2_646 2_646 ?
O14 K7 Mo18 65.7(2) 2_646 2_646 ?
O14 K7 Mo19 78.45(19) 2_646 2_646 ?
O14 K7 O15 46.4(2) 2_646 2_646 ?
O14 K7 O22W 114.6(3) 2_646 2_646 ?
O14 K7 P7 24.18(17) 2_646 2_646 ?
O14 K7 K5 43.2(2) 2_646 2_646 ?
O15 K7 K8 68.33(18) 2_646 2_646 ?
O15 K7 Mo18 34.12(16) 2_646 2_646 ?
O15 K7 Mo19 34.84(16) 2_646 2_646 ?
O15 K7 P7 24.41(16) 2_646 2_646 ?
O15 K7 K5 62.5(2) 2_646 2_646 ?
O21 K7 K8 40.3(2) 2_646 2_646 ?
O21 K7 Mo18 67.7(2) 2_646 2_646 ?
O21 K7 Mo19 19.55(19) 2_646 2_646 ?
O21 K7 O14 92.2(3) 2_646 2_646 ?
O21 K7 O15 53.0(2) 2_646 2_646 ?
O21 K7 O85 85.3(3) 2_646 2_646 ?
O21 K7 O22W 58.9(3) 2_646 2_646 ?
O21 K7 P7 68.5(2) 2_646 2_646 ?
O21 K7 K5 114.6(3) 2_646 2_646 ?
O85 K7 K8 119.9(2) 2_646 2_646 ?
O85 K7 Mo18 22.7(2) 2_646 2_646 ?
O85 K7 Mo19 69.0(2) 2_646 2_646 ?
O85 K7 O14 77.4(3) 2_646 2_646 ?
O85 K7 O15 56.3(3) 2_646 2_646 ?
O85 K7 O22W 141.6(4) 2_646 2_646 ?
O85 K7 P7 71.8(2) 2_646 2_646 ?
O85 K7 K5 47.8(3) 2_646 2_646 ?
O152 K7 K8 135.9(3) . 2_646 ?
O152 K7 Mo18 96.8(2) . 2_646 ?
O152 K7 Mo19 116.2(2) . 2_646 ?
O152 K7 O14 142.5(3) . 2_646 ?
O152 K7 O15 130.0(3) . 2_646 ?
O152 K7 O21 112.2(3) . 2_646 ?
O152 K7 O85 76.7(3) . 2_646 ?
O152 K7 O22W 102.6(4) . 2_646 ?
O152 K7 P7 148.4(3) . 2_646 ?
O152 K7 K5 99.5(3) . 2_646 ?
O2W K7 K8 99.3(4) . 2_646 ?
O2W K7 Mo18 139.2(4) . 2_646 ?
O2W K7 Mo19 146.8(4) . 2_646 ?
O2W K7 O14 80.9(4) . 2_646 ?
O2W K7 O15 126.5(4) . 2_646 ?
O2W K7 O21 139.5(4) . 2_646 ?
O2W K7 O85 130.7(5) . 2_646 ?
O2W K7 O152 95.9(4) . . ?
O2W K7 O22W 87.7(4) . 2_646 ?
O2W K7 P7 102.2(4) . 2_646 ?
O2W K7 K5 87.2(4) . 2_646 ?
O22W K7 K8 37.8(2) 2_646 2_646 ?
O22W K7 Mo18 126.6(3) 2_646 2_646 ?
O22W K7 Mo19 77.7(3) 2_646 2_646 ?
O22W K7 O15 104.1(3) 2_646 2_646 ?
O22W K7 P7 103.8(3) 2_646 2_646 ?
O22W K7 K5 157.8(3) 2_646 2_646 ?
P7 K7 K8 66.30(11) 2_646 2_646 ?
P7 K7 Mo18 53.08(9) 2_646 2_646 ?
P7 K7 Mo19 54.30(7) 2_646 2_646 ?
P7 K7 K5 56.36(17) 2_646 2_646 ?
K5 K7 K8 122.3(2) 2_646 2_646 ?
K5 K7 Mo18 52.49(16) 2_646 2_646 ?
K5 K7 Mo19 95.17(18) 2_646 2_646 ?
K13 K8 K7 85.45(16) . 2_656 ?
Mo20 K8 K7 93.27(14) . 2_656 ?
Mo20 K8 K13 53.63(12) . . ?
O18 K8 K7 111.1(2) . 2_656 ?
O18 K8 K13 41.44(19) . . ?
O18 K8 Mo20 26.36(17) . . ?
O18 K8 O200 62.3(2) . . ?
O20 K8 K7 81.1(2) . 2_656 ?
O20 K8 K13 79.3(2) . . ?
O20 K8 Mo20 29.33(16) . . ?
O20 K8 O18 54.8(2) . . ?
O20 K8 O177 148.8(3) . 1_455 ?
O20 K8 O200 64.6(2) . . ?
O21 K8 K7 39.34(19) . 2_656 ?
O21 K8 K13 107.4(2) . . ?
O21 K8 Mo20 81.1(2) . . ?
O21 K8 O18 107.1(3) . . ?
O21 K8 O20 55.7(2) . . ?
O21 K8 O177 150.6(3) . 1_455 ?
O21 K8 O200 104.0(3) . . ?
O177 K8 K7 129.7(3) 1_455 2_656 ?
O177 K8 K13 96.5(3) 1_455 . ?
O177 K8 Mo20 127.8(3) 1_455 . ?
O177 K8 O18 102.1(3) 1_455 . ?
O177 K8 O200 86.7(3) 1_455 . ?
O194 K8 K7 98.7(3) . 2_656 ?
O194 K8 K13 174.2(3) . . ?
O194 K8 Mo20 129.7(2) . . ?
O194 K8 O18 138.7(3) . . ?
O194 K8 O20 105.3(3) . . ?
O194 K8 O21 78.4(3) . . ?
O194 K8 O177 77.7(3) . 1_455 ?
O194 K8 O200 76.6(3) . . ?
O200 K8 K7 142.0(2) . 2_656 ?
O200 K8 K13 102.7(2) . . ?
O200 K8 Mo20 64.79(17) . . ?
O22W K8 K7 42.4(3) . 2_656 ?
O22W K8 K13 113.4(3) . . ?
O22W K8 Mo20 135.3(3) . . ?
O22W K8 O18 151.1(4) . . ?
O22W K8 O20 116.5(4) . . ?
O22W K8 O21 61.4(3) . . ?
O22W K8 O177 93.6(4) . 1_455 ?
O22W K8 O194 68.1(4) . . ?
O22W K8 O200 143.7(4) . . ?
O38 K9 K6 147.8(3) . . ?
O38 K9 O39 57.9(3) . . ?
O38 K9 O41 75.1(3) . . ?
O38 K9 O86 125.5(4) . . ?
O38 K9 O14W 138.3(3) . . ?
O38 K9 O15W 129.7(4) . . ?
O38 K9 O18W 78.3(4) . . ?
O38 K9 O19W 93.7(4) . . ?
O39 K9 K6 123.5(2) . . ?
O39 K9 O41 53.6(2) . . ?
O41 K9 K6 82.3(2) . . ?
O86 K9 K6 83.3(2) . . ?
O86 K9 O39 80.5(3) . . ?
O86 K9 O41 108.9(3) . . ?
O86 K9 O14W 92.2(3) . . ?
O86 K9 O15W 75.4(3) . . ?
O86 K9 O18W 147.3(4) . . ?
O86 K9 O19W 58.0(3) . . ?
O14W K9 K6 35.7(2) . . ?
O14W K9 O39 159.1(3) . . ?
O14W K9 O41 112.0(3) . . ?
O14W K9 O15W 71.6(3) . . ?
O14W K9 O18W 76.6(3) . . ?
O14W K9 O19W 92.5(3) . . ?
O15W K9 K6 35.9(2) . . ?
O15W K9 O39 87.6(3) . . ?
O15W K9 O41 54.6(3) . . ?
O15W K9 O18W 71.9(3) . . ?
O15W K9 O19W 130.3(4) . . ?
O18W K9 K6 69.6(3) . . ?
O18W K9 O39 98.9(3) . . ?
O18W K9 O41 51.0(3) . . ?
O18W K9 O19W 151.2(4) . . ?
O19W K9 K6 115.9(3) . . ?
O19W K9 O39 100.0(3) . . ?
O19W K9 O41 153.4(3) . . ?
O52 K10 O60 73.0(3) . . ?
O52 K10 O61 111.1(4) . . ?
O52 K10 O73 105.7(3) . . ?
O52 K10 O25W 66.8(3) . . ?
O52 K10 K19 81.3(3) . 1_556 ?
O52 K10 Na4 113.3(4) . . ?
O60 K10 O25W 100.6(3) . . ?
O60 K10 K19 96.5(3) . 1_556 ?
O61 K10 O60 55.7(2) . . ?
O61 K10 O73 80.7(3) . . ?
O61 K10 O25W 153.4(3) . . ?
O61 K10 K19 64.4(3) . 1_556 ?
O61 K10 Na4 105.7(4) . . ?
O73 K10 O60 54.7(2) . . ?
O73 K10 O25W 74.9(3) . . ?
O73 K10 K19 144.2(4) . 1_556 ?
O73 K10 Na4 134.1(4) . . ?
O25W K10 K19 137.0(4) . 1_556 ?
O23W K10 O52 126.4(4) . . ?
O23W K10 O60 110.1(4) . . ?
O23W K10 O61 55.0(3) . . ?
O23W K10 O73 119.4(4) . . ?
O23W K10 O25W 148.9(4) . . ?
O23W K10 K19 45.1(4) . 1_556 ?
O23W K10 Na4 50.7(4) . . ?
Na4 K10 O60 160.4(4) . . ?
Na4 K10 O25W 98.9(4) . . ?
Na4 K10 K19 67.3(4) . 1_556 ?
K16 K12 K17 92.6(3) 2_656 2_656 ?
K16 K12 O28 105.9(3) 2_656 . ?
K16 K12 O17W 147.0(4) 2_656 . ?
O25 K12 K16 116.6(4) . 2_656 ?
O25 K12 K17 95.9(4) . 2_656 ?
O25 K12 O28 129.1(4) . . ?
O25 K12 O17W 75.7(3) . . ?
O28 K12 K17 54.1(3) . 2_656 ?
O28 K12 O17W 83.7(3) . . ?
O17W K12 K17 117.5(3) . 2_656 ?
O1WA K12 K16 140.0(6) 2_656 2_656 ?
O1WA K12 K17 49.0(4) 2_656 2_656 ?
O1WA K12 O25 65.8(5) 2_656 . ?
O1WA K12 O28 63.7(5) 2_656 . ?
O1WA K12 O17W 72.7(5) 2_656 . ?
Mo5 K13 K8 120.4(2) 1_455 . ?
O9 K13 K8 103.7(3) 1_455 . ?
O9 K13 Mo5 67.9(2) 1_455 1_455 ?
O9 K13 O12 98.9(3) 1_455 . ?
O9 K13 O18 132.4(4) 1_455 . ?
O12 K13 K8 87.3(2) . . ?
O12 K13 Mo5 150.9(3) . 1_455 ?
O13 K13 K8 54.0(2) . . ?
O13 K13 Mo5 138.1(3) . 1_455 ?
O13 K13 O9 73.6(3) . 1_455 ?
O13 K13 O12 50.3(3) . . ?
O13 K13 O18 58.8(3) . . ?
O13 K13 O42 147.5(5) . 1_455 ?
O18 K13 K8 46.9(2) . . ?
O18 K13 Mo5 154.1(3) . 1_455 ?
O18 K13 O12 52.5(3) . . ?
O42 K13 K8 108.9(3) 1_455 . ?
O42 K13 Mo5 20.5(2) 1_455 1_455 ?
O42 K13 O9 86.4(3) 1_455 1_455 ?
O42 K13 O12 161.4(4) 1_455 . ?
O42 K13 O18 133.8(4) 1_455 . ?
C39 K14 K15 161.8(4) 1_556 1_655 ?
O6 K14 C39 149.2(4) . 1_556 ?
O6 K14 K15 42.6(2) . 1_655 ?
O6 K14 O45 56.1(3) . . ?
O6 K14 O46 52.8(2) . . ?
O6 K14 O82 79.2(3) . . ?
O6 K14 O112 134.8(5) . 1_556 ?
O6 K14 O113 116.7(3) . 1_556 ?
O6 K14 O133 119.5(5) . 2_757 ?
O45 K14 C39 115.7(4) . 1_556 ?
O45 K14 K15 54.5(2) . 1_655 ?
O45 K14 O46 55.6(2) . . ?
O45 K14 O82 109.1(3) . . ?
O45 K14 O112 128.6(5) . 1_556 ?
O45 K14 O133 109.8(5) . 2_757 ?
O46 K14 C39 97.1(3) . 1_556 ?
O46 K14 K15 88.9(2) . 1_655 ?
O46 K14 O133 165.2(5) . 2_757 ?
O82 K14 C39 76.4(3) . 1_556 ?
O82 K14 K15 120.3(3) . 1_655 ?
O82 K14 O46 53.6(2) . . ?
O82 K14 O133 140.8(5) . 2_757 ?
O112 K14 O46 90.8(4) 1_556 . ?
O112 K14 O82 56.2(4) 1_556 . ?
O113 K14 C39 43.7(3) 1_556 1_556 ?
O113 K14 K15 125.1(3) 1_556 1_655 ?
O113 K14 O45 72.2(3) 1_556 . ?
O113 K14 O46 69.3(3) 1_556 . ?
O113 K14 O82 86.7(3) 1_556 . ?
O113 K14 O112 59.0(4) 1_556 1_556 ?
O113 K14 O133 110.0(5) 1_556 2_757 ?
O214 K14 C39 22.5(5) 1_556 1_556 ?
O214 K14 K15 145.0(5) 1_556 1_655 ?
O214 K14 O6 171.7(5) 1_556 . ?
O214 K14 O45 122.8(5) 1_556 . ?
O214 K14 O46 119.2(5) 1_556 . ?
O214 K14 O82 94.1(5) 1_556 . ?
O214 K14 O112 38.0(6) 1_556 1_556 ?
O214 K14 O113 57.5(5) 1_556 1_556 ?
O214 K14 O133 68.9(6) 1_556 2_757 ?
O16W K14 C39 129.6(4) . 1_556 ?
O16W K14 K15 59.8(3) . 1_655 ?
O16W K14 O6 71.2(3) . . ?
O16W K14 O45 113.8(3) . . ?
O16W K14 O46 118.2(3) . . ?
O16W K14 O82 95.8(3) . . ?
O16W K14 O112 116.4(5) . 1_556 ?
O16W K14 O113 172.1(4) . 1_556 ?
O16W K14 O133 63.5(4) . 2_757 ?
O16W K14 O214 114.7(5) . 1_556 ?
Mo7 K15 K14 51.58(15) 1_455 1_455 ?
O6 K15 K14 42.1(2) 1_455 1_455 ?
O6 K15 Mo7 33.08(17) 1_455 1_455 ?
O6 K15 O47 49.3(2) 1_455 1_455 ?
O6 K15 O21W 159.4(5) 1_455 . ?
O6 K15 P4 20.81(17) 1_455 1_455 ?
O47 K15 K14 79.1(2) 1_455 1_455 ?
O47 K15 Mo7 27.92(15) 1_455 1_455 ?
O47 K15 O21W 133.0(4) 1_455 . ?
O47 K15 P4 55.61(19) 1_455 1_455 ?
O66 K15 K14 87.9(3) . 1_455 ?
O66 K15 Mo7 128.7(3) . 1_455 ?
O66 K15 O6 96.2(3) . 1_455 ?
O66 K15 O47 138.7(4) . 1_455 ?
O66 K15 O5W 94.9(4) . . ?
O66 K15 O21W 87.7(3) . . ?
O66 K15 P4 84.2(3) . 1_455 ?
O5W K15 K14 151.3(4) . 1_455 ?
O5W K15 Mo7 107.5(3) . 1_455 ?
O5W K15 O6 109.3(4) . 1_455 ?
O5W K15 O47 80.1(3) . 1_455 ?
O5W K15 O21W 90.4(4) . . ?
O5W K15 P4 93.5(3) . 1_455 ?
O21W K15 K14 118.2(4) . 1_455 ?
O21W K15 Mo7 136.0(3) . 1_455 ?
O21W K15 P4 171.2(4) . 1_455 ?
P4 K15 K14 58.31(16) 1_455 1_455 ?
P4 K15 Mo7 49.76(11) 1_455 1_455 ?
K12 K16 C120 92.3(4) 2_646 1_455 ?
K12 K16 O120 72.2(3) 2_646 2_646 ?
K12 K16 O149 108.5(4) 2_646 . ?
K12 K16 O162 78.3(3) 2_646 1_455 ?
K12 K16 O210 82.4(4) 2_646 . ?
O120 K16 C120 98.7(4) 2_646 1_455 ?
O120 K16 O210 143.7(4) 2_646 . ?
O149 K16 C120 147.2(5) . 1_455 ?
O149 K16 O120 65.8(3) . 2_646 ?
O149 K16 O162 135.8(5) . 1_455 ?
O149 K16 O210 99.9(4) . . ?
O162 K16 C120 24.0(3) 1_455 1_455 ?
O162 K16 O120 75.9(3) 1_455 2_646 ?
O162 K16 O210 124.2(4) 1_455 . ?
O204 K16 C120 85.7(4) . 1_455 ?
O204 K16 K12 148.0(5) . 2_646 ?
O204 K16 O120 139.7(5) . 2_646 ?
O204 K16 O149 89.1(4) . . ?
O204 K16 O162 107.9(4) . 1_455 ?
O204 K16 O210 68.1(3) . . ?
O210 K16 C120 107.9(4) . 1_455 ?
C140 K17 K12 150.2(5) 1_455 2_646 ?
C140 K17 K18 102.5(4) 1_455 2_646 ?
C140 K17 Mo2 98.9(4) 1_455 2_646 ?
K12 K17 K18 103.8(3) 2_646 2_646 ?
K12 K17 Mo2 108.5(3) 2_646 2_646 ?
Mo2 K17 K18 51.33(19) 2_646 2_646 ?
O28 K17 C140 138.1(4) 2_646 1_455 ?
O28 K17 K12 49.8(3) 2_646 2_646 ?
O28 K17 K18 98.6(3) 2_646 2_646 ?
O28 K17 Mo2 67.7(3) 2_646 2_646 ?
O83 K17 C140 87.6(4) 2_646 1_455 ?
O83 K17 K12 122.1(4) 2_646 2_646 ?
O83 K17 K18 37.4(3) 2_646 2_646 ?
O83 K17 Mo2 21.0(2) 2_646 2_646 ?
O83 K17 O28 87.8(4) 2_646 2_646 ?
O83 K17 O156 68.2(5) 2_646 1_455 ?
O83 K17 O161 92.9(4) 2_646 1_455 ?
O83 K17 O209 145.3(6) 2_646 . ?
O83 K17 O1WB 67.9(5) 2_646 . ?
O156 K17 C140 24.1(5) 1_455 1_455 ?
O156 K17 K12 165.5(5) 1_455 2_646 ?
O156 K17 K18 78.4(5) 1_455 2_646 ?
O156 K17 Mo2 84.2(5) 1_455 2_646 ?
O156 K17 O28 144.5(6) 1_455 2_646 ?
O161 K17 C140 66.8(3) 1_455 1_455 ?
O161 K17 K12 105.2(4) 1_455 2_646 ?
O161 K17 K18 130.2(4) 1_455 2_646 ?
O161 K17 Mo2 81.3(3) 1_455 2_646 ?
O161 K17 O28 71.9(3) 1_455 2_646 ?
O161 K17 O156 83.1(5) 1_455 1_455 ?
O161 K17 O1WB 156.9(5) 1_455 . ?
O209 K17 C140 72.7(4) . 1_455 ?
O209 K17 K12 82.4(4) . 2_646 ?
O209 K17 K18 118.8(4) . 2_646 ?
O209 K17 Mo2 166.2(5) . 2_646 ?
O209 K17 O28 125.9(5) . 2_646 ?
O209 K17 O156 84.1(6) . 1_455 ?
O209 K17 O161 104.5(5) . 1_455 ?
O209 K17 O1WB 98.6(5) . . ?
O1WA K17 C140 164.9(6) . 1_455 ?
O1WA K17 K12 37.4(4) . 2_646 ?
O1WA K17 K18 66.5(4) . 2_646 ?
O1WA K17 Mo2 82.4(4) . 2_646 ?
O1WA K17 O28 56.2(4) . 2_646 ?
O1WA K17 O83 88.8(5) . 2_646 ?
O1WA K17 O156 143.2(7) . 1_455 ?
O1WA K17 O161 128.0(6) . 1_455 ?
O1WA K17 O209 102.9(5) . . ?
C54 K18 K17 137.4(4) 1_556 2_656 ?
O35 K18 C54 123.9(4) . 1_556 ?
O35 K18 K17 74.8(3) . 2_656 ?
O36 K18 C54 69.1(4) . 1_556 ?
O36 K18 K17 88.0(3) . 2_656 ?
O36 K18 O35 68.6(3) . . ?
O36 K18 O83 57.5(3) . . ?
O83 K18 C54 103.2(4) . 1_556 ?
O83 K18 K17 36.4(3) . 2_656 ?
O83 K18 O35 83.1(4) . . ?
O104 K18 C54 23.0(3) 1_556 1_556 ?
O104 K18 K17 136.2(4) 1_556 2_656 ?
O104 K18 O35 143.8(5) 1_556 . ?
O104 K18 O36 91.0(4) 1_556 . ?
O104 K18 O83 111.6(5) 1_556 . ?
O19W K18 C54 83.7(4) . 1_556 ?
O19W K18 K17 138.3(4) . 2_656 ?
O19W K18 O35 74.4(4) . . ?
O19W K18 O36 106.0(5) . . ?
O19W K18 O83 156.3(5) . . ?
O19W K18 O104 83.6(4) . 1_556 ?
O1WB K18 O35 59.7(5) 2_656 . ?
O1WB K18 O36 109.4(6) 2_656 . ?
O1WB K18 O83 71.1(5) 2_656 . ?
O1WB K18 O19W 102.9(6) 2_656 . ?
O73 K20 O25W 74.2(4) . . ?
O207 K20 O73 119.3(5) . . ?
O207 K20 O25W 88.6(4) . . ?
O207 K20 O26W 92.7(5) . . ?
O26W K20 O73 141.7(6) . . ?
O26W K20 O25W 87.2(5) . . ?
C50 K21 K5 118.6(5) 2_746 2_646 ?
O122 K21 C50 25.9(3) 2_746 2_746 ?
O122 K21 O160 77.9(4) 2_746 . ?
O122 K21 O164 76.9(4) 2_746 . ?
O122 K21 O26W 89.4(6) 2_746 . ?
O122 K21 K5 106.4(5) 2_746 2_646 ?
O152 K21 C50 79.5(4) . 2_746 ?
O152 K21 O122 103.5(5) . 2_746 ?
O152 K21 O160 162.2(8) . . ?
O152 K21 O164 144.1(8) . . ?
O152 K21 O211 122.8(5) . . ?
O152 K21 O26W 93.1(6) . . ?
O152 K21 K5 95.7(5) . 2_646 ?
O160 K21 C50 103.7(4) . 2_746 ?
O160 K21 K5 67.3(4) . 2_646 ?
O164 K21 C50 90.8(5) . 2_746 ?
O164 K21 O160 53.7(3) . . ?
O164 K21 K5 119.0(5) . 2_646 ?
O211 K21 C50 148.6(6) . 2_746 ?
O211 K21 O122 131.7(5) . 2_746 ?
O211 K21 O160 62.5(4) . . ?
O211 K21 O164 58.0(3) . . ?
O211 K21 O26W 76.1(5) . . ?
O211 K21 K5 83.6(5) . 2_646 ?
O26W K21 C50 81.2(5) . 2_746 ?
O26W K21 O160 104.7(5) . . ?
O26W K21 O164 51.1(4) . . ?
O26W K21 K5 159.5(5) . 2_646 ?
O9W K22 Mo2 78.3(3) . 2_746 ?
O9W K22 O10 89.0(4) . 2_746 ?
O9W K22 O14 71.8(4) . 2_646 ?
O9W K22 O79 103.7(4) . 2_746 ?
O9W K22 O92 67.7(4) . 2_746 ?
O9W K22 O192 96.7(4) . . ?
O9W K22 P6 64.7(3) . 2_746 ?
O10 K22 Mo2 59.3(2) 2_746 2_746 ?
O10 K22 O14 63.5(3) 2_746 2_646 ?
O10 K22 O79 49.7(3) 2_746 2_746 ?
O10 K22 O92 82.9(3) 2_746 2_746 ?
O10 K22 O192 173.2(4) 2_746 . ?
O10 K22 P6 24.47(18) 2_746 2_746 ?
O14 K22 Mo2 114.7(3) 2_646 2_746 ?
O14 K22 O92 127.0(4) 2_646 2_746 ?
O14 K22 O192 121.8(4) 2_646 . ?
O14 K22 P6 60.5(2) 2_646 2_746 ?
O79 K22 Mo2 27.64(19) 2_746 2_746 ?
O79 K22 O14 113.2(4) 2_746 2_646 ?
O79 K22 O92 49.6(3) 2_746 2_746 ?
O79 K22 O192 124.9(4) 2_746 . ?
O79 K22 P6 58.6(2) 2_746 2_746 ?
O92 K22 Mo2 25.09(18) 2_746 2_746 ?
O92 K22 O192 95.9(4) 2_746 . ?
O92 K22 P6 71.8(3) 2_746 2_746 ?
O159 K22 O9W 136.9(6) . . ?
O159 K22 Mo2 89.1(3) . 2_746 ?
O159 K22 O10 119.5(4) . 2_746 ?
O159 K22 O14 148.1(5) . 2_646 ?
O159 K22 O79 77.9(3) . 2_746 ?
O159 K22 O92 83.6(4) . 2_746 ?
O159 K22 O192 53.7(3) . . ?
O159 K22 P6 136.3(4) . 2_746 ?
O192 K22 Mo2 118.2(3) . 2_746 ?
O192 K22 P6 160.4(4) . 2_746 ?
P6 K22 Mo2 54.28(15) 2_746 2_746 ?
K5 K22 O9W 107.5(5) 2_646 . ?
K5 K22 Mo2 159.8(5) 2_646 2_746 ?
K5 K22 O10 100.9(5) 2_646 2_746 ?
K5 K22 O14 52.2(3) 2_646 2_646 ?
K5 K22 O79 136.3(6) 2_646 2_746 ?
K5 K22 O92 174.0(6) 2_646 2_746 ?
K5 K22 O159 98.5(5) 2_646 . ?
K5 K22 O192 80.9(4) 2_646 . ?
K5 K22 P6 109.8(5) 2_646 2_746 ?
C132 K11 C136 24.3(3) 1_554 1_554 ?
C132 K11 K4 92.4(4) 1_554 1_554 ?
C136 K11 K4 94.3(4) 1_554 1_554 ?
O84 K11 C132 104.3(5) 1_554 1_554 ?
O84 K11 C136 120.0(5) 1_554 1_554 ?
O84 K11 K4 39.8(3) 1_554 1_554 ?
O84 K11 O140 112.2(5) 1_554 1_554 ?
O84 K11 O186 76.2(4) 1_554 . ?
O140 K11 C132 42.5(3) 1_554 1_554 ?
O140 K11 C136 22.8(3) 1_554 1_554 ?
O140 K11 K4 77.8(4) 1_554 1_554 ?
O140 K11 O186 168.8(6) 1_554 . ?
O186 K11 C132 129.7(5) . 1_554 ?
O186 K11 C136 146.5(5) . 1_554 ?
O186 K11 K4 112.5(4) . 1_554 ?
O189 K11 C132 104.4(6) . 1_554 ?
O189 K11 C136 90.7(6) . 1_554 ?
O189 K11 K4 148.2(6) . 1_554 ?
O189 K11 O84 149.3(7) . 1_554 ?
O189 K11 O140 96.4(6) . 1_554 ?
O189 K11 O186 77.2(6) . . ?
O11 Mo1 O39 81.1(3) . . ?
O36 Mo1 O11 74.3(3) . . ?
O36 Mo1 O39 80.6(3) . . ?
O36 Mo1 O40 146.1(4) . . ?
O37 Mo1 O11 89.3(4) . . ?
O37 Mo1 O36 103.4(5) . . ?
O37 Mo1 O38 102.4(5) . . ?
O37 Mo1 O39 168.2(4) . . ?
O37 Mo1 O40 98.5(4) . . ?
O38 Mo1 O11 167.8(4) . . ?
O38 Mo1 O36 99.3(5) . . ?
O38 Mo1 O39 87.6(4) . . ?
O38 Mo1 O40 100.8(4) . . ?
O40 Mo1 O11 80.5(3) . . ?
O40 Mo1 O39 73.3(3) . . ?
K17 Mo2 K22 111.6(2) 2_656 2_756 ?
O11 Mo2 K17 144.0(3) . 2_656 ?
O11 Mo2 K22 63.1(3) . 2_756 ?
O30 Mo2 K17 75.2(3) . 2_656 ?
O30 Mo2 K22 106.2(3) . 2_756 ?
O30 Mo2 O11 72.9(3) . . ?
O36 Mo2 K17 118.3(3) . 2_656 ?
O36 Mo2 K22 129.8(3) . 2_756 ?
O36 Mo2 O11 73.1(3) . . ?
O36 Mo2 O30 81.9(3) . . ?
O79 Mo2 K17 66.2(3) . 2_656 ?
O79 Mo2 K22 51.3(3) . 2_756 ?
O79 Mo2 O11 88.4(3) . . ?
O79 Mo2 O30 72.5(3) . . ?
O79 Mo2 O36 152.0(4) . . ?
O83 Mo2 K17 35.1(4) . 2_656 ?
O83 Mo2 K22 131.2(4) . 2_756 ?
O83 Mo2 O11 165.2(4) . . ?
O83 Mo2 O30 96.9(4) . . ?
O83 Mo2 O36 95.3(5) . . ?
O83 Mo2 O79 98.8(5) . . ?
O83 Mo2 O92 103.8(5) . . ?
O92 Mo2 K17 119.9(4) . 2_656 ?
O92 Mo2 K22 55.7(4) . 2_756 ?
O92 Mo2 O11 87.7(4) . . ?
O92 Mo2 O30 158.7(4) . . ?
O92 Mo2 O36 101.2(5) . . ?
O92 Mo2 O79 98.8(5) . . ?
O10 Mo3 O30 86.5(3) . . ?
O28 Mo3 O10 173.0(4) . . ?
O28 Mo3 O30 86.5(4) . . ?
O28 Mo3 O33 99.1(4) . . ?
O28 Mo3 O79 100.5(4) . . ?
O29 Mo3 O10 85.4(4) . . ?
O29 Mo3 O28 101.5(5) . . ?
O29 Mo3 O30 168.4(4) . . ?
O29 Mo3 O33 104.1(4) . . ?
O29 Mo3 O79 101.3(4) . . ?
O33 Mo3 O10 79.7(3) . . ?
O33 Mo3 O30 82.6(3) . . ?
O33 Mo3 O79 143.9(4) . . ?
O79 Mo3 O10 77.2(3) . . ?
O79 Mo3 O30 68.7(3) . . ?
O31 Mo4 O8 86.5(3) . . ?
O32 Mo4 O8 87.1(3) . . ?
O32 Mo4 O31 173.6(3) . . ?
O32 Mo4 O33 100.2(4) . . ?
O32 Mo4 O43 100.5(4) . . ?
O33 Mo4 O8 84.6(3) . . ?
O33 Mo4 O31 79.5(3) . . ?
O33 Mo4 O43 147.2(3) . . ?
O34 Mo4 O8 167.8(3) . . ?
O34 Mo4 O31 85.1(3) . . ?
O34 Mo4 O32 101.2(4) . . ?
O34 Mo4 O33 102.5(3) . . ?
O34 Mo4 O43 98.0(3) . . ?
O43 Mo4 O8 71.4(3) . . ?
O43 Mo4 O31 77.1(3) . . ?
O8 Mo5 K13 74.5(2) . 1_655 ?
O8 Mo5 O39 72.3(3) . . ?
O39 Mo5 K13 131.4(2) . 1_655 ?
O40 Mo5 K13 69.1(3) . 1_655 ?
O40 Mo5 O8 83.0(3) . . ?
O40 Mo5 O39 72.5(3) . . ?
O40 Mo5 O43 153.7(3) . . ?
O41 Mo5 K13 125.5(3) . 1_655 ?
O41 Mo5 O8 159.9(4) . . ?
O41 Mo5 O39 90.2(4) . . ?
O41 Mo5 O40 101.4(4) . . ?
O41 Mo5 O42 103.1(4) . . ?
O41 Mo5 O43 96.2(4) . . ?
O42 Mo5 K13 32.5(3) . 1_655 ?
O42 Mo5 O8 95.9(4) . . ?
O42 Mo5 O39 163.8(4) . . ?
O42 Mo5 O40 95.6(4) . . ?
O42 Mo5 O43 99.3(4) . . ?
O43 Mo5 K13 115.3(3) . 1_655 ?
O43 Mo5 O8 73.9(3) . . ?
O43 Mo5 O39 88.2(3) . . ?
O46 Mo6 O7 84.1(3) . . ?
O46 Mo6 O53 79.6(3) . . ?
O46 Mo6 O80 146.0(3) . . ?
O53 Mo6 O7 87.2(3) . . ?
O80 Mo6 O7 70.2(3) . . ?
O80 Mo6 O53 77.3(3) . . ?
O81 Mo6 O7 168.6(3) . . ?
O81 Mo6 O46 102.6(3) . . ?
O81 Mo6 O53 85.1(3) . . ?
O81 Mo6 O80 99.9(3) . . ?
O81 Mo6 O82 101.8(4) . . ?
O82 Mo6 O7 85.9(3) . . ?
O82 Mo6 O46 99.2(4) . . ?
O82 Mo6 O53 173.1(3) . . ?
O82 Mo6 O80 100.8(4) . . ?
O6 Mo7 K15 44.5(2) . 1_655 ?
O6 Mo7 O50 86.9(3) . . ?
O44 Mo7 K15 139.1(3) . 1_655 ?
O44 Mo7 O6 173.0(4) . . ?
O44 Mo7 O46 99.7(4) . . ?
O44 Mo7 O47 100.0(4) . . ?
O44 Mo7 O50 86.1(4) . . ?
O45 Mo7 K15 59.8(3) . 1_655 ?
O45 Mo7 O6 86.0(3) . . ?
O45 Mo7 O44 100.9(4) . . ?
O45 Mo7 O46 103.1(4) . . ?
O45 Mo7 O47 100.4(4) . . ?
O45 Mo7 O50 169.4(3) . . ?
O46 Mo7 K15 119.0(3) . 1_655 ?
O46 Mo7 O6 79.3(3) . . ?
O46 Mo7 O47 145.7(3) . . ?
O46 Mo7 O50 83.3(3) . . ?
O47 Mo7 K15 55.0(3) . 1_655 ?
O47 Mo7 O6 77.8(3) . . ?
O47 Mo7 O50 70.4(3) . . ?
O50 Mo7 K15 109.7(2) . 1_655 ?
O3 Mo8 O4 72.1(3) . . ?
O3 Mo8 O47 153.2(3) . . ?
O3 Mo8 O50 83.4(3) . . ?
O47 Mo8 O4 88.0(3) . . ?
O47 Mo8 O50 73.5(3) . . ?
O48 Mo8 O3 101.0(3) . . ?
O48 Mo8 O4 89.7(3) . . ?
O48 Mo8 O47 96.5(3) . . ?
O48 Mo8 O49 103.8(4) . . ?
O48 Mo8 O50 159.8(3) . . ?
O49 Mo8 O3 95.1(3) . . ?
O49 Mo8 O4 163.2(3) . . ?
O49 Mo8 O47 100.3(4) . . ?
O49 Mo8 O50 95.4(3) . . ?
O50 Mo8 O4 72.7(3) . . ?
O1 Mo9 O2 103.4(4) . . ?
O1 Mo9 O3 97.7(4) . . ?
O1 Mo9 O4 167.0(3) . . ?
O1 Mo9 O51 88.7(3) . . ?
O1 Mo9 O74 101.5(4) . . ?
O2 Mo9 O3 103.1(4) . . ?
O2 Mo9 O4 88.4(3) . . ?
O2 Mo9 O51 166.5(4) . . ?
O2 Mo9 O74 99.2(4) . . ?
O3 Mo9 O4 74.1(3) . . ?
O3 Mo9 O51 80.7(3) . . ?
O3 Mo9 O74 146.2(3) . . ?
O4 Mo9 O51 80.1(3) . . ?
O74 Mo9 O4 81.5(3) . . ?
O74 Mo9 O51 72.2(3) . . ?
O7 Mo10 O51 72.6(3) . . ?
O74 Mo10 O7 82.3(3) . . ?
O74 Mo10 O51 71.7(3) . . ?
O74 Mo10 O80 152.3(3) . . ?
O75 Mo10 O7 157.1(3) . . ?
O75 Mo10 O51 86.8(3) . . ?
O75 Mo10 O74 100.9(4) . . ?
O75 Mo10 O80 96.2(4) . . ?
O76 Mo10 O7 97.5(4) . . ?
O76 Mo10 O51 165.2(3) . . ?
O76 Mo10 O74 96.4(4) . . ?
O76 Mo10 O75 104.5(4) . . ?
O76 Mo10 O80 100.1(4) . . ?
O80 Mo10 O7 73.7(3) . . ?
O80 Mo10 O51 87.8(3) . . ?
O59 Mo11 O72 85.6(3) . . ?
O62 Mo11 O59 75.0(3) . . ?
O62 Mo11 O72 70.1(3) . . ?
O67 Mo11 O59 81.5(3) . . ?
O67 Mo11 O62 145.9(3) . . ?
O67 Mo11 O72 83.9(3) . . ?
O77 Mo11 O59 85.6(3) . . ?
O77 Mo11 O62 99.4(4) . . ?
O77 Mo11 O67 103.1(4) . . ?
O77 Mo11 O72 167.8(3) . . ?
O77 Mo11 O78 102.9(4) . . ?
O78 Mo11 O59 170.9(4) . . ?
O78 Mo11 O62 100.2(4) . . ?
O78 Mo11 O67 99.4(4) . . ?
O78 Mo11 O72 85.5(3) . . ?
O66 Mo12 O57 86.1(3) . . ?
O67 Mo12 O57 87.4(3) . . ?
O67 Mo12 O66 79.0(3) . . ?
O67 Mo12 O70 146.9(3) . . ?
O68 Mo12 O57 166.6(4) . . ?
O68 Mo12 O66 86.4(4) . . ?
O68 Mo12 O67 102.1(4) . . ?
O68 Mo12 O69 101.9(4) . . ?
O68 Mo12 O70 99.2(4) . . ?
O69 Mo12 O57 86.0(3) . . ?
O69 Mo12 O66 171.6(3) . . ?
O69 Mo12 O67 97.7(4) . . ?
O69 Mo12 O70 102.4(4) . . ?
O70 Mo12 O57 68.2(3) . . ?
O70 Mo12 O66 77.4(3) . . ?
O54 Mo13 O56 101.5(4) . . ?
O54 Mo13 O57 153.6(3) . . ?
O54 Mo13 O65 84.7(3) . . ?
O54 Mo13 O70 97.1(4) . . ?
O55 Mo13 O54 103.8(4) . . ?
O55 Mo13 O56 95.4(4) . . ?
O55 Mo13 O57 101.7(4) . . ?
O55 Mo13 O65 165.8(3) . . ?
O55 Mo13 O70 101.8(4) . . ?
O56 Mo13 O57 82.6(3) . . ?
O56 Mo13 O65 71.5(3) . . ?
O57 Mo13 O65 71.7(3) . . ?
O70 Mo13 O56 150.8(3) . . ?
O70 Mo13 O57 71.0(3) . . ?
O70 Mo13 O65 88.1(3) . . ?
O56 Mo14 O60 81.3(3) . . ?
O56 Mo14 O63 145.4(3) . . ?
O56 Mo14 O65 73.6(3) . . ?
O60 Mo14 O65 81.9(3) . . ?
O63 Mo14 O60 72.8(3) . . ?
O63 Mo14 O65 80.3(3) . . ?
O64 Mo14 O56 101.3(4) . . ?
O64 Mo14 O60 167.0(3) . . ?
O64 Mo14 O63 99.4(4) . . ?
O64 Mo14 O65 86.7(4) . . ?
O64 Mo14 O73 104.0(4) . . ?
O73 Mo14 O56 99.9(4) . . ?
O73 Mo14 O60 87.9(3) . . ?
O73 Mo14 O63 101.6(4) . . ?
O73 Mo14 O65 168.6(3) . . ?
O61 Mo15 O60 88.0(3) . . ?
O61 Mo15 O62 98.0(4) . . ?
O61 Mo15 O63 100.8(4) . . ?
O61 Mo15 O72 160.5(3) . . ?
O62 Mo15 O60 88.5(3) . . ?
O62 Mo15 O63 151.8(3) . . ?
O62 Mo15 O72 74.0(3) . . ?
O63 Mo15 O60 71.4(3) . . ?
O63 Mo15 O72 81.4(3) . . ?
O72 Mo15 O60 74.2(3) . . ?
O84 Mo15 O60 162.9(3) . . ?
O84 Mo15 O61 104.5(4) . . ?
O84 Mo15 O62 100.9(4) . . ?
O84 Mo15 O63 94.5(4) . . ?
O84 Mo15 O72 94.6(3) . . ?
O12 Mo16 O16 87.2(3) . . ?
O12 Mo16 O19 72.7(3) . . ?
O19 Mo16 O16 71.7(3) . . ?
O87 Mo16 O12 98.2(5) . . ?
O87 Mo16 O16 166.5(5) . . ?
O87 Mo16 O19 98.1(5) . . ?
O87 Mo16 O88 104.7(6) . . ?
O87 Mo16 O89 97.5(6) . . ?
O88 Mo16 O12 98.1(5) . . ?
O88 Mo16 O16 86.6(4) . . ?
O88 Mo16 O19 156.5(5) . . ?
O88 Mo16 O89 101.1(5) . . ?
O89 Mo16 O12 151.1(4) . . ?
O89 Mo16 O16 72.7(4) . . ?
O89 Mo16 O19 81.1(4) . . ?
O16 Mo17 K5 71.5(3) . . ?
O26 Mo17 O16 80.2(3) . . ?
O26 Mo17 K5 99.5(3) . . ?
O27 Mo17 O16 80.4(4) . . ?
O27 Mo17 O26 73.5(4) . . ?
O27 Mo17 K5 29.3(3) . . ?
O89 Mo17 O16 73.4(4) . . ?
O89 Mo17 O26 80.2(4) . . ?
O89 Mo17 O27 145.5(4) . . ?
O89 Mo17 K5 144.5(4) . . ?
O90 Mo17 O16 88.6(5) . . ?
O90 Mo17 O26 167.6(5) . . ?
O90 Mo17 O27 99.5(5) . . ?
O90 Mo17 O89 101.9(6) . . ?
O90 Mo17 O91 103.4(6) . . ?
O90 Mo17 K5 71.6(4) . . ?
O91 Mo17 O16 167.8(4) . . ?
O91 Mo17 O26 88.1(5) . . ?
O91 Mo17 O27 99.6(6) . . ?
O91 Mo17 O89 101.4(6) . . ?
O91 Mo17 K5 114.1(5) . . ?
O15 Mo18 K7 53.4(2) . 2_656 ?
O15 Mo18 O26 73.0(3) . . ?
O15 Mo18 K5 77.9(3) . . ?
O24 Mo18 K7 81.0(3) . 2_656 ?
O24 Mo18 O15 73.6(3) . . ?
O24 Mo18 O26 87.3(3) . . ?
O24 Mo18 O27 151.5(4) . . ?
O24 Mo18 K5 142.3(3) . . ?
O25 Mo18 K7 143.5(4) . 2_656 ?
O25 Mo18 O15 161.4(4) . . ?
O25 Mo18 O24 98.8(4) . . ?
O25 Mo18 O26 90.0(4) . . ?
O25 Mo18 O27 100.2(5) . . ?
O25 Mo18 K5 115.3(4) . . ?
O26 Mo18 K7 126.3(2) . 2_656 ?
O26 Mo18 K5 107.4(3) . . ?
O27 Mo18 K7 95.9(3) . 2_656 ?
O27 Mo18 O15 81.7(4) . . ?
O27 Mo18 O26 71.6(4) . . ?
O27 Mo18 K5 39.1(3) . . ?
O85 Mo18 K7 42.5(4) . 2_656 ?
O85 Mo18 O15 94.7(4) . . ?
O85 Mo18 O24 102.1(5) . . ?
O85 Mo18 O25 103.5(5) . . ?
O85 Mo18 O26 162.0(4) . . ?
O85 Mo18 O27 94.0(5) . . ?
O85 Mo18 K5 56.0(4) . . ?
K5 Mo18 K7 62.15(18) . 2_656 ?
O15 Mo19 K7 50.6(2) . 2_656 ?
O20 Mo19 K7 104.2(2) . 2_656 ?
O20 Mo19 O15 84.5(3) . . ?
O20 Mo19 O23 80.2(3) . . ?
O20 Mo19 O24 146.7(4) . . ?
O21 Mo19 K7 34.4(3) . 2_656 ?
O21 Mo19 O15 82.5(4) . . ?
O21 Mo19 O20 98.2(4) . . ?
O21 Mo19 O22 102.5(4) . . ?
O21 Mo19 O23 170.1(4) . . ?
O21 Mo19 O24 99.9(4) . . ?
O22 Mo19 K7 132.0(3) . 2_656 ?
O22 Mo19 O15 171.3(3) . . ?
O22 Mo19 O20 101.6(3) . . ?
O22 Mo19 O23 87.4(3) . . ?
O22 Mo19 O24 101.5(4) . . ?
O23 Mo19 K7 136.3(2) . 2_656 ?
O23 Mo19 O15 87.6(3) . . ?
O24 Mo19 K7 76.9(3) . 2_656 ?
O24 Mo19 O15 70.5(3) . . ?
O24 Mo19 O23 77.2(4) . . ?
O12 Mo20 K8 132.9(3) . . ?
O12 Mo20 O13 76.5(3) . . ?
O12 Mo20 O19 70.6(3) . . ?
O13 Mo20 K8 64.0(2) . . ?
O13 Mo20 O19 85.7(3) . . ?
O17 Mo20 K8 121.4(3) . . ?
O17 Mo20 O12 100.2(4) . . ?
O17 Mo20 O13 173.2(4) . . ?
O17 Mo20 O19 87.6(4) . . ?
O17 Mo20 O20 101.2(4) . . ?
O18 Mo20 K8 54.4(3) . . ?
O18 Mo20 O12 98.8(4) . . ?
O18 Mo20 O13 84.1(4) . . ?
O18 Mo20 O17 102.3(4) . . ?
O18 Mo20 O19 166.8(3) . . ?
O18 Mo20 O20 102.6(4) . . ?
O19 Mo20 K8 127.2(2) . . ?
O20 Mo20 K8 50.4(3) . . ?
O20 Mo20 O12 145.5(4) . . ?
O20 Mo20 O13 79.1(3) . . ?
O20 Mo20 O19 83.6(3) . . ?
O69 Na1 O130 95.3(3) . 2_657 ?
O69 Na1 O135 85.6(3) . 2_657 ?
O69 Na1 O7W 113.2(3) . . ?
O69 Na1 O12W 84.4(3) . . ?
O109 Na1 O69 158.7(3) 1_556 . ?
O109 Na1 O130 81.2(3) 1_556 2_657 ?
O109 Na1 O135 73.4(3) 1_556 2_657 ?
O109 Na1 O7W 87.8(3) 1_556 . ?
O109 Na1 O12W 101.5(3) 1_556 . ?
O130 Na1 O135 69.0(3) 2_657 2_657 ?
O7W Na1 O130 88.0(3) . 2_657 ?
O7W Na1 O135 152.0(3) . 2_657 ?
O12W Na1 O130 173.4(4) . 2_657 ?
O12W Na1 O135 117.5(3) . 2_657 ?
O12W Na1 O7W 86.0(3) . . ?
O64 Na2 O54 90.5(3) . . ?
O65 Na2 O54 67.1(3) . . ?
O65 Na2 O64 69.4(3) . . ?
O4W Na2 O54 173.0(4) . . ?
O4W Na2 O64 88.6(4) . . ?
O4W Na2 O65 118.9(4) . . ?
O5W Na2 O54 84.6(4) . . ?
O5W Na2 O64 175.0(5) . . ?
O5W Na2 O65 109.6(4) . . ?
O5W Na2 O4W 96.1(4) . . ?
O5W Na2 O6W 84.9(4) . . ?
O6W Na2 O54 71.7(4) . . ?
O6W Na2 O64 92.5(4) . . ?
O6W Na2 O65 134.3(4) . . ?
O6W Na2 O4W 101.4(4) . . ?
O182 Na3 O54 157.5(5) 1_455 . ?
O182 Na3 O5W 111.5(5) 1_455 . ?
O199 Na3 O54 86.8(4) . . ?
O199 Na3 O182 77.6(4) . 1_455 ?
O199 Na3 O5W 170.2(5) . . ?
O5W Na3 O54 83.5(4) . . ?
O6W Na3 O54 73.2(4) . . ?
O6W Na3 O182 91.8(5) . 1_455 ?
O6W Na3 O199 94.3(4) . . ?
O6W Na3 O5W 81.9(4) . . ?
Mo9 O1 Na4 155.1(5) . . ?
Mo9 O2 K4 134.7(4) . 1_655 ?
Mo9 O3 Mo8 120.6(4) . . ?
Mo9 O4 Mo8 93.1(3) . . ?
P4 O4 Mo8 128.8(4) . . ?
P4 O4 Mo9 126.1(4) . . ?
K14 O6 K15 95.3(3) . 1_655 ?
Mo7 O6 K14 88.9(3) . . ?
Mo7 O6 K15 102.4(3) . 1_655 ?
P4 O6 K14 125.9(4) . . ?
P4 O6 K15 116.7(4) . 1_655 ?
P4 O6 Mo7 121.4(4) . . ?
Mo10 O7 Mo6 95.8(3) . . ?
P4 O7 Mo6 133.7(4) . . ?
P4 O7 Mo10 129.3(4) . . ?
Mo5 O8 Mo4 96.4(3) . . ?
P6 O8 Mo4 134.1(4) . . ?
P6 O8 Mo5 129.4(5) . . ?
P6 O9 K13 129.7(5) . 1_655 ?
Mo3 O10 K22 107.0(3) . 2_756 ?
P6 O10 K22 100.9(4) . 2_756 ?
P6 O10 Mo3 122.4(4) . . ?
Mo1 O11 Mo2 91.9(3) . . ?
P6 O11 Mo1 126.7(5) . . ?
P6 O11 Mo2 128.5(5) . . ?
Mo16 O12 K13 130.5(4) . . ?
Mo20 O12 K13 84.5(3) . . ?
Mo20 O12 Mo16 121.0(4) . . ?
Mo20 O13 K13 96.2(3) . . ?
P7 O13 K13 131.7(5) . . ?
P7 O13 Mo20 121.3(5) . . ?
K7 O14 K22 115.1(4) 2_656 2_656 ?
P7 O14 K7 103.6(4) . 2_656 ?
P7 O14 K22 130.3(5) . 2_656 ?
P7 O14 K5 113.6(5) . . ?
K5 O14 K7 86.0(3) . 2_656 ?
K5 O14 K22 44.5(3) . 2_656 ?
Mo18 O15 K7 92.5(3) . 2_656 ?
Mo18 O15 Mo19 94.5(3) . . ?
Mo19 O15 K7 94.5(3) . 2_656 ?
P7 O15 K7 96.3(4) . 2_656 ?
P7 O15 Mo18 130.7(5) . . ?
P7 O15 Mo19 132.7(5) . . ?
Mo17 O16 Mo16 91.5(3) . . ?
P7 O16 Mo16 128.2(5) . . ?
P7 O16 Mo17 126.4(5) . . ?
Mo20 O17 K6 164.3(5) . . ?
K13 O18 K8 91.6(3) . . ?
Mo20 O18 K8 99.3(4) . . ?
Mo20 O18 K13 105.0(4) . . ?
Mo16 O19 Mo20 95.6(3) . . ?
P8 O19 Mo16 128.8(5) . . ?
P8 O19 Mo20 135.1(5) . . ?
Mo19 O20 K8 98.5(3) . . ?
Mo20 O20 K8 100.3(3) . . ?
Mo20 O20 Mo19 148.5(5) . . ?
K7 O21 K8 100.4(3) 2_656 . ?
Mo19 O21 K7 126.1(5) . 2_656 ?
Mo19 O21 K8 105.6(4) . . ?
Mo19 O22 K2 150.2(4) . . ?
P8 O23 Mo19 123.4(4) . . ?
Mo18 O24 Mo19 121.1(4) . . ?
Mo18 O25 K12 145.7(6) . . ?
Mo17 O26 Mo18 93.4(3) . . ?
P8 O26 Mo17 125.5(5) . . ?
P8 O26 Mo18 128.5(5) . . ?
Mo17 O27 Mo18 121.3(4) . . ?
Mo17 O27 K5 126.8(5) . . ?
Mo18 O27 K5 108.6(5) . . ?
K12 O28 K17 76.1(3) . 2_656 ?
Mo3 O28 K12 157.4(5) . . ?
Mo3 O28 K17 120.8(5) . 2_656 ?
Mo2 O30 Mo3 94.2(3) . . ?
P5 O30 Mo2 130.0(5) . . ?
P5 O30 Mo3 134.7(5) . . ?
P5 O31 Mo4 120.6(4) . . ?
Mo3 O33 Mo4 149.3(5) . . ?
Mo4 O34 K2 155.8(4) . . ?
P5 O35 K18 122.3(5) . . ?
Mo1 O36 K18 137.1(5) . . ?
Mo1 O36 Mo2 120.5(5) . . ?
Mo2 O36 K18 99.7(4) . . ?
Mo1 O38 K9 122.5(5) . . ?
Mo1 O39 K9 91.9(3) . . ?
Mo1 O39 Mo5 91.0(3) . . ?
Mo5 O39 K9 102.6(3) . . ?
P5 O39 K9 111.4(4) . . ?
P5 O39 Mo1 125.4(5) . . ?
P5 O39 Mo5 127.4(5) . . ?
Mo5 O40 Mo1 123.1(4) . . ?
Mo5 O41 K9 112.8(4) . . ?
Mo5 O42 K13 127.0(5) . 1_655 ?
Mo5 O43 Mo4 118.2(4) . . ?
Mo7 O45 K14 98.9(4) . . ?
Mo6 O46 K14 100.6(3) . . ?
Mo7 O46 K14 89.9(3) . . ?
Mo7 O46 Mo6 149.8(4) . . ?
Mo7 O47 K15 97.1(3) . 1_655 ?
Mo7 O47 Mo8 120.7(4) . . ?
Mo8 O47 K15 118.1(3) . 1_655 ?
Mo8 O49 K3 140.8(4) . . ?
Mo8 O50 Mo7 95.2(3) . . ?
P3 O50 Mo7 135.1(4) . . ?
P3 O50 Mo8 128.6(4) . . ?
Mo9 O51 Mo10 92.9(3) . . ?
P3 O51 Mo9 125.8(4) . . ?
P3 O51 Mo10 128.1(4) . . ?
P3 O52 K10 133.4(4) . . ?
P3 O53 Mo6 120.0(4) . . ?
Mo13 O54 Na2 110.0(4) . . ?
Mo13 O54 Na3 160.2(5) . . ?
Na3 O54 Na2 76.6(3) . . ?
K6 O55 K3 95.7(3) . . ?
Mo13 O55 K3 98.4(3) . . ?
Mo13 O55 K6 165.9(5) . . ?
Mo13 O56 K3 112.3(3) . . ?
Mo14 O56 K3 120.6(3) . . ?
Mo14 O56 Mo13 122.9(4) . . ?
Mo13 O57 Mo12 97.5(3) . . ?
P2 O57 Mo12 133.6(4) . . ?
P2 O57 Mo13 128.5(4) . . ?
P2 O58 K3 125.7(4) . . ?
P2 O59 Mo11 124.1(4) . . ?
Mo14 O60 K10 93.3(3) . . ?
Mo14 O60 Mo15 93.2(3) . . ?
Mo15 O60 K10 91.5(3) . . ?
P2 O60 K10 118.6(4) . . ?
P2 O60 Mo14 124.8(4) . . ?
P2 O60 Mo15 126.5(4) . . ?
K10 O61 K19 66.0(3) . 1_556 ?
Mo15 O61 K10 124.1(4) . . ?
Mo15 O61 K19 132.4(5) . 1_556 ?
Mo15 O62 Mo11 121.6(4) . . ?
Mo14 O63 K4 122.3(4) . . ?
Mo14 O63 Mo15 122.4(4) . . ?
Mo15 O63 K4 112.5(3) . . ?
Mo14 O64 Na2 110.0(4) . . ?
Mo13 O65 Na2 97.4(3) . . ?
Mo14 O65 Mo13 91.9(3) . . ?
Mo14 O65 Na2 93.9(3) . . ?
P1 O65 Mo13 128.2(4) . . ?
P1 O65 Mo14 126.0(4) . . ?
P1 O65 Na2 111.7(4) . . ?
Mo12 O66 K15 110.0(3) . . ?
P1 O66 K15 119.3(5) . . ?
P1 O66 Mo12 120.6(4) . . ?
Mo11 O67 Mo12 146.5(5) . . ?
Mo12 O69 Na1 147.0(5) . . ?
Mo13 O70 Mo12 123.0(4) . . ?
P1 O71 K4 123.9(4) . . ?
Mo15 O72 Mo11 94.2(3) . . ?
P1 O72 Mo11 134.8(4) . . ?
P1 O72 Mo15 130.0(4) . . ?
K10 O73 K20 98.9(4) . . ?
Mo14 O73 K10 122.8(4) . . ?
Mo14 O73 K20 137.0(5) . . ?
Mo10 O74 Mo9 123.0(4) . . ?
Mo10 O75 K19 126.9(5) . 1_556 ?
Mo11 O77 K1 152.9(4) . 1_556 ?
Mo2 O79 K22 101.0(4) . 2_756 ?
Mo2 O79 Mo3 124.1(4) . . ?
Mo3 O79 K22 109.0(4) . 2_756 ?
Mo10 O80 Mo6 120.1(4) . . ?
Mo6 O81 K1 153.9(4) . 1_556 ?
Mo6 O82 K14 106.2(4) . . ?
K17 O83 K18 106.3(4) 2_656 . ?
Mo2 O83 K17 124.0(5) . 2_656 ?
Mo2 O83 K18 105.9(5) . . ?
K11 O84 K4 108.1(4) 1_556 . ?
Mo15 O84 K4 99.6(4) . . ?
Mo15 O84 K11 136.7(5) . 1_556 ?
Mo18 O85 K7 114.8(5) . 2_656 ?
Mo18 O85 K5 94.9(5) . . ?
K5 O85 K7 82.8(3) . 2_656 ?
P8 O86 K9 153.1(6) . . ?
Mo17 O89 Mo16 121.9(5) . . ?
Mo2 O92 K22 99.2(4) . 2_756 ?
C75 O94 K4 146.9(7) . 2_656 ?
C77 O95 C76 116.5(9) . . ?
C73 O97 C72 111.1(9) . . ?
C73 O98 C48 120.1(9) . . ?
C77 O101 C81 114.3(9) . . ?
C82 O102 Na4 114.7(13) . 2_756 ?
C78 O103 C55 119.0(10) . . ?
C54 O104 K18 104.7(8) . 1_554 ?
C36 O106 C52 120.9(9) . . ?
C55 O107 C56 113.6(9) . . ?
C35 O109 Na1 129.4(7) . 1_554 ?
C34 O110 K1 137.3(7) . . ?
C40 O111 C38 120.0(9) . . ?
C39 O112 K14 95.8(12) . 1_554 ?
C36 O113 C37 112.8(9) . . ?
C36 O113 K14 131.1(7) . 1_554 ?
C37 O113 K14 115.0(7) . 1_554 ?
C42 O115 K2 137.2(6) . . ?
C40 O116 C44 113.3(9) . . ?
C45 O118 C43 117.6(8) . . ?
C47 O120 K16 150.0(7) . 2_656 ?
C45 O121 C49 113.1(8) . . ?
C50 O122 K21 98.9(6) . 2_756 ?
C67 O123 K2 108.2(6) . 2_646 ?
C65 O125 C68 118.6(8) . . ?
C62 O127 C63 112.4(8) . . ?
C62 O128 C60 119.4(8) . . ?
C108 O129 K1 118.0(6) . 2_646 ?
C107 O130 Na1 150.3(7) . 2_647 ?
C130 O131 C106 117.2(9) . . ?
C68 O132 C104 113.8(9) . . ?
C105 O133 K14 134.2(12) . 2_747 ?
C129 O135 Na1 135.2(7) . 2_647 ?
C126 O136 C130 113.8(9) . . ?
C124 O138 C125 122.0(9) . . ?
C136 O140 K11 110.2(7) . 1_556 ?
C124 O141 C135 113.1(9) . . ?
C131 O142 C132 119.6(9) . . ?
C133 O144 K4 114.5(7) . . ?
C139 O146 C131 112.4(9) . . ?
C138 O147 Na4 115.8(10) . . ?
C144 O148 C103 121.0(9) . . ?
C102 O149 K16 111.2(7) . . ?
C103 O151 C59 114.4(8) . . ?
C58 O152 K7 142.2(7) . . ?
C58 O152 K21 121.7(8) . . ?
K21 O152 K7 95.8(5) . . ?
C142 O155 C116 118.3(9) . . ?
C140 O156 K17 98.8(12) . 1_655 ?
C88 O157 C121 115.0(9) . . ?
C88 O158 C87 119.0(8) . . ?
C141 O159 K22 101.9(7) . . ?
C119 O160 K21 143.7(7) . . ?
C117 O161 K17 127.3(7) . 1_655 ?
C142 O161 C117 114.8(8) . . ?
C142 O161 K17 114.4(7) . 1_655 ?
C120 O162 K16 99.6(7) . 1_655 ?
C96 O163 C118 120.1(9) . . ?
C97 O164 K21 140.5(7) . . ?
C96 O166 C98 111.6(8) . . ?
C95 O167 C100 118.5(8) . . ?
C84 O169 K1 123.0(6) . . ?
C86 O171 C85 112.3(8) . . ?
C85 O173 C109 120.3(8) . . ?
C113 O174 K2 114.1(6) . . ?
C112 O176 C111 114.0(8) . . ?
C110 O177 K8 119.3(9) . 1_655 ?
C112 O178 C92 119.1(8) . . ?
C95 O181 C93 112.3(8) . . ?
C94 O182 Na3 120.5(9) . 1_655 ?
C24 O183 K1 140.9(6) . . ?
C25 O184 K19 107.8(7) . . ?
C26 O185 C29 120.1(10) . . ?
C26 O186 C27 112.8(8) . . ?
C26 O186 K11 83.0(6) . . ?
C27 O186 K11 155.8(7) . . ?
C23 O188 C19 121.1(8) . . ?
C33 O189 K11 123.7(15) . . ?
C32 O190 C1 115.4(10) . . ?
C2 O191 C1 121.4(10) . . ?
C31 O192 K22 152.7(8) . . ?
C17 O194 K8 110.7(7) . . ?
C19 O195 C18 112.5(7) . . ?
C20 O196 K1 127.0(5) . . ?
C21 O197 K2 136.4(6) . . ?
C13 O198 C22 119.1(8) . . ?
C15 O199 Na3 136.8(8) . . ?
C12 O200 K8 139.3(5) . . ?
C13 O200 C12 113.1(7) . . ?
C13 O200 K8 105.4(5) . . ?
C16 O202 K6 118.0(6) . . ?
C8 O203 C11 119.9(8) . . ?
C7 O204 K16 126.3(8) . . ?
C8 O205 C6 114.0(8) . . ?
C9 O206 K3 123.5(6) . . ?
C10 O207 K20 117.9(7) . . ?
C3 O208 C5 118.2(9) . . ?
C70 O209 K17 97.7(8) . . ?
C3 O210 C69 114.7(9) . . ?
C3 O210 K16 103.4(7) . . ?
C69 O210 K16 139.9(7) . . ?
C123 O211 K21 112.9(8) . . ?
C4 O212 K5 137.1(7) . 2_646 ?
C39 O214 K14 105.1(12) . 1_554 ?
Na2 O4W K4 99.4(4) . . ?
Na2 O5W K15 113.7(5) . . ?
Na2 O5W Na3 86.1(4) . . ?
Na3 O5W K15 117.3(5) . . ?
Na3 O6W Na2 87.9(4) . . ?
Na1 O7W K1 129.1(3) . 1_556 ?
K19 O8W K1 148.7(4) . . ?
K6 O13W K3 120.3(4) . . ?
K6 O14W K9 99.7(4) . . ?
K6 O15W K9 98.8(4) . . ?
K18 O19W K9 105.4(4) . . ?
K8 O22W K7 99.9(4) . 2_656 ?
K3 O25W K10 90.7(3) . . ?
K3 O25W K20 94.9(4) . . ?
K10 O25W K20 81.8(3) . . ?
K20 O26W K21 123.1(5) . . ?
O66 P1 O65 110.2(4) . . ?
O66 P1 O71 111.4(4) . . ?
O66 P1 O72 107.8(4) . . ?
O71 P1 O65 106.3(4) . . ?
O71 P1 O72 110.3(4) . . ?
O72 P1 O65 110.9(4) . . ?
O58 P2 O57 108.3(4) . . ?
O58 P2 O59 112.3(4) . . ?
O58 P2 O60 109.3(4) . . ?
O59 P2 O57 106.8(4) . . ?
O59 P2 O60 108.7(4) . . ?
O60 P2 O57 111.5(4) . . ?
O50 P3 O52 109.8(4) . . ?
O51 P3 O50 111.2(4) . . ?
O51 P3 O52 106.6(4) . . ?
O53 P3 O50 107.1(4) . . ?
O53 P3 O51 111.9(4) . . ?
O53 P3 O52 110.3(4) . . ?
O4 P4 K15 91.2(3) . 1_655 ?
O4 P4 O7 110.3(4) . . ?
O5 P4 K15 83.6(3) . 1_655 ?
O5 P4 O4 111.3(4) . . ?
O5 P4 O7 107.2(4) . . ?
O6 P4 K15 42.5(3) . 1_655 ?
O6 P4 O4 110.4(4) . . ?
O6 P4 O5 110.0(5) . . ?
O6 P4 O7 107.6(4) . . ?
O7 P4 K15 149.3(3) . 1_655 ?
O31 P5 O30 108.2(4) . . ?
O31 P5 O35 110.9(5) . . ?
O31 P5 O39 109.5(5) . . ?
O35 P5 O30 107.5(5) . . ?
O35 P5 O39 109.2(5) . . ?
O39 P5 O30 111.5(5) . . ?
O8 P6 K22 162.5(4) . 2_756 ?
O9 P6 K22 80.8(4) . 2_756 ?
O9 P6 O8 110.6(4) . . ?
O9 P6 O10 109.7(5) . . ?
O9 P6 O11 110.0(5) . . ?
O10 P6 K22 54.6(4) . 2_756 ?
O10 P6 O8 108.1(4) . . ?
O10 P6 O11 109.8(5) . . ?
O11 P6 K22 78.2(4) . 2_756 ?
O11 P6 O8 108.6(5) . . ?
O13 P7 K7 100.4(4) . 2_656 ?
O13 P7 O14 110.3(5) . . ?
O13 P7 O15 109.0(5) . . ?
O13 P7 O16 110.7(5) . . ?
O13 P7 K5 153.2(4) . . ?
O14 P7 K7 52.2(4) . 2_656 ?
O14 P7 K5 42.9(4) . . ?
O15 P7 K7 59.3(3) . 2_656 ?
O15 P7 O14 104.7(5) . . ?
O15 P7 K5 82.9(4) . . ?
O16 P7 K7 148.6(4) . 2_656 ?
O16 P7 O14 110.2(5) . . ?
O16 P7 O15 111.8(5) . . ?
O16 P7 K5 85.3(4) . . ?
K5 P7 K7 64.30(18) . 2_656 ?
O19 P8 O26 110.3(5) . . ?
O23 P8 O19 106.9(5) . . ?
O23 P8 O26 109.3(5) . . ?
O86 P8 O19 109.0(5) . . ?
O86 P8 O23 110.6(5) . . ?
O86 P8 O26 110.7(5) . . ?
K18 O1WB K17 111.8(6) 2_646 . ?
K12 O1WA K17 93.5(6) 2_646 . ?
K10 O23W K19 94.7(5) . 1_556 ?
K10 O23W Na4 83.2(6) . . ?
Na4 O23W K19 96.9(6) . 1_556 ?
K7 K5 K21 61.1(2) 2_656 2_656 ?
K22 K5 K7 116.6(4) 2_656 2_656 ?
K22 K5 K21 112.5(4) 2_656 2_656 ?
K22 K5 Mo17 100.3(4) 2_656 . ?
K22 K5 Mo18 151.3(5) 2_656 . ?
K22 K5 O14 83.3(4) 2_656 . ?
K22 K5 O85 165.7(5) 2_656 . ?
K22 K5 O212 98.5(5) 2_656 2_656 ?
K22 K5 P7 96.7(4) 2_656 . ?
Mo17 K5 K7 107.7(2) . 2_656 ?
Mo17 K5 K21 146.9(3) . 2_656 ?
Mo18 K5 K7 65.36(17) . 2_656 ?
Mo18 K5 K21 93.7(3) . 2_656 ?
Mo18 K5 Mo17 55.28(14) . . ?
Mo18 K5 P7 58.37(16) . . ?
O14 K5 K7 50.8(3) . 2_656 ?
O14 K5 K21 108.6(4) . 2_656 ?
O14 K5 Mo17 77.9(3) . . ?
O14 K5 Mo18 77.1(3) . . ?
O14 K5 O85 84.5(4) . . ?
O14 K5 P7 23.5(2) . . ?
O27 K5 K7 93.1(4) . 2_656 ?
O27 K5 K21 123.2(4) . 2_656 ?
O27 K5 K22 124.2(6) . 2_656 ?
O27 K5 Mo17 23.9(3) . . ?
O27 K5 Mo18 32.3(3) . . ?
O27 K5 O14 81.3(4) . . ?
O27 K5 O85 60.7(4) . . ?
O27 K5 O212 102.5(5) . 2_656 ?
O27 K5 P7 57.8(3) . . ?
O85 K5 K7 49.4(3) . 2_656 ?
O85 K5 K21 64.9(3) . 2_656 ?
O85 K5 Mo17 84.2(3) . . ?
O85 K5 Mo18 29.0(2) . . ?
O85 K5 P7 74.4(3) . . ?
O212 K5 K7 123.3(4) 2_656 2_656 ?
O212 K5 K21 64.9(3) 2_656 2_656 ?
O212 K5 Mo17 107.8(4) 2_656 . ?
O212 K5 Mo18 103.3(3) 2_656 . ?
O212 K5 O14 173.5(5) 2_656 . ?
O212 K5 O85 92.9(4) 2_656 . ?
O212 K5 P7 159.9(4) 2_656 . ?
P7 K5 K7 59.34(17) . 2_656 ?
P7 K5 K21 120.3(3) . 2_656 ?
P7 K5 Mo17 56.36(15) . . ?
C25 K19 Na4 147.5(5) . 1_554 ?
K10 K19 C25 125.1(5) 1_554 . ?
K10 K19 Na4 51.5(4) 1_554 1_554 ?
O61 K19 C25 77.2(4) 1_554 . ?
O61 K19 K10 49.7(3) 1_554 1_554 ?
O61 K19 Na4 84.8(4) 1_554 1_554 ?
O75 K19 C25 127.8(5) 1_554 . ?
O75 K19 K10 105.0(4) 1_554 1_554 ?
O75 K19 O61 154.6(5) 1_554 1_554 ?
O75 K19 Na4 74.8(4) 1_554 1_554 ?
O75 K19 O10W 55.0(4) 1_554 1_554 ?
O184 K19 C25 22.6(3) . . ?
O184 K19 K10 144.7(5) . 1_554 ?
O184 K19 O61 95.1(4) . 1_554 ?
O184 K19 O75 110.3(5) . 1_554 ?
O184 K19 Na4 139.0(6) . 1_554 ?
O184 K19 O10W 103.1(5) . 1_554 ?
O8W K19 C25 65.7(4) . . ?
O8W K19 K10 91.7(4) . 1_554 ?
O8W K19 O61 82.5(4) . 1_554 ?
O8W K19 O75 102.7(5) . 1_554 ?
O8W K19 O184 81.3(4) . . ?
O8W K19 Na4 138.8(6) . 1_554 ?
O8W K19 O10W 157.6(6) . 1_554 ?
O23W K19 C25 111.9(5) 1_554 . ?
O23W K19 K10 40.2(3) 1_554 1_554 ?
O23W K19 O61 45.5(3) 1_554 1_554 ?
O23W K19 O75 115.8(6) 1_554 1_554 ?
O23W K19 O184 118.4(6) 1_554 . ?
O23W K19 O8W 123.0(6) 1_554 . ?
O23W K19 Na4 41.0(4) 1_554 1_554 ?
O23W K19 O10W 74.7(5) 1_554 1_554 ?
O10W K19 C25 123.8(6) 1_554 . ?
O10W K19 K10 96.4(5) 1_554 1_554 ?
O10W K19 O61 118.4(5) 1_554 1_554 ?
O10W K19 Na4 44.9(5) 1_554 1_554 ?
K10 Na4 K19 61.2(4) . 1_556 ?
O1 Na4 K10 85.2(6) . . ?
O1 Na4 O102 115.8(6) . 2_746 ?
O1 Na4 K19 95.6(5) . 1_556 ?
O102 Na4 K10 149.7(7) 2_746 . ?
O147 Na4 K10 98.2(6) . . ?
O147 Na4 O1 121.0(7) . . ?
O147 Na4 O102 52.8(6) . 2_746 ?
O147 Na4 K19 137.3(5) . 1_556 ?
O23W Na4 K10 46.0(4) . . ?
O23W Na4 O1 123.8(7) . . ?
O23W Na4 O102 120.3(7) . 2_746 ?
O23W Na4 O147 96.0(5) . . ?
O23W Na4 K19 42.1(4) . 1_556 ?
O23W Na4 O10W 84.5(7) . . ?
O10W Na4 K10 116.8(6) . . ?
O10W Na4 O1 99.7(6) . . ?
O10W Na4 O102 82.6(8) . 2_746 ?
O10W Na4 O147 128.4(9) . . ?
O10W Na4 K19 55.6(5) . 1_556 ?
Na4 O10W K19 79.5(6) . 1_556 ?

loop_
_geom_bond_atom_site_label_1
_geom_bond_atom_site_label_2
_geom_bond_distance
_geom_bond_site_symmetry_2
_geom_bond_publ_flag
C1 C31 1.531(18) . ?
C1 O190 1.391(16) . ?
C1 O191 1.429(16) . ?
C2 C4 1.507(18) . ?
C2 C69 1.541(17) . ?
C2 O191 1.417(16) . ?
C3 C123 1.595(16) . ?
C3 O208 1.364(14) . ?
C3 O210 1.430(15) . ?
C4 C123 1.527(18) . ?
C4 O212 1.434(14) . ?
C5 C6 1.477(17) . ?
C5 C10 1.533(15) . ?
C5 O208 1.471(14) . ?
C6 C7 1.530(16) . ?
C6 O205 1.478(14) . ?
C7 O204 1.451(17) . ?
C8 C9 1.531(15) . ?
C8 O203 1.408(13) . ?
C8 O205 1.409(13) . ?
C9 C10 1.532(15) . ?
C9 O206 1.422(13) . ?
C10 O207 1.406(14) . ?
C11 C12 1.510(15) . ?
C11 C16 1.502(13) . ?
C11 O203 1.424(13) . ?
C12 C15 1.511(14) . ?
C12 O200 1.463(12) . ?
C13 C14 1.502(14) . ?
C13 O198 1.397(12) . ?
C13 O200 1.423(12) . ?
C14 C16 1.553(14) . ?
C14 O201 1.426(12) . ?
C15 O199 1.441(15) . ?
C16 O202 1.446(13) . ?
C17 C18 1.517(14) . ?
C17 O194 1.439(16) . ?
C18 C22 1.513(14) . ?
C18 O195 1.442(13) . ?
C19 C20 1.518(14) . ?
C19 O188 1.409(12) . ?
C19 O195 1.426(12) . ?
C20 C21 1.526(13) . ?
C20 O196 1.420(12) . ?
C21 C22 1.526(13) . ?
C21 O197 1.410(12) . ?
C22 O198 1.451(12) . ?
C23 C24 1.499(14) . ?
C23 C27 1.560(14) . ?
C23 O188 1.404(12) . ?
C24 C25 1.543(15) . ?
C24 O183 1.449(13) . ?
C25 C26 1.506(16) . ?
C25 O184 1.419(13) . ?
C25 K19 3.517(17) . ?
C26 O185 1.391(15) . ?
C26 O186 1.422(14) . ?
C27 C28 1.474(15) . ?
C27 O186 1.449(14) . ?
C28 O187 1.425(15) . ?
C29 C30 1.562(18) . ?
C29 C32 1.570(17) . ?
C29 O185 1.435(15) . ?
C30 C31 1.453(19) . ?
C30 O193 1.443(15) . ?
C31 O192 1.438(16) . ?
C32 C33 1.572(19) . ?
C32 O190 1.389(16) . ?
C33 O189 1.12(2) . ?
C33 O217 1.22(3) . ?
C34 C35 1.486(17) . ?
C34 C38 1.534(15) . ?
C34 O110 1.383(14) . ?
C35 C36 1.574(16) . ?
C35 O109 1.435(14) . ?
C36 O106 1.406(15) . ?
C36 O113 1.394(15) . ?
C37 C38 1.519(17) . ?
C37 C39 1.505(17) . ?
C37 O113 1.449(15) . ?
C38 O111 1.417(14) . ?
C39 K14 3.447(16) 1_554 ?
C39 O112 1.34(2) . ?
C39 O214 1.37(2) . ?
C40 C41 1.546(16) . ?
C40 O111 1.399(14) . ?
C40 O116 1.408(13) . ?
C41 C42 1.454(16) . ?
C41 O114 1.429(13) . ?
C42 C43 1.534(15) . ?
C42 O115 1.444(13) . ?
C43 C44 1.519(15) . ?
C43 O118 1.467(13) . ?
C44 C51 1.544(16) . ?
C44 O116 1.415(14) . ?
C45 C46 1.558(15) . ?
C45 O118 1.390(14) . ?
C45 O121 1.407(13) . ?
C46 C47 1.514(16) . ?
C46 O119 1.442(13) . ?
C47 C48 1.550(14) . ?
C47 O120 1.415(13) . ?
C48 C49 1.514(15) . ?
C48 O98 1.408(14) . ?
C49 C50 1.503(15) . ?
C49 O121 1.442(13) . ?
C50 K21 3.364(18) 2_756 ?
C50 O122 1.485(15) . ?
C51 O117 1.44(2) . ?
C51 O218 1.32(2) . ?
C52 C53 1.525(16) . ?
C52 C56 1.484(17) . ?
C52 O106 1.424(16) . ?
C53 C54 1.522(18) . ?
C53 O105 1.460(15) . ?
C54 C55 1.533(18) . ?
C54 K18 3.452(17) 1_554 ?
C54 O104 1.392(16) . ?
C55 O103 1.433(16) . ?
C55 O107 1.408(16) . ?
C56 C57 1.540(18) . ?
C56 O107 1.446(17) . ?
C57 O108 1.429(19) . ?
C58 C59 1.475(15) . ?
C58 O152 1.413(15) . ?
C59 C60 1.546(16) . ?
C59 O151 1.460(13) . ?
C60 C61 1.513(15) . ?
C60 O128 1.433(13) . ?
C61 C102 1.530(15) . ?
C61 O150 1.455(14) . ?
C62 C67 1.506(15) . ?
C62 O127 1.409(13) . ?
C62 O128 1.398(13) . ?
C63 C64 1.529(15) . ?
C63 C65 1.543(14) . ?
C63 O127 1.420(13) . ?
C64 O126 1.392(15) . ?
C65 C66 1.491(15) . ?
C65 O125 1.414(13) . ?
C66 C67 1.554(16) . ?
C66 O124 1.398(13) . ?
C67 O123 1.432(13) . ?
C68 C108 1.545(16) . ?
C68 O125 1.425(13) . ?
C68 O132 1.426(14) . ?
C69 C70 1.487(18) . ?
C69 O210 1.437(17) . ?
C70 O209 1.422(18) . ?
C71 C72 1.481(16) . ?
C71 O96 1.461(16) . ?
C72 C76 1.587(17) . ?
C72 O97 1.439(16) . ?
C73 C74 1.510(16) . ?
C73 O97 1.437(13) . ?
C73 O98 1.379(13) . ?
C74 C75 1.531(18) . ?
C74 O93 1.409(14) . ?
C75 C76 1.526(16) . ?
C75 O94 1.461(14) . ?
C76 O95 1.434(16) . ?
C77 C80 1.537(18) . ?
C77 O95 1.402(16) . ?
C77 O101 1.424(15) . ?
C78 C79 1.500(17) . ?
C78 C81 1.528(19) . ?
C78 O103 1.423(15) . ?
C79 C80 1.489(17) . ?
C79 O100 1.454(16) . ?
C80 O99 1.436(15) . ?
C81 C82 1.505(18) . ?
C81 O101 1.435(15) . ?
C82 O102 1.40(3) . ?
C82 O213 1.71(3) . ?
C83 C84 1.498(15) . ?
C83 C87 1.520(15) . ?
C83 O170 1.458(13) . ?
C84 C85 1.492(15) . ?
C84 O169 1.414(12) . ?
C85 O171 1.423(13) . ?
C85 O173 1.397(12) . ?
C86 C87 1.496(16) . ?
C86 C122 1.553(16) . ?
C86 O171 1.420(14) . ?
C87 O158 1.451(13) . ?
C88 C89 1.528(17) . ?
C88 O157 1.416(15) . ?
C88 O158 1.419(14) . ?
C89 C115 1.491(17) . ?
C89 O153 1.430(15) . ?
C90 C91 1.488(15) . ?
C90 C95 1.528(16) . ?
C90 O180 1.407(13) . ?
C91 C92 1.522(14) . ?
C91 O179 1.428(13) . ?
C92 C93 1.528(16) . ?
C92 O178 1.420(13) . ?
C93 C94 1.521(16) . ?
C93 O181 1.430(13) . ?
C94 O182 1.395(16) . ?
C95 O167 1.410(13) . ?
C95 O181 1.430(13) . ?
C96 C97 1.525(16) . ?
C96 O163 1.374(15) . ?
C96 O166 1.385(14) . ?
C97 C101 1.524(16) . ?
C97 O164 1.426(14) . ?
C98 C99 1.490(16) . ?
C98 C100 1.551(15) . ?
C98 O166 1.437(14) . ?
C99 O168 1.389(16) . ?
C100 C101 1.516(15) . ?
C100 O167 1.423(14) . ?
C101 O165 1.437(13) . ?
C102 C103 1.522(16) . ?
C102 O149 1.434(14) . ?
C103 O148 1.420(15) . ?
C103 O151 1.419(13) . ?
C104 C105 1.475(18) . ?
C104 C106 1.514(16) . ?
C104 O132 1.458(14) . ?
C105 O133 1.44(2) . ?
C105 O215 1.21(2) . ?
C106 C107 1.538(15) . ?
C106 O131 1.455(14) . ?
C107 C108 1.558(15) . ?
C107 O130 1.409(13) . ?
C108 O129 1.417(14) . ?
C109 C111 1.537(14) . ?
C109 C114 1.488(14) . ?
C109 O173 1.443(13) . ?
C110 C111 1.545(14) . ?
C110 O177 1.423(16) . ?
C111 O176 1.463(13) . ?
C112 C113 1.539(15) . ?
C112 O176 1.397(13) . ?
C112 O178 1.416(13) . ?
C113 C114 1.502(15) . ?
C113 O174 1.424(12) . ?
C114 O175 1.433(12) . ?
C115 C116 1.543(16) . ?
C115 O154 1.427(15) . ?
C116 C121 1.504(17) . ?
C116 O155 1.448(15) . ?
C117 C118 1.532(15) . ?
C117 C120 1.497(16) . ?
C117 O161 1.436(15) . ?
C118 C119 1.497(16) . ?
C118 O163 1.434(14) . ?
C119 C141 1.520(16) . ?
C119 O160 1.432(14) . ?
C120 K16 3.452(14) 1_655 ?
C120 O162 1.425(15) . ?
C121 C140 1.456(18) . ?
C121 O157 1.451(16) . ?
C122 O172 1.401(19) . ?
C123 O211 1.421(15) . ?
C124 C143 1.573(17) . ?
C124 O138 1.392(14) . ?
C124 O141 1.398(14) . ?
C125 C126 1.502(17) . ?
C125 C128 1.506(16) . ?
C125 O138 1.408(14) . ?
C126 C127 1.518(17) . ?
C126 O136 1.443(14) . ?
C127 O137 1.365(18) . ?
C128 C129 1.530(16) . ?
C128 O134 1.410(15) . ?
C129 C130 1.506(16) . ?
C129 O135 1.415(13) . ?
C130 O131 1.376(14) . ?
C130 O136 1.452(14) . ?
C131 C133 1.493(18) . ?
C131 O142 1.405(14) . ?
C131 O146 1.429(14) . ?
C132 C135 1.560(17) . ?
C132 C136 1.484(16) . ?
C132 O142 1.415(16) . ?
C133 C137 1.541(17) . ?
C133 O144 1.426(14) . ?
C134 C135 1.518(17) . ?
C134 O143 1.43(2) . ?
C135 O141 1.415(16) . ?
C136 C143 1.505(18) . ?
C136 K11 3.531(18) 1_556 ?
C136 O140 1.460(15) . ?
C137 C144 1.523(15) . ?
C137 O145 1.426(15) . ?
C138 C139 1.592(16) . ?
C138 O147 1.344(18) . ?
C139 C144 1.501(17) . ?
C139 O146 1.422(15) . ?
C140 K17 3.444(17) 1_655 ?
C140 O156 1.42(3) . ?
C140 O216 1.47(3) . ?
C141 C142 1.531(15) . ?
C141 O159 1.402(15) . ?
C142 O155 1.395(14) . ?
C142 O161 1.435(15) . ?
C143 O139 1.431(15) . ?
C144 O148 1.419(14) . ?
K1 O77 2.798(8) 1_554 ?
K1 O81 2.747(8) 1_554 ?
K1 O110 3.025(8) . ?
K1 O129 3.001(8) 2_656 ?
K1 O169 3.136(8) . ?
K1 O183 2.910(8) . ?
K1 O196 3.091(7) . ?
K1 O7W 2.825(8) 1_554 ?
K1 O8W 3.157(9) . ?
K2 O22 2.650(8) . ?
K2 O34 2.679(8) . ?
K2 O115 2.762(8) . ?
K2 O123 2.928(9) 2_656 ?
K2 O174 3.162(8) . ?
K2 O197 2.860(8) . ?
K2 O11W 2.992(9) . ?
K3 O49 2.956(8) . ?
K3 O55 3.428(9) . ?
K3 O56 2.882(8) . ?
K3 O58 2.695(8) . ?
K3 O206 2.733(9) . ?
K3 O13W 2.658(10) . ?
K3 O25W 2.868(11) . ?
K4 K11 4.872(14) 1_556 ?
K4 O2 3.313(9) 1_455 ?
K4 O63 2.767(8) . ?
K4 O71 2.746(9) . ?
K4 O84 3.279(10) . ?
K4 O94 2.990(9) 2_646 ?
K4 O144 2.709(9) . ?
K4 O3W 2.718(11) . ?
K4 O4W 2.805(11) . ?
K6 K9 3.990(8) . ?
K6 O17 2.420(10) . ?
K6 O55 2.390(9) . ?
K6 O202 2.722(10) . ?
K6 O13W 2.374(10) . ?
K6 O14W 2.362(11) . ?
K6 O15W 2.368(11) . ?
K7 K8 4.454(8) 2_646 ?
K7 Mo18 3.967(5) 2_646 ?
K7 Mo19 4.110(4) 2_646 ?
K7 O14 2.995(11) 2_646 ?
K7 O15 3.187(10) 2_646 ?
K7 O21 2.871(10) 2_646 ?
K7 O85 2.952(12) 2_646 ?
K7 O152 2.826(10) . ?
K7 O2W 2.665(16) . ?
K7 O22W 3.046(14) 2_646 ?
K7 P7 3.683(6) 2_646 ?
K7 K5 3.858(12) 2_646 ?
K8 K13 4.256(9) . ?
K8 Mo20 3.776(5) . ?
K8 O18 3.110(10) . ?
K8 O20 2.956(10) . ?
K8 O21 2.927(11) . ?
K8 O177 3.013(13) 1_455 ?
K8 O194 2.835(11) . ?
K8 O200 3.145(9) . ?
K8 O22W 2.769(14) . ?
K9 O38 2.753(11) . ?
K9 O39 3.112(10) . ?
K9 O41 3.365(11) . ?
K9 O86 2.762(10) . ?
K9 O14W 2.844(12) . ?
K9 O15W 2.870(12) . ?
K9 O18W 2.906(14) . ?
K9 O19W 2.946(13) . ?
K10 O52 2.773(10) . ?
K10 O60 3.246(10) . ?
K10 O61 2.831(11) . ?
K10 O73 2.879(11) . ?
K10 O25W 3.341(13) . ?
K10 O23W 2.196(11) . ?
K10 K19 3.392(16) 1_556 ?
K10 Na4 3.03(2) . ?
K12 K16 2.801(12) 2_656 ?
K12 K17 3.630(14) 2_656 ?
K12 O25 2.731(11) . ?
K12 O28 2.856(11) . ?
K12 O17W 2.878(13) . ?
K12 O1WA 2.211(18) 2_656 ?
K13 Mo5 3.912(6) 1_455 ?
K13 O9 2.803(11) 1_455 ?
K13 O12 3.300(12) . ?
K13 O13 2.634(11) . ?
K13 O18 2.818(10) . ?
K13 O42 2.634(11) 1_455 ?
K14 K15 4.261(12) 1_655 ?
K14 O6 2.870(11) . ?
K14 O45 2.934(11) . ?
K14 O46 3.088(11) . ?
K14 O82 3.058(12) . ?
K14 O112 3.04(2) 1_556 ?
K14 O113 2.884(11) 1_556 ?
K14 O133 3.10(2) 2_757 ?
K14 O214 2.83(2) 1_556 ?
K14 O16W 2.645(11) . ?
K15 Mo7 4.033(8) 1_455 ?
K15 O6 2.895(11) 1_455 ?
K15 O47 3.328(11) 1_455 ?
K15 O66 2.764(11) . ?
K15 O5W 2.824(15) . ?
K15 O21W 3.346(14) . ?
K15 P4 3.829(9) 1_455 ?
K16 O120 3.078(12) 2_646 ?
K16 O149 2.864(13) . ?
K16 O162 2.914(12) 1_455 ?
K16 O204 2.722(14) . ?
K16 O210 3.298(14) . ?
K17 K18 4.488(15) 2_646 ?
K17 Mo2 4.001(11) 2_646 ?
K17 O28 3.028(14) 2_646 ?
K17 O83 2.772(16) 2_646 ?
K17 O156 2.93(2) 1_455 ?
K17 O161 2.812(12) 1_455 ?
K17 O209 2.799(16) . ?
K17 O1WB 2.857(19) . ?
K17 O1WA 2.745(17) . ?
K18 O35 2.912(14) . ?
K18 O36 2.830(14) . ?
K18 O83 2.837(15) . ?
K18 O104 2.825(16) 1_556 ?
K18 O19W 2.775(16) . ?
K18 O1WB 2.56(2) 2_656 ?
O9W K22 2.934(19) . ?
K20 O73 2.905(16) . ?
K20 O207 2.754(15) . ?
K20 O25W 3.367(16) . ?
K20 O26W 2.784(18) . ?
K21 O122 2.798(15) 2_746 ?
K21 O152 2.666(15) . ?
K21 O160 3.253(16) . ?
K21 O164 3.237(16) . ?
K21 O211 2.708(15) . ?
K21 O26W 3.11(2) . ?
K21 K5 4.14(2) 2_646 ?
K22 Mo2 4.021(10) 2_746 ?
K22 O10 2.997(14) 2_746 ?
K22 O14 3.326(14) 2_646 ?
K22 O79 3.199(13) 2_746 ?
K22 O92 3.365(15) 2_746 ?
K22 O159 2.706(14) . ?
K22 O192 3.417(14) . ?
K22 P6 3.610(12) 2_746 ?
K22 K5 2.346(14) 2_646 ?
K11 O84 2.727(16) 1_554 ?
K11 O140 2.750(16) 1_554 ?
K11 O186 3.391(16) . ?
K11 O189 2.66(2) . ?
Mo1 O11 2.325(9) . ?
Mo1 O36 1.895(9) . ?
Mo1 O37 1.698(10) . ?
Mo1 O38 1.726(10) . ?
Mo1 O39 2.347(8) . ?
Mo1 O40 1.920(9) . ?
Mo2 O11 2.331(8) . ?
Mo2 O30 2.230(8) . ?
Mo2 O36 1.957(10) . ?
Mo2 O79 1.900(9) . ?
Mo2 O83 1.725(9) . ?
Mo2 O92 1.727(10) . ?
Mo3 O10 2.241(8) . ?
Mo3 O28 1.700(9) . ?
Mo3 O29 1.695(9) . ?
Mo3 O30 2.380(8) . ?
Mo3 O33 1.880(7) . ?
Mo3 O79 1.922(9) . ?
Mo4 O8 2.281(8) . ?
Mo4 O31 2.262(8) . ?
Mo4 O32 1.708(8) . ?
Mo4 O33 1.916(7) . ?
Mo4 O34 1.698(7) . ?
Mo4 O43 1.947(8) . ?
Mo5 O8 2.183(8) . ?
Mo5 O39 2.383(9) . ?
Mo5 O40 1.919(9) . ?
Mo5 O41 1.690(9) . ?
Mo5 O42 1.712(9) . ?
Mo5 O43 1.932(8) . ?
Mo6 O7 2.335(7) . ?
Mo6 O46 1.902(8) . ?
Mo6 O53 2.283(8) . ?
Mo6 O80 1.942(8) . ?
Mo6 O81 1.710(7) . ?
Mo6 O82 1.734(8) . ?
Mo7 O6 2.254(7) . ?
Mo7 O44 1.715(8) . ?
Mo7 O45 1.705(8) . ?
Mo7 O46 1.884(7) . ?
Mo7 O47 1.903(7) . ?
Mo7 O50 2.355(7) . ?
Mo8 O3 1.949(8) . ?
Mo8 O4 2.334(7) . ?
Mo8 O47 1.955(8) . ?
Mo8 O48 1.696(8) . ?
Mo8 O49 1.719(7) . ?
Mo8 O50 2.185(7) . ?
Mo9 O1 1.708(9) . ?
Mo9 O2 1.717(8) . ?
Mo9 O3 1.905(7) . ?
Mo9 O4 2.278(8) . ?
Mo9 O51 2.311(7) . ?
Mo9 O74 1.934(8) . ?
Mo10 O7 2.189(8) . ?
Mo10 O51 2.350(7) . ?
Mo10 O74 1.909(8) . ?
Mo10 O75 1.727(8) . ?
Mo10 O76 1.715(8) . ?
Mo10 O80 1.932(8) . ?
Mo11 O59 2.239(7) . ?
Mo11 O62 1.934(8) . ?
Mo11 O67 1.892(8) . ?
Mo11 O72 2.347(8) . ?
Mo11 O77 1.720(8) . ?
Mo11 O78 1.721(8) . ?
Mo12 O57 2.313(8) . ?
Mo12 O66 2.286(8) . ?
Mo12 O67 1.905(8) . ?
Mo12 O68 1.696(8) . ?
Mo12 O69 1.699(8) . ?
Mo12 O70 1.936(8) . ?
Mo13 O54 1.711(8) . ?
Mo13 O55 1.698(8) . ?
Mo13 O56 1.943(8) . ?
Mo13 O57 2.198(8) . ?
Mo13 O65 2.376(7) . ?
Mo13 O70 1.923(8) . ?
Mo14 O56 1.898(8) . ?
Mo14 O60 2.304(8) . ?
Mo14 O63 1.916(8) . ?
Mo14 O64 1.696(8) . ?
Mo14 O65 2.318(8) . ?
Mo14 O73 1.732(8) . ?
Mo15 O60 2.347(7) . ?
Mo15 O61 1.720(8) . ?
Mo15 O62 1.892(8) . ?
Mo15 O63 1.938(8) . ?
Mo15 O72 2.210(7) . ?
Mo15 O84 1.704(8) . ?
Mo16 O12 1.955(10) . ?
Mo16 O16 2.351(9) . ?
Mo16 O19 2.200(8) . ?
Mo16 O87 1.678(11) . ?
Mo16 O88 1.708(10) . ?
Mo16 O89 1.941(11) . ?
Mo17 O16 2.344(9) . ?
Mo17 O26 2.287(9) . ?
Mo17 O27 1.911(10) . ?
Mo17 O89 1.906(11) . ?
Mo17 O90 1.689(11) . ?
Mo17 O91 1.748(12) . ?
Mo17 K5 3.773(10) . ?
Mo18 O15 2.227(8) . ?
Mo18 O24 1.927(9) . ?
Mo18 O25 1.693(10) . ?
Mo18 O26 2.340(10) . ?
Mo18 O27 1.952(10) . ?
Mo18 O85 1.686(10) . ?
Mo18 K5 3.462(9) . ?
Mo19 O15 2.355(8) . ?
Mo19 O20 1.927(8) . ?
Mo19 O21 1.702(9) . ?
Mo19 O22 1.719(8) . ?
Mo19 O23 2.193(8) . ?
Mo19 O24 1.939(9) . ?
Mo20 O12 1.904(8) . ?
Mo20 O13 2.256(8) . ?
Mo20 O17 1.722(8) . ?
Mo20 O18 1.699(9) . ?
Mo20 O19 2.331(9) . ?
Mo20 O20 1.880(8) . ?
Na1 O69 2.359(9) . ?
Na1 O109 2.321(9) 1_556 ?
Na1 O130 2.468(9) 2_657 ?
Na1 O135 2.515(9) 2_657 ?
Na1 O7W 2.382(9) . ?
Na1 O12W 2.365(10) . ?
Na2 O54 2.636(11) . ?
Na2 O64 2.489(11) . ?
Na2 O65 2.414(10) . ?
Na2 O4W 2.351(12) . ?
Na2 O5W 2.286(12) . ?
Na2 O6W 2.324(13) . ?
Na3 O54 2.560(11) . ?
Na3 O182 2.360(13) 1_455 ?
Na3 O199 2.347(12) . ?
Na3 O5W 2.429(13) . ?
Na3 O6W 2.318(13) . ?
O1 Na4 2.792(17) . ?
O4 P4 1.545(8) . ?
O5 P4 1.544(8) . ?
O6 P4 1.523(8) . ?
O7 P4 1.555(7) . ?
O8 P6 1.560(8) . ?
O9 P6 1.508(8) . ?
O10 P6 1.523(8) . ?
O11 P6 1.535(9) . ?
O13 P7 1.516(9) . ?
O14 P7 1.552(9) . ?
O14 K5 2.647(13) . ?
O15 P7 1.531(9) . ?
O16 P7 1.521(9) . ?
O19 P8 1.542(9) . ?
O23 P8 1.510(9) . ?
O26 P8 1.551(9) . ?
O27 K5 2.304(13) . ?
O30 P5 1.532(8) . ?
O31 P5 1.526(8) . ?
O35 P5 1.529(9) . ?
O39 P5 1.531(9) . ?
O50 P3 1.540(7) . ?
O51 P3 1.536(7) . ?
O52 P3 1.557(8) . ?
O53 P3 1.503(8) . ?
O57 P2 1.552(8) . ?
O58 P2 1.530(7) . ?
O59 P2 1.534(8) . ?
O60 P2 1.551(8) . ?
O61 K19 3.348(16) 1_556 ?
O65 P1 1.547(8) . ?
O66 P1 1.514(8) . ?
O71 P1 1.525(8) . ?
O72 P1 1.546(8) . ?
O75 K19 2.962(17) 1_556 ?
O85 K5 2.882(14) . ?
O86 P8 1.507(9) . ?
O102 Na4 2.97(3) 2_756 ?
O147 Na4 2.701(19) . ?
O184 K19 2.814(16) . ?
O212 K5 2.509(13) 2_646 ?
O8W K19 2.752(16) . ?
P7 K5 3.565(10) . ?
O23W K19 2.412(16) 1_556 ?
O23W Na4 2.360(14) . ?
K19 Na4 3.57(2) 1_554 ?
K19 O10W 3.00(2) 1_554 ?
Na4 O10W 2.56(3) . ?

loop_
_twin_individual_id
_twin_individual_mass_fraction_refined
1 0.97(3)
2 0.03(3)

loop_
_smtbx_masks_void_nr
_smtbx_masks_void_average_x
_smtbx_masks_void_average_y
_smtbx_masks_void_average_z
_smtbx_masks_void_volume
_smtbx_masks_void_count_electrons
_smtbx_masks_void_content
1 -0.761 -0.019 0.888 469.0 106.5 ?
2 0.005 0.089 0.176 140.9 51.7 ?
3 0.003 0.151 0.766 14.4 1.2 ?
4 -0.996 0.203 0.420 461.1 93.0 ?
5 0.125 0.368 0.788 66.9 21.3 ?
6 -0.054 0.481 0.112 469.0 105.7 ?
7 -0.005 0.589 0.824 140.9 52.1 ?
8 -0.003 0.651 0.234 14.4 1.2 ?
9 -0.923 0.703 0.580 461.1 92.6 ?
10 -0.125 0.868 0.212 66.9 21.4 ?
11 0.236 0.302 0.184 92.8 40.2 ?
12 0.764 0.802 0.816 92.8 40.2 ?
